data_4130045
loop_
_publ_author_name
'Gary, Dylan C.'
'Flowers, Sarah E.'
'Kaminsky, Werner'
'Petrone, Alessio'
'Li, Xiaosong'
'Cossairt, Brandi M.'

_publ_section_title
;
 Single-Crystal and Electronic Structure of a 1.3 nm Indium Phosphide
 Nanocluster.
;
_journal_issue 5
_journal_name_full 'Journal of the American Chemical Society'
_journal_page_first 1510
_journal_page_last 1513
_journal_paper_doi 10.1021/jacs.5b13214
_journal_volume 138
_journal_year 2016
_chemical_formula_moiety 'C408 H357 In37 O102 P20'
_chemical_formula_sum 'C408 H357 In37 O102 P20'
_chemical_formula_weight 11759.65
_chemical_name_common dg_03
_chemical_name_systematic dg_03_0m
_space_group_crystal_system triclinic
_space_group_IT_number 2
_space_group_name_Hall '-P 1'
_space_group_name_H-M_alt 'P -1'
_atom_sites_solution_hydrogens geom
_audit_creation_method SHELXL-2014/7
_cell_angle_alpha 94.394(3)
_cell_angle_beta 91.966(3)
_cell_angle_gamma 115.651(2)
_cell_formula_units_Z 2
_cell_length_a 24.2059(13)
_cell_length_b 25.0500(11)
_cell_length_c 42.7930(19)
_cell_measurement_reflns_used 2517
_cell_measurement_temperature 100(2)
_cell_measurement_theta_max 20
_cell_measurement_theta_min 3
_cell_volume 23256(2)
_computing_cell_refinement 'SAINT (Bruker, 2007)'
_computing_data_collection 'APEX2 (Bruker, 2007)'
_computing_data_reduction 'SAINT (Bruker, 2007)'
_computing_molecular_graphics 'ORTEP-3 for Windows (Farrugia, 1997)'
_computing_publication_material 'SHELXL-97 (Sheldrick, 1997)'
_computing_structure_refinement 'SHELXL-2014/7 (Sheldrick, 2014)'
_computing_structure_solution 'SHELXS97 (Sheldrick, 1997)'
_diffrn_ambient_temperature 100(2)
_diffrn_measured_fraction_theta_full 0.995
_diffrn_measured_fraction_theta_max 0.995
_diffrn_measurement_device_type 'Bruker APEXII CCD area-detector'
_diffrn_measurement_method '\f and \w scans'
_diffrn_radiation_type MoK\a
_diffrn_radiation_wavelength 0.71073
_diffrn_reflns_av_R_equivalents 0.0785
_diffrn_reflns_av_unetI/netI 0.0934
_diffrn_reflns_Laue_measured_fraction_full 0.995
_diffrn_reflns_Laue_measured_fraction_max 0.995
_diffrn_reflns_limit_h_max 29
_diffrn_reflns_limit_h_min -29
_diffrn_reflns_limit_k_max 30
_diffrn_reflns_limit_k_min -30
_diffrn_reflns_limit_l_max 51
_diffrn_reflns_limit_l_min -51
_diffrn_reflns_number 382918
_diffrn_reflns_point_group_measured_fraction_full 0.995
_diffrn_reflns_point_group_measured_fraction_max 0.995
_diffrn_reflns_theta_full 25.000
_diffrn_reflns_theta_max 25.350
_diffrn_reflns_theta_min 1.383
_diffrn_source 'fine-focus sealed tube'
_exptl_absorpt_coefficient_mu 1.933
_exptl_absorpt_correction_T_max 0.722
_exptl_absorpt_correction_T_min 0.595
_exptl_absorpt_correction_type multi-scan
_exptl_absorpt_process_details '(SADABS; Bruker, 2007)'
_exptl_crystal_colour yellow
_exptl_crystal_density_diffrn 1.679
_exptl_crystal_density_method 'not measured'
_exptl_crystal_description prism
_exptl_crystal_F_000 11468
_exptl_crystal_size_max 0.300
_exptl_crystal_size_mid 0.190
_exptl_crystal_size_min 0.180
_platon_squeeze_details
;
;
_refine_diff_density_max 4.011
_refine_diff_density_min -1.679
_refine_diff_density_rms 0.258
_refine_ls_extinction_method none
_refine_ls_goodness_of_fit_ref 1.133
_refine_ls_hydrogen_treatment constr
_refine_ls_matrix_type full
_refine_ls_number_parameters 5798
_refine_ls_number_reflns 84779
_refine_ls_number_restraints 58044
_refine_ls_restrained_S_all 0.971
_refine_ls_R_factor_all 0.1790
_refine_ls_R_factor_gt 0.1109
_refine_ls_shift/su_max 0.050
_refine_ls_shift/su_mean 0.000
_refine_ls_structure_factor_coef Fsqd
_refine_ls_weighting_details 'w=1/[\s^2^(Fo^2^)+(0.2000P)^2^] where P=(Fo^2^+2Fc^2^)/3'
_refine_ls_weighting_scheme calc
_refine_ls_wR_factor_gt 0.2992
_refine_ls_wR_factor_ref 0.3499
_reflns_Friedel_coverage 0.000
_reflns_number_gt 43093
_reflns_number_total 84779
_reflns_threshold_expression 'I > 2\s(I)'
_cod_data_source_file ja5b13214_si_002.cif
_cod_data_source_block dg_03
_cod_database_code 4130045
_shelx_shelxl_version_number 2014/7
_shelx_space_group_comment
;
The symmetry employed for this shelxl refinement is uniquely defined
by the following loop, which should always be used as a source of
symmetry information in preference to the above space-group names.
They are only intended as comments.
;
_shelx_estimated_absorpt_t_min 0.595
_shelx_estimated_absorpt_t_max 0.722

loop_
_space_group_symop_operation_xyz
'x, y, z'
'-x, -y, -z'

loop_
_atom_site_label
_atom_site_type_symbol
_atom_site_fract_x
_atom_site_fract_y
_atom_site_fract_z
_atom_site_U_iso_or_equiv
_atom_site_adp_type
_atom_site_occupancy
_atom_site_site_symmetry_order
_atom_site_calc_flag
_atom_site_refinement_flags_posn
_atom_site_refinement_flags_adp
_atom_site_refinement_flags_occupancy
_atom_site_disorder_assembly
_atom_site_disorder_group
C1 C 0.2179(7) 0.3171(6) 0.1806(4) 0.064(3) Uani 1 1 d D U . . .
C2 C 0.2091(9) 0.3731(6) 0.1876(3) 0.074(4) Uani 1 1 d D U . . .
H2A1 H 0.1699 0.3627 0.1976 0.089 Uiso 1 1 calc R U . . .
H2A2 H 0.2428 0.4012 0.2027 0.089 Uiso 1 1 calc R U . . .
C3 C 0.2080(6) 0.4037(6) 0.1586(3) 0.080(4) Uani 1 1 d DG U . . .
C4 C 0.2632(5) 0.4386(6) 0.1463(3) 0.097(5) Uani 1 1 d DG U . . .
H4A H 0.3011 0.4445 0.1567 0.116 Uiso 1 1 calc R U . . .
C5 C 0.2630(6) 0.4647(6) 0.1188(3) 0.097(5) Uani 1 1 d DG U . . .
H5A H 0.3007 0.4885 0.1104 0.116 Uiso 1 1 calc R U . . .
C6 C 0.2076(8) 0.4560(6) 0.1037(3) 0.105(5) Uani 1 1 d DG U . . .
H6A H 0.2074 0.4738 0.0849 0.125 Uiso 1 1 calc R U . . .
C7 C 0.1524(6) 0.4211(6) 0.1160(3) 0.095(5) Uani 1 1 d DG U . . .
H7A H 0.1145 0.4152 0.1056 0.114 Uiso 1 1 calc R U . . .
C8 C 0.1526(5) 0.3950(6) 0.1435(3) 0.093(5) Uani 1 1 d DG U . . .
H8A H 0.1149 0.3712 0.1519 0.112 Uiso 1 1 calc R U . . .
O1 O 0.1721(5) 0.2728(5) 0.1665(3) 0.065(2) Uani 1 1 d D U . . .
O2 O 0.2668(5) 0.3136(5) 0.1861(3) 0.068(2) Uani 1 1 d D U . . .
C10 C 0.2069(12) 0.3768(10) 0.2785(6) 0.068(5) Uani 0.550(5) 1 d D U P A 1
H10A H 0.1655 0.3452 0.2810 0.082 Uiso 0.550(5) 1 calc R U P A 1
H10B H 0.2277 0.3934 0.2997 0.082 Uiso 0.550(5) 1 calc R U P A 1
C11 C 0.2007(10) 0.4252(8) 0.2623(6) 0.063(6) Uani 0.550(5) 1 d DG U P A 1
C12 C 0.2546(9) 0.4748(9) 0.2577(6) 0.063(6) Uani 0.550(5) 1 d DG U P A 1
H12 H 0.2929 0.4788 0.2665 0.076 Uiso 0.550(5) 1 calc R U P A 1
C13 C 0.2523(10) 0.5184(9) 0.2402(6) 0.077(7) Uani 0.550(5) 1 d DG U P A 1
H13 H 0.2891 0.5523 0.2371 0.093 Uiso 0.550(5) 1 calc R U P A 1
C14 C 0.1962(13) 0.5125(11) 0.2273(6) 0.077(7) Uani 0.550(5) 1 d DG U P A 1
H14 H 0.1947 0.5423 0.2153 0.092 Uiso 0.550(5) 1 calc R U P A 1
C15 C 0.1424(10) 0.4629(12) 0.2319(7) 0.084(7) Uani 0.550(5) 1 d DG U P A 1
H15 H 0.1041 0.4589 0.2230 0.101 Uiso 0.550(5) 1 calc R U P A 1
C16 C 0.1446(9) 0.4193(9) 0.2493(7) 0.070(6) Uani 0.550(5) 1 d DG U P A 1
H16 H 0.1079 0.3854 0.2525 0.084 Uiso 0.550(5) 1 calc R U P A 1
C9 C 0.2436(6) 0.3495(5) 0.2603(4) 0.060(3) Uani 1 1 d D U . . .
O3 O 0.2152(5) 0.2967(4) 0.2487(3) 0.065(2) Uani 1 1 d D U . . .
O4 O 0.2997(5) 0.3815(5) 0.2575(3) 0.071(3) Uani 1 1 d D U . . .
C10A C 0.2144(14) 0.3818(10) 0.2807(7) 0.066(5) Uani 0.450(5) 1 d D U P A 2
H10C H 0.1706 0.3548 0.2823 0.080 Uiso 0.450(5) 1 calc R U P A 2
H10D H 0.2352 0.3925 0.3021 0.080 Uiso 0.450(5) 1 calc R U P A 2
C11A C 0.2193(12) 0.4375(9) 0.2672(7) 0.064(6) Uani 0.450(5) 1 d DG U P A 2
C12A C 0.2750(11) 0.4880(11) 0.2680(8) 0.073(8) Uani 0.450(5) 1 d DG U P A 2
H12A H 0.3101 0.4900 0.2796 0.087 Uiso 0.450(5) 1 calc R U P A 2
C13A C 0.2793(12) 0.5356(10) 0.2519(8) 0.080(8) Uani 0.450(5) 1 d DG U P A 2
H13A H 0.3173 0.5701 0.2525 0.096 Uiso 0.450(5) 1 calc R U P A 2
C14A C 0.2279(15) 0.5326(12) 0.2349(7) 0.077(8) Uani 0.450(5) 1 d DG U P A 2
H14A H 0.2308 0.5652 0.2239 0.093 Uiso 0.450(5) 1 calc R U P A 2
C15A C 0.1722(13) 0.4821(13) 0.2340(8) 0.074(8) Uani 0.450(5) 1 d DG U P A 2
H15A H 0.1371 0.4801 0.2224 0.088 Uiso 0.450(5) 1 calc R U P A 2
C16A C 0.1679(11) 0.4345(10) 0.2502(8) 0.074(8) Uani 0.450(5) 1 d DG U P A 2
H16A H 0.1299 0.4000 0.2496 0.089 Uiso 0.450(5) 1 calc R U P A 2
C18 C -0.0229(10) 0.2362(11) 0.2115(9) 0.109(6) Uani 0.550(5) 1 d D U P A 1
H18A H -0.0324 0.2232 0.1888 0.131 Uiso 0.550(5) 1 calc R U P A 1
H18B H -0.0586 0.2100 0.2225 0.131 Uiso 0.550(5) 1 calc R U P A 1
C19 C -0.0162(15) 0.2987(11) 0.2170(7) 0.121(7) Uani 0.550(5) 1 d DG U P A 1
C20 C -0.0070(17) 0.3324(14) 0.1916(6) 0.142(9) Uani 0.550(5) 1 d DG U P A 1
H20 H -0.0055 0.3156 0.1712 0.170 Uiso 0.550(5) 1 calc R U P A 1
C21 C 0.0002(19) 0.3906(13) 0.1962(9) 0.143(9) Uani 0.550(5) 1 d DG U P A 1
H21 H 0.0065 0.4136 0.1788 0.172 Uiso 0.550(5) 1 calc R U P A 1
C22 C -0.0019(18) 0.4152(11) 0.2261(10) 0.160(11) Uani 0.550(5) 1 d DG U P A 1
H22 H 0.0029 0.4550 0.2292 0.192 Uiso 0.550(5) 1 calc R U P A 1
C23 C -0.0111(18) 0.3816(15) 0.2515(8) 0.147(9) Uani 0.550(5) 1 d DG U P A 1
H23 H -0.0126 0.3984 0.2719 0.176 Uiso 0.550(5) 1 calc R U P A 1
C24 C -0.0183(16) 0.3233(15) 0.2469(6) 0.140(9) Uani 0.550(5) 1 d DG U P A 1
H24 H -0.0245 0.3004 0.2643 0.168 Uiso 0.550(5) 1 calc R U P A 1
C17 C 0.0330(7) 0.2276(7) 0.2224(5) 0.090(4) Uani 1 1 d D U . . .
O5 O 0.0863(6) 0.2672(6) 0.2222(3) 0.081(3) Uani 1 1 d D U . . .
O6 O 0.0227(6) 0.1811(6) 0.2361(3) 0.089(3) Uani 1 1 d D U . . .
C18A C -0.0180(12) 0.2476(16) 0.2174(10) 0.109(7) Uani 0.450(5) 1 d D U P A 2
H18C H -0.0574 0.2119 0.2120 0.130 Uiso 0.450(5) 1 calc R U P A 2
H18D H -0.0218 0.2679 0.2374 0.130 Uiso 0.450(5) 1 calc R U P A 2
C19A C -0.0076(17) 0.2888(13) 0.1921(7) 0.118(8) Uani 0.450(5) 1 d DG U P A 2
C20A C -0.0208(19) 0.2640(14) 0.1610(8) 0.134(10) Uani 0.450(5) 1 d DG U P A 2
H20A H -0.0359 0.2222 0.1562 0.161 Uiso 0.450(5) 1 calc R U P A 2
C21A C -0.012(2) 0.300(2) 0.1368(7) 0.144(10) Uani 0.450(5) 1 d DG U P A 2
H21A H -0.0210 0.2834 0.1156 0.172 Uiso 0.450(5) 1 calc R U P A 2
C22A C 0.010(2) 0.3615(19) 0.1438(9) 0.148(10) Uani 0.450(5) 1 d DG U P A 2
H22A H 0.0161 0.3863 0.1273 0.178 Uiso 0.450(5) 1 calc R U P A 2
C23A C 0.023(2) 0.3863(13) 0.1749(10) 0.135(9) Uani 0.450(5) 1 d DG U P A 2
H23A H 0.0383 0.4281 0.1797 0.162 Uiso 0.450(5) 1 calc R U P A 2
C24A C 0.0144(19) 0.3500(13) 0.1990(8) 0.129(9) Uani 0.450(5) 1 d DG U P A 2
H24A H 0.0234 0.3670 0.2203 0.155 Uiso 0.450(5) 1 calc R U P A 2
C25 C 0.4056(8) 0.4763(6) 0.2257(5) 0.088(3) Uani 1 1 d D U . . .
C26 C 0.4396(10) 0.5440(6) 0.2321(4) 0.106(5) Uani 1 1 d D U . . .
H26A H 0.4159 0.5582 0.2460 0.127 Uiso 1 1 calc R U . . .
H26B H 0.4801 0.5550 0.2432 0.127 Uiso 1 1 calc DR U . . .
C27 C 0.4490(9) 0.5750(7) 0.2026(4) 0.125(6) Uani 1 1 d DG U . . .
C28 C 0.5079(8) 0.6044(9) 0.1928(5) 0.163(7) Uani 1 1 d DG U . . .
H28 H 0.5418 0.6036 0.2042 0.196 Uiso 1 1 calc R U . . .
C29 C 0.5172(9) 0.6350(10) 0.1662(5) 0.175(8) Uani 1 1 d DG U . . .
H29 H 0.5574 0.6551 0.1595 0.210 Uiso 1 1 calc R U . . .
C30 C 0.4676(12) 0.6362(9) 0.1494(4) 0.171(8) Uani 1 1 d DG U . . .
H30 H 0.4739 0.6570 0.1313 0.206 Uiso 1 1 calc R U . . .
C31 C 0.4086(10) 0.6067(9) 0.1593(4) 0.147(7) Uani 1 1 d DG U . . .
H31 H 0.3747 0.6075 0.1478 0.176 Uiso 1 1 calc R U . . .
C32 C 0.3994(7) 0.5762(8) 0.1858(5) 0.136(7) Uani 1 1 d DG U . . .
H32 H 0.3591 0.5561 0.1925 0.163 Uiso 1 1 calc R U . . .
O7 O 0.4293(6) 0.4465(5) 0.2384(3) 0.088(3) Uani 1 1 d D U . . .
O8 O 0.3583(6) 0.4517(5) 0.2076(3) 0.086(3) Uani 1 1 d D U . . .
C33 C 0.2363(12) 0.2655(11) 0.0896(6) 0.061(4) Uani 0.550(5) 1 d D U P A 1
C34 C 0.2271(17) 0.3193(13) 0.0816(6) 0.098(6) Uani 0.550(5) 1 d D U P A 1
H34A H 0.1856 0.3130 0.0873 0.118 Uiso 0.550(5) 1 calc R U P A 1
H34B H 0.2571 0.3544 0.0953 0.118 Uiso 0.550(5) 1 calc R U P A 1
C35 C 0.2332(13) 0.3350(12) 0.0483(5) 0.111(8) Uani 0.550(5) 1 d DG U P A 1
C36 C 0.2862(12) 0.3836(12) 0.0418(6) 0.125(9) Uani 0.550(5) 1 d DG U P A 1
H36 H 0.3167 0.4062 0.0582 0.150 Uiso 0.550(5) 1 calc R U P A 1
C37 C 0.2943(14) 0.3994(14) 0.0112(7) 0.132(9) Uani 0.550(5) 1 d DG U P A 1
H37 H 0.3305 0.4327 0.0068 0.158 Uiso 0.550(5) 1 calc R U P A 1
C38 C 0.2496(18) 0.3664(17) -0.0128(5) 0.143(10) Uani 0.550(5) 1 d DG U P A 1
H38 H 0.2552 0.3771 -0.0337 0.172 Uiso 0.550(5) 1 calc R U P A 1
C39 C 0.1966(16) 0.3177(16) -0.0063(6) 0.137(9) Uani 0.550(5) 1 d DG U P A 1
H39 H 0.1660 0.2952 -0.0227 0.165 Uiso 0.550(5) 1 calc R U P A 1
C40 C 0.1884(12) 0.3020(13) 0.0243(7) 0.131(9) Uani 0.550(5) 1 d DG U P A 1
H40 H 0.1522 0.2687 0.0287 0.157 Uiso 0.550(5) 1 calc R U P A 1
O9 O 0.2788(11) 0.2563(12) 0.0783(7) 0.064(4) Uani 0.550(5) 1 d D U P A 1
O10 O 0.2031(11) 0.2343(11) 0.1097(6) 0.067(5) Uani 0.550(5) 1 d D U P A 1
C33A C 0.2654(14) 0.2783(13) 0.0939(7) 0.064(5) Uani 0.450(5) 1 d D U P A 2
C34A C 0.2591(16) 0.3329(11) 0.0838(7) 0.086(6) Uani 0.450(5) 1 d D U P A 2
H34C H 0.2403 0.3477 0.1004 0.103 Uiso 0.450(5) 1 calc R U P A 2
H34D H 0.3004 0.3649 0.0814 0.103 Uiso 0.450(5) 1 calc R U P A 2
C35A C 0.2201(13) 0.3187(17) 0.0532(6) 0.107(8) Uani 0.450(5) 1 d DG U P A 2
C36A C 0.1569(14) 0.2984(18) 0.0540(7) 0.126(9) Uani 0.450(5) 1 d DG U P A 2
H36A H 0.1392 0.2967 0.0736 0.151 Uiso 0.450(5) 1 calc R U P A 2
C37A C 0.1196(13) 0.2808(18) 0.0262(9) 0.124(9) Uani 0.450(5) 1 d DG U P A 2
H37A H 0.0764 0.2670 0.0267 0.148 Uiso 0.450(5) 1 calc R U P A 2
C38A C 0.1455(18) 0.2833(19) -0.0025(8) 0.130(10) Uani 0.450(5) 1 d DG U P A 2
H38A H 0.1200 0.2713 -0.0216 0.156 Uiso 0.450(5) 1 calc R U P A 2
C39A C 0.2087(19) 0.3036(19) -0.0033(6) 0.123(9) Uani 0.450(5) 1 d DG U P A 2
H39A H 0.2264 0.3053 -0.0229 0.147 Uiso 0.450(5) 1 calc R U P A 2
C40A C 0.2460(14) 0.3212(18) 0.0246(7) 0.123(9) Uani 0.450(5) 1 d DG U P A 2
H40A H 0.2892 0.3350 0.0240 0.147 Uiso 0.450(5) 1 calc R U P A 2
O9A O 0.2990(14) 0.2619(14) 0.0782(8) 0.061(4) Uani 0.450(5) 1 d D U P A 2
O10A O 0.2256(12) 0.2447(12) 0.1106(7) 0.056(5) Uani 0.450(5) 1 d D U P A 2
C42 C 0.0431(14) 0.1392(12) 0.1464(6) 0.089(5) Uani 0.550(5) 1 d D U P A 1
H42A H 0.0068 0.1137 0.1572 0.107 Uiso 0.550(5) 1 calc R U P A 1
H42B H 0.0708 0.1722 0.1619 0.107 Uiso 0.550(5) 1 calc R U P A 1
C43 C 0.0223(13) 0.1647(10) 0.1204(6) 0.089(7) Uani 0.550(5) 1 d DG U P A 1
C44 C -0.0125(14) 0.1295(9) 0.0937(7) 0.089(8) Uani 0.550(5) 1 d DG U P A 1
H44 H -0.0222 0.0883 0.0911 0.106 Uiso 0.550(5) 1 calc R U P A 1
C45 C -0.0330(13) 0.1545(12) 0.0708(6) 0.102(8) Uani 0.550(5) 1 d DG U P A 1
H45 H -0.0568 0.1304 0.0525 0.123 Uiso 0.550(5) 1 calc R U P A 1
C46 C -0.0188(15) 0.2147(13) 0.0746(6) 0.102(8) Uani 0.550(5) 1 d DG U P A 1
H46 H -0.0328 0.2318 0.0589 0.122 Uiso 0.550(5) 1 calc R U P A 1
C47 C 0.0160(15) 0.2500(9) 0.1013(7) 0.106(8) Uani 0.550(5) 1 d DG U P A 1
H47 H 0.0257 0.2912 0.1039 0.127 Uiso 0.550(5) 1 calc R U P A 1
C48 C 0.0365(13) 0.2250(10) 0.1242(6) 0.090(7) Uani 0.550(5) 1 d DG U P A 1
H48 H 0.0603 0.2491 0.1425 0.108 Uiso 0.550(5) 1 calc R U P A 1
C41 C 0.0766(6) 0.1025(6) 0.1352(4) 0.077(3) Uani 1 1 d D U . . .
O11 O 0.0447(5) 0.0496(5) 0.1249(3) 0.067(2) Uani 1 1 d D U . . .
O12 O 0.1341(5) 0.1287(5) 0.1342(3) 0.063(2) Uani 1 1 d D U . . .
C42A C 0.0432(15) 0.1411(13) 0.1429(7) 0.086(5) Uani 0.450(5) 1 d D U P A 2
H42C H 0.0031 0.1165 0.1510 0.104 Uiso 0.450(5) 1 calc R U P A 2
H42D H 0.0679 0.1732 0.1595 0.104 Uiso 0.450(5) 1 calc R U P A 2
C43A C 0.0325(16) 0.1683(11) 0.1145(7) 0.086(8) Uani 0.450(5) 1 d DG U P A 2
C44A C -0.0017(16) 0.1328(11) 0.0877(8) 0.091(9) Uani 0.450(5) 1 d DG U P A 2
H44A H -0.0220 0.0908 0.0879 0.109 Uiso 0.450(5) 1 calc R U P A 2
C45A C -0.0061(17) 0.1587(15) 0.0607(7) 0.098(9) Uani 0.450(5) 1 d DG U P A 2
H45A H -0.0294 0.1344 0.0424 0.117 Uiso 0.450(5) 1 calc R U P A 2
C46A C 0.0237(18) 0.2202(16) 0.0606(7) 0.109(9) Uani 0.450(5) 1 d DG U P A 2
H46A H 0.0207 0.2379 0.0421 0.131 Uiso 0.450(5) 1 calc R U P A 2
C47A C 0.0578(17) 0.2557(11) 0.0873(8) 0.102(9) Uani 0.450(5) 1 d DG U P A 2
H47A H 0.0782 0.2978 0.0872 0.122 Uiso 0.450(5) 1 calc R U P A 2
C48A C 0.0623(15) 0.2298(11) 0.1143(7) 0.095(9) Uani 0.450(5) 1 d DG U P A 2
H48A H 0.0856 0.2541 0.1326 0.115 Uiso 0.450(5) 1 calc R U P A 2
C49 C 0.0729(7) 0.1131(7) 0.2980(3) 0.064(3) Uani 1 1 d D U . . .
C50 C 0.0189(6) 0.1268(7) 0.3054(5) 0.091(4) Uani 1 1 d D U . . .
H50A H 0.0242 0.1424 0.3279 0.109 Uiso 1 1 calc R U . . .
H50B H 0.0200 0.1586 0.2927 0.109 Uiso 1 1 calc R U . . .
C51 C -0.0433(6) 0.0746(7) 0.2994(4) 0.106(5) Uani 1 1 d DG U . . .
C52 C -0.0874(8) 0.0799(7) 0.2799(4) 0.134(7) Uani 1 1 d DG U . . .
H52 H -0.0773 0.1152 0.2698 0.161 Uiso 1 1 calc R U . . .
C53 C -0.1463(7) 0.0337(9) 0.2751(5) 0.149(7) Uani 1 1 d DG U . . .
H53 H -0.1765 0.0373 0.2618 0.179 Uiso 1 1 calc R U . . .
C54 C -0.1612(6) -0.0179(8) 0.2898(5) 0.142(7) Uani 1 1 d DG U . . .
H54 H -0.2015 -0.0495 0.2866 0.171 Uiso 1 1 calc R U . . .
C55 C -0.1171(8) -0.0232(6) 0.3093(4) 0.131(7) Uani 1 1 d DG U . . .
H55 H -0.1272 -0.0584 0.3194 0.157 Uiso 1 1 calc DR U . . .
C56 C -0.0581(7) 0.0230(8) 0.3141(4) 0.131(6) Uani 1 1 d DG U . . .
H56 H -0.0280 0.0194 0.3274 0.157 Uiso 1 1 calc R U . . .
O13 O 0.0865(5) 0.0839(5) 0.3171(2) 0.059(2) Uani 1 1 d D U . . .
O14 O 0.1059(6) 0.1334(5) 0.2756(2) 0.065(2) Uani 1 1 d D U . . .
C57 C 0.1899(8) 0.1826(6) 0.3852(4) 0.071(3) Uani 1 1 d D U . . .
C58 C 0.1435(8) 0.1627(9) 0.4099(4) 0.104(4) Uani 1 1 d D U . . .
H58A H 0.1254 0.1188 0.4094 0.125 Uiso 1 1 calc R U . . .
H58B H 0.1651 0.1797 0.4309 0.125 Uiso 1 1 calc R U . . .
C59 C 0.0926(8) 0.1810(9) 0.4056(5) 0.107(5) Uani 1 1 d D U . . .
C60 C 0.0999(10) 0.2361(9) 0.4196(7) 0.135(7) Uani 1 1 d D U . . .
H60 H 0.1382 0.2635 0.4300 0.161 Uiso 1 1 calc R U . . .
C61 C 0.0502(12) 0.2506(11) 0.4181(7) 0.145(7) Uani 1 1 d D U . . .
H61 H 0.0539 0.2873 0.4280 0.174 Uiso 1 1 calc R U . . .
C62 C -0.0043(11) 0.2105(12) 0.4020(7) 0.147(7) Uani 1 1 d D U . . .
H62 H -0.0377 0.2206 0.4001 0.177 Uiso 1 1 calc R U . . .
C63 C -0.0109(10) 0.1556(12) 0.3885(8) 0.151(7) Uani 1 1 d D U . . .
H63 H -0.0490 0.1286 0.3777 0.181 Uiso 1 1 calc R U . . .
C64 C 0.0373(10) 0.1395(10) 0.3905(7) 0.134(6) Uani 1 1 d D U . . .
H64 H 0.0325 0.1016 0.3819 0.161 Uiso 1 1 calc R U . . .
O16 O 0.2036(6) 0.2322(5) 0.3747(3) 0.074(2) Uani 1 1 d D U . . .
O15 O 0.2169(6) 0.1512(5) 0.3769(3) 0.072(3) Uani 1 1 d D U . . .
C65 C 0.1471(7) 0.2664(8) 0.3135(3) 0.076(4) Uani 1 1 d D U . . .
C66 C 0.1350(9) 0.2951(9) 0.3434(4) 0.090(4) Uani 1 1 d D U . . .
H66A H 0.1208 0.2650 0.3587 0.109 Uiso 1 1 calc R U . . .
H66B H 0.1746 0.3275 0.3525 0.109 Uiso 1 1 calc R U . . .
C67 C 0.0891(7) 0.3208(7) 0.3408(3) 0.108(5) Uani 1 1 d DG U . . .
C68 C 0.1084(7) 0.3819(7) 0.3423(4) 0.126(6) Uani 1 1 d DG U . . .
H68 H 0.1502 0.4084 0.3483 0.152 Uiso 1 1 calc R U . . .
C69 C 0.0667(10) 0.4044(7) 0.3352(5) 0.153(7) Uani 1 1 d DG U . . .
H69 H 0.0799 0.4462 0.3362 0.183 Uiso 1 1 calc R U . . .
C70 C 0.0055(9) 0.3657(10) 0.3265(4) 0.154(7) Uani 1 1 d DG U . . .
H70 H -0.0230 0.3811 0.3216 0.185 Uiso 1 1 calc R U . . .
C71 C -0.0138(6) 0.3046(9) 0.3250(4) 0.156(7) Uani 1 1 d DG U . . .
H71 H -0.0556 0.2782 0.3191 0.188 Uiso 1 1 calc R U . . .
C72 C 0.0279(7) 0.2821(6) 0.3321(5) 0.124(6) Uani 1 1 d DG U . . .
H72 H 0.0147 0.2403 0.3311 0.149 Uiso 1 1 calc R U . . .
O17 O 0.1089(6) 0.2515(5) 0.2905(3) 0.070(2) Uani 1 1 d D U . . .
O18 O 0.1931(5) 0.2554(5) 0.3120(3) 0.069(2) Uani 1 1 d D U . . .
C73 C 0.1632(7) 0.1039(6) 0.0662(3) 0.064(3) Uani 1 1 d D U . . .
C74 C 0.1635(9) 0.1433(7) 0.0407(3) 0.085(4) Uani 1 1 d D U . . .
H74A H 0.1416 0.1669 0.0479 0.102 Uiso 1 1 calc R U . . .
H74B H 0.2066 0.1716 0.0383 0.102 Uiso 1 1 calc R U . . .
C75 C 0.1348(7) 0.1114(6) 0.0089(3) 0.086(4) Uani 1 1 d DG U . . .
C76 C 0.0718(6) 0.0779(8) 0.0024(3) 0.117(6) Uani 1 1 d DG U . . .
H76 H 0.0447 0.0748 0.0185 0.140 Uiso 1 1 calc R U . . .
C77 C 0.0485(6) 0.0490(8) -0.0275(4) 0.120(6) Uani 1 1 d DG U . . .
H77 H 0.0055 0.0261 -0.0318 0.144 Uiso 1 1 calc R U . . .
C78 C 0.0882(9) 0.0536(8) -0.0509(3) 0.132(7) Uani 1 1 d DG U . . .
H78 H 0.0723 0.0338 -0.0713 0.158 Uiso 1 1 calc R U . . .
C79 C 0.1512(8) 0.0871(8) -0.0445(3) 0.118(6) Uani 1 1 d DG U . . .
H79 H 0.1783 0.0902 -0.0605 0.142 Uiso 1 1 calc R U . . .
C80 C 0.1745(6) 0.1160(7) -0.0146(4) 0.113(6) Uani 1 1 d DG U . . .
H80 H 0.2175 0.1389 -0.0102 0.136 Uiso 1 1 calc R U . . .
O19 O 0.2093(5) 0.1187(5) 0.0848(3) 0.067(2) Uani 1 1 d D U . . .
O20 O 0.1129(6) 0.0598(5) 0.0692(2) 0.070(2) Uani 1 1 d D U . . .
C82 C 0.4192(12) 0.4095(7) 0.3244(8) 0.084(5) Uani 0.550(5) 1 d D U P A 1
H82A H 0.4583 0.4099 0.3323 0.101 Uiso 0.550(5) 1 calc R U P A 1
H82B H 0.4237 0.4198 0.3025 0.101 Uiso 0.550(5) 1 calc R U P A 1
C83 C 0.4096(13) 0.4565(9) 0.3437(6) 0.089(6) Uani 0.550(5) 1 d DG U P A 1
C84 C 0.3760(14) 0.4833(12) 0.3304(6) 0.106(8) Uani 0.550(5) 1 d DG U P A 1
H84 H 0.3627 0.4744 0.3087 0.128 Uiso 0.550(5) 1 calc R U P A 1
C85 C 0.3619(15) 0.5231(13) 0.3490(8) 0.123(8) Uani 0.550(5) 1 d DG U P A 1
H85 H 0.3390 0.5415 0.3399 0.148 Uiso 0.550(5) 1 calc R U P A 1
C86 C 0.3813(16) 0.5362(13) 0.3807(7) 0.129(9) Uani 0.550(5) 1 d DG U P A 1
H86 H 0.3717 0.5634 0.3934 0.154 Uiso 0.550(5) 1 calc R U P A 1
C87 C 0.4149(16) 0.5093(13) 0.3940(5) 0.108(8) Uani 0.550(5) 1 d DG U P A 1
H87 H 0.4282 0.5182 0.4157 0.130 Uiso 0.550(5) 1 calc R U P A 1
C88 C 0.4290(13) 0.4695(11) 0.3755(6) 0.099(7) Uani 0.550(5) 1 d DG U P A 1
H88 H 0.4520 0.4512 0.3845 0.118 Uiso 0.550(5) 1 calc R U P A 1
C81 C 0.3686(7) 0.3468(5) 0.3242(5) 0.078(4) Uani 1 1 d D U . . .
O21 O 0.3201(6) 0.3371(5) 0.3372(3) 0.074(2) Uani 1 1 d D U . . .
O22 O 0.3815(6) 0.3046(5) 0.3142(3) 0.074(3) Uani 1 1 d D U . . .
C82A C 0.4086(16) 0.4114(7) 0.3191(8) 0.082(6) Uani 0.450(5) 1 d D U P A 2
H82C H 0.4511 0.4167 0.3165 0.098 Uiso 0.450(5) 1 calc R U P A 2
H82D H 0.3933 0.4202 0.2993 0.098 Uiso 0.450(5) 1 calc R U P A 2
C83A C 0.4098(14) 0.4554(11) 0.3453(7) 0.091(7) Uani 0.450(5) 1 d DG U P A 2
C84A C 0.3605(13) 0.4695(14) 0.3482(8) 0.111(9) Uani 0.450(5) 1 d DG U P A 2
H84A H 0.3259 0.4515 0.3334 0.134 Uiso 0.450(5) 1 calc R U P A 2
C85A C 0.3620(16) 0.5098(17) 0.3728(9) 0.115(9) Uani 0.450(5) 1 d DG U P A 2
H85A H 0.3283 0.5194 0.3747 0.138 Uiso 0.450(5) 1 calc R U P A 2
C86A C 0.4127(19) 0.5361(16) 0.3945(8) 0.123(10) Uani 0.450(5) 1 d DG U P A 2
H86A H 0.4137 0.5636 0.4113 0.148 Uiso 0.450(5) 1 calc R U P A 2
C87A C 0.4620(17) 0.5220(16) 0.3916(8) 0.108(9) Uani 0.450(5) 1 d DG U P A 2
H87A H 0.4967 0.5399 0.4064 0.130 Uiso 0.450(5) 1 calc R U P A 2
C88A C 0.4606(14) 0.4817(14) 0.3670(9) 0.110(9) Uani 0.450(5) 1 d DG U P A 2
H88A H 0.4943 0.4720 0.3651 0.132 Uiso 0.450(5) 1 calc R U P A 2
C89 C 0.3625(10) 0.2827(9) 0.4019(4) 0.097(4) Uani 1 1 d D U . . .
C90 C 0.3347(12) 0.3223(11) 0.4170(4) 0.128(5) Uani 1 1 d D U . . .
H90A H 0.3487 0.3595 0.4066 0.154 Uiso 1 1 calc R U . . .
H90B H 0.2893 0.3014 0.4138 0.154 Uiso 1 1 calc R U . . .
C91 C 0.3531(9) 0.3377(8) 0.4519(3) 0.125(6) Uani 1 1 d DG U . . .
C92 C 0.3814(9) 0.3971(7) 0.4642(4) 0.140(6) Uani 1 1 d DG U . . .
H92 H 0.3926 0.4277 0.4505 0.168 Uiso 1 1 calc R U . . .
C93 C 0.3934(10) 0.4118(8) 0.4965(5) 0.143(7) Uani 1 1 d DG U . . .
H93 H 0.4127 0.4524 0.5049 0.172 Uiso 1 1 calc R U . . .
C94 C 0.3770(11) 0.3671(11) 0.5165(3) 0.169(8) Uani 1 1 d DG U . . .
H94 H 0.3852 0.3771 0.5386 0.202 Uiso 1 1 calc R U . . .
C95 C 0.3487(11) 0.3077(10) 0.5042(5) 0.163(7) Uani 1 1 d DG U . . .
H95 H 0.3375 0.2771 0.5179 0.196 Uiso 1 1 calc R U . . .
C96 C 0.3368(10) 0.2930(7) 0.4719(5) 0.159(7) Uani 1 1 d DG U . . .
H96 H 0.3175 0.2524 0.4635 0.190 Uiso 1 1 calc R U . . .
O23 O 0.4044(7) 0.2777(6) 0.4169(3) 0.091(3) Uani 1 1 d D U . . .
O24 O 0.3390(6) 0.2539(6) 0.3754(3) 0.082(3) Uani 1 1 d D U . . .
C97 C 0.1833(7) -0.0367(7) 0.0597(3) 0.067(3) Uani 1 1 d D U . . .
C98 C 0.1278(7) -0.0636(9) 0.0358(3) 0.088(4) Uani 1 1 d D U . . .
H98A H 0.0962 -0.1003 0.0432 0.105 Uiso 1 1 calc R U . . .
H98B H 0.1098 -0.0351 0.0341 0.105 Uiso 1 1 calc R U . . .
C99 C 0.1449(8) -0.0783(7) 0.0040(3) 0.103(5) Uani 1 1 d DG U . . .
C100 C 0.1626(9) -0.0350(7) -0.0168(4) 0.131(6) Uani 1 1 d DG U . . .
H100 H 0.1614 0.0019 -0.0113 0.158 Uiso 1 1 calc R U . . .
C101 C 0.1820(10) -0.0458(9) -0.0458(4) 0.145(7) Uani 1 1 d DG U . . .
H101 H 0.1942 -0.0162 -0.0601 0.174 Uiso 1 1 calc R U . . .
C102 C 0.1838(10) -0.0998(11) -0.0540(4) 0.163(8) Uani 1 1 d DG U . . .
H102 H 0.1970 -0.1071 -0.0738 0.196 Uiso 1 1 calc R U . . .
C103 C 0.1660(10) -0.1431(8) -0.0331(5) 0.144(7) Uani 1 1 d DG U . . .
H103 H 0.1672 -0.1801 -0.0386 0.173 Uiso 1 1 calc R U . . .
C104 C 0.1466(9) -0.1324(7) -0.0041(4) 0.137(6) Uani 1 1 d DG U . . .
H104 H 0.1344 -0.1620 0.0102 0.165 Uiso 1 1 calc R U . . .
O25 O 0.2307(5) -0.0425(5) 0.0537(2) 0.067(2) Uani 1 1 d D U . . .
O26 O 0.1784(5) -0.0141(5) 0.0860(2) 0.064(2) Uani 1 1 d D U . . .
C105 C 0.5000(9) 0.2454(8) 0.4525(4) 0.103(4) Uani 1 1 d D U . . .
C106 C 0.5353(11) 0.2611(7) 0.4847(4) 0.113(5) Uani 1 1 d D U . . .
H10E H 0.5070 0.2371 0.4998 0.136 Uiso 1 1 calc R U . . .
H10F H 0.5687 0.2484 0.4833 0.136 Uiso 1 1 calc R U . . .
C107 C 0.5630(8) 0.3248(6) 0.4980(4) 0.116(5) Uani 1 1 d DG U . . .
C108 C 0.5276(7) 0.3561(9) 0.4990(5) 0.154(7) Uani 1 1 d DG U . . .
H108 H 0.4857 0.3371 0.4911 0.185 Uiso 1 1 calc R U . . .
C109 C 0.5536(11) 0.4154(9) 0.5114(6) 0.151(7) Uani 1 1 d DG U . . .
H109 H 0.5294 0.4369 0.5121 0.181 Uiso 1 1 calc R U . . .
C110 C 0.6149(11) 0.4433(6) 0.5229(5) 0.169(8) Uani 1 1 d DG U . . .
H110 H 0.6326 0.4839 0.5314 0.203 Uiso 1 1 calc R U . . .
C111 C 0.6502(8) 0.4120(8) 0.5220(5) 0.151(7) Uani 1 1 d DG U . . .
H111 H 0.6921 0.4310 0.5298 0.181 Uiso 1 1 calc R U . . .
C112 C 0.6243(8) 0.3527(8) 0.5095(5) 0.140(6) Uani 1 1 d DG U . . .
H112 H 0.6484 0.3312 0.5089 0.168 Uiso 1 1 calc R U . . .
O27 O 0.4518(7) 0.1976(6) 0.4468(3) 0.100(3) Uani 1 1 d D U . . .
O28 O 0.5222(7) 0.2795(6) 0.4315(3) 0.096(3) Uani 1 1 d D U . . .
C113 C 0.5138(8) 0.3191(8) 0.3500(4) 0.088(4) Uani 1 1 d D U . . .
C114 C 0.5726(8) 0.3513(7) 0.3720(4) 0.106(4) Uani 1 1 d D U . . .
H11A H 0.5711 0.3271 0.3895 0.127 Uiso 1 1 calc R U . . .
H11B H 0.6088 0.3563 0.3603 0.127 Uiso 1 1 calc R U . . .
C115 C 0.5790(9) 0.4112(7) 0.3851(4) 0.125(6) Uani 1 1 d DG U . . .
C116 C 0.5679(10) 0.4201(8) 0.4163(4) 0.160(7) Uani 1 1 d DG U . . .
H116 H 0.5543 0.3879 0.4289 0.192 Uiso 1 1 calc R U . . .
C117 C 0.5767(11) 0.4762(10) 0.4290(4) 0.165(8) Uani 1 1 d DG U . . .
H117 H 0.5691 0.4823 0.4503 0.198 Uiso 1 1 calc R U . . .
C118 C 0.5966(11) 0.5234(8) 0.4105(6) 0.182(8) Uani 1 1 d DG U . . .
H118 H 0.6026 0.5618 0.4191 0.218 Uiso 1 1 calc R U . . .
C119 C 0.6077(11) 0.5145(8) 0.3793(6) 0.158(7) Uani 1 1 d DG U . . .
H119 H 0.6213 0.5468 0.3667 0.190 Uiso 1 1 calc R U . . .
C120 C 0.5989(10) 0.4584(9) 0.3666(4) 0.150(7) Uani 1 1 d DG U . . .
H120 H 0.6064 0.4523 0.3453 0.180 Uiso 1 1 calc R U . . .
O29 O 0.5200(6) 0.3372(5) 0.3232(3) 0.082(3) Uani 1 1 d D U . . .
O30 O 0.4690(6) 0.2758(5) 0.3582(3) 0.081(3) Uani 1 1 d D U . . .
C121 C 0.5624(8) 0.1879(10) 0.3771(4) 0.099(4) Uani 1 1 d D U . . .
C122 C 0.5889(9) 0.1931(10) 0.4110(4) 0.131(5) Uani 1 1 d D U . . .
H12B H 0.5621 0.2007 0.4259 0.157 Uiso 1 1 calc R U . . .
H12C H 0.5899 0.1552 0.4151 0.157 Uiso 1 1 calc R U . . .
C123 C 0.6525(8) 0.2428(9) 0.4159(5) 0.148(6) Uani 1 1 d DG U . . .
C124 C 0.6625(10) 0.2997(10) 0.4277(5) 0.175(8) Uani 1 1 d DG U . . .
H124 H 0.6287 0.3074 0.4331 0.210 Uiso 1 1 calc R U . . .
C125 C 0.7218(12) 0.3454(8) 0.4315(6) 0.178(8) Uani 1 1 d DG U . . .
H125 H 0.7286 0.3844 0.4396 0.213 Uiso 1 1 calc R U . . .
C126 C 0.7712(9) 0.3342(11) 0.4236(7) 0.208(9) Uani 1 1 d DG U . . .
H126 H 0.8118 0.3654 0.4262 0.250 Uiso 1 1 calc R U . . .
C127 C 0.7613(9) 0.2773(13) 0.4118(7) 0.202(8) Uani 1 1 d DG U . . .
H127 H 0.7951 0.2696 0.4063 0.242 Uiso 1 1 calc R U . . .
C128 C 0.7020(11) 0.2316(10) 0.4079(6) 0.199(8) Uani 1 1 d DG U . . .
H128 H 0.6952 0.1926 0.3998 0.239 Uiso 1 1 calc DR U . . .
O31 O 0.5909(6) 0.1814(6) 0.3545(3) 0.092(3) Uani 1 1 d D U . . .
O32 O 0.5125(7) 0.1918(6) 0.3748(3) 0.087(3) Uani 1 1 d D U . . .
C130 C -0.0432(10) -0.1613(9) 0.0899(6) 0.087(5) Uani 0.550(5) 1 d D U P A 1
H13B H -0.0674 -0.1870 0.1057 0.104 Uiso 0.550(5) 1 calc R U P A 1
H13C H -0.0718 -0.1525 0.0765 0.104 Uiso 0.550(5) 1 calc R U P A 1
C131 C -0.0169(14) -0.1947(11) 0.0698(5) 0.098(7) Uani 0.550(5) 1 d DG U P A 1
C132 C 0.0012(17) -0.2339(14) 0.0834(5) 0.103(8) Uani 0.550(5) 1 d DG U P A 1
H132 H -0.0017 -0.2379 0.1052 0.124 Uiso 0.550(5) 1 calc R U P A 1
C133 C 0.0235(18) -0.2673(14) 0.0649(8) 0.114(8) Uani 0.550(5) 1 d DG U P A 1
H133 H 0.0358 -0.2941 0.0741 0.137 Uiso 0.550(5) 1 calc R U P A 1
C134 C 0.0277(15) -0.2614(14) 0.0329(8) 0.121(9) Uani 0.550(5) 1 d DG U P A 1
H134 H 0.0430 -0.2842 0.0203 0.146 Uiso 0.550(5) 1 calc R U P A 1
C135 C 0.0097(16) -0.2222(14) 0.0194(5) 0.121(8) Uani 0.550(5) 1 d DG U P A 1
H135 H 0.0126 -0.2181 -0.0025 0.145 Uiso 0.550(5) 1 calc R U P A 1
C136 C -0.0126(15) -0.1888(12) 0.0379(6) 0.115(8) Uani 0.550(5) 1 d DG U P A 1
H136 H -0.0250 -0.1620 0.0286 0.138 Uiso 0.550(5) 1 calc R U P A 1
C129 C 0.0050(7) -0.1028(6) 0.1071(3) 0.076(4) Uani 1 1 d D U . . .
O33 O 0.0155(6) -0.0976(6) 0.1362(3) 0.084(3) Uani 1 1 d D U . . .
O34 O 0.0377(6) -0.0653(5) 0.0895(3) 0.075(2) Uani 1 1 d D U . . .
C30B C -0.0566(9) -0.1533(11) 0.0937(7) 0.085(5) Uani 0.450(5) 1 d D U P A 2
H30A H -0.0811 -0.1730 0.1111 0.102 Uiso 0.450(5) 1 calc R U P A 2
H30B H -0.0802 -0.1371 0.0815 0.102 Uiso 0.450(5) 1 calc R U P A 2
C31B C -0.0448(15) -0.1978(12) 0.0728(6) 0.092(7) Uani 0.450(5) 1 d DG U P A 2
C32B C -0.0640(16) -0.2048(14) 0.0412(6) 0.097(8) Uani 0.450(5) 1 d DG U P A 2
H32B H -0.0908 -0.1886 0.0344 0.117 Uiso 0.450(5) 1 calc R U P A 2
C33B C -0.0441(18) -0.2355(16) 0.0195(6) 0.102(8) Uani 0.450(5) 1 d DG U P A 2
H33E H -0.0572 -0.2403 -0.0022 0.123 Uiso 0.450(5) 1 calc R U P A 2
C34B C -0.0049(18) -0.2593(16) 0.0294(8) 0.107(9) Uani 0.450(5) 1 d DG U P A 2
H34E H 0.0087 -0.2803 0.0146 0.129 Uiso 0.450(5) 1 calc R U P A 2
C35B C 0.0143(19) -0.2523(18) 0.0611(9) 0.104(9) Uani 0.450(5) 1 d DG U P A 2
H35B H 0.0411 -0.2685 0.0679 0.125 Uiso 0.450(5) 1 calc R U P A 2
C36B C -0.0056(18) -0.2215(16) 0.0828(6) 0.093(9) Uani 0.450(5) 1 d DG U P A 2
H36B H 0.0075 -0.2167 0.1044 0.112 Uiso 0.450(5) 1 calc R U P A 2
C137 C -0.1382(8) -0.1654(11) 0.1848(5) 0.110(4) Uani 1 1 d D U . . .
C138 C -0.2061(8) -0.1833(13) 0.1881(5) 0.136(5) Uani 1 1 d D U . . .
H13D H -0.2139 -0.1483 0.1848 0.163 Uiso 1 1 calc R U . . .
H13E H -0.2298 -0.2145 0.1708 0.163 Uiso 1 1 calc R U . . .
C139 C -0.2317(10) -0.2059(10) 0.2186(5) 0.168(7) Uani 1 1 d DG U . . .
C140 C -0.2761(11) -0.2645(9) 0.2175(5) 0.190(8) Uani 1 1 d DG U . . .
H140 H -0.2885 -0.2891 0.1981 0.228 Uiso 1 1 calc R U . . .
C141 C -0.3023(11) -0.2872(9) 0.2448(7) 0.189(8) Uani 1 1 d DG U . . .
H141 H -0.3326 -0.3272 0.2441 0.226 Uiso 1 1 calc R U . . .
C142 C -0.2842(13) -0.2512(13) 0.2732(5) 0.197(9) Uani 1 1 d DG U . . .
H142 H -0.3021 -0.2667 0.2919 0.237 Uiso 1 1 calc R U . . .
C143 C -0.2398(13) -0.1926(12) 0.2743(5) 0.189(8) Uani 1 1 d DG U . . .
H143 H -0.2274 -0.1681 0.2937 0.227 Uiso 1 1 calc R U . . .
C144 C -0.2136(10) -0.1700(9) 0.2470(6) 0.184(8) Uani 1 1 d DG U . . .
H144 H -0.1833 -0.1299 0.2477 0.221 Uiso 1 1 calc R U . . .
O35 O -0.1072(7) -0.1712(7) 0.2075(4) 0.106(3) Uani 1 1 d D U . . .
O36 O -0.1145(7) -0.1431(7) 0.1596(4) 0.103(3) Uani 1 1 d D U . . .
C145 C -0.0073(6) -0.0041(6) 0.2012(5) 0.082(4) Uani 1 1 d D U . . .
C146 C -0.0726(7) -0.0128(9) 0.2060(5) 0.098(4) Uani 1 1 d D U . . .
H14B H -0.1001 -0.0560 0.2040 0.117 Uiso 1 1 calc R U . . .
H14C H -0.0738 0.0034 0.2277 0.117 Uiso 1 1 calc R U . . .
C147 C -0.0974(8) 0.0161(8) 0.1833(4) 0.116(6) Uani 1 1 d DG U . . .
C148 C -0.1155(9) -0.0103(7) 0.1526(4) 0.140(6) Uani 1 1 d DG U . . .
H148 H -0.1109 -0.0453 0.1462 0.168 Uiso 1 1 calc R U . . .
C149 C -0.1402(10) 0.0143(9) 0.1314(3) 0.142(7) Uani 1 1 d DG U . . .
H149 H -0.1525 -0.0038 0.1104 0.170 Uiso 1 1 calc R U . . .
C150 C -0.1468(9) 0.0654(9) 0.1409(4) 0.143(7) Uani 1 1 d DG U . . .
H150 H -0.1637 0.0822 0.1264 0.172 Uiso 1 1 calc R U . . .
C151 C -0.1287(9) 0.0919(7) 0.1716(5) 0.126(6) Uani 1 1 d DG U . . .
H151 H -0.1333 0.1268 0.1780 0.151 Uiso 1 1 calc R U . . .
C152 C -0.1040(8) 0.0673(7) 0.1928(3) 0.118(6) Uani 1 1 d DG U . . .
H152 H -0.0916 0.0854 0.2138 0.141 Uiso 1 1 calc R U . . .
O37 O 0.0044(6) -0.0478(5) 0.1974(3) 0.085(3) Uani 1 1 d D U . . .
O38 O 0.0335(5) 0.0484(5) 0.2034(3) 0.071(3) Uani 1 1 d D U . . .
C153 C 0.6314(15) 0.1954(16) 0.2075(12) 0.094(5) Uani 0.450(5) 1 d D U P A 2
C154 C 0.6804(16) 0.1734(16) 0.2021(17) 0.130(7) Uani 0.450(5) 1 d D U P A 2
H15B H 0.6808 0.1488 0.2191 0.156 Uiso 0.450(5) 1 calc R U P A 2
H15C H 0.6692 0.1475 0.1820 0.156 Uiso 0.450(5) 1 calc R U P A 2
C155 C 0.7440(14) 0.2225(17) 0.2011(10) 0.132(9) Uani 0.450(5) 1 d DG U P A 2
C156 C 0.7829(17) 0.2141(17) 0.1802(10) 0.147(10) Uani 0.450(5) 1 d DG U P A 2
H156 H 0.7687 0.1783 0.1665 0.176 Uiso 0.450(5) 1 calc DR U P A 2
C157 C 0.8425(17) 0.258(2) 0.1792(11) 0.143(11) Uani 0.450(5) 1 d DG U P A 2
H157 H 0.8690 0.2523 0.1649 0.172 Uiso 0.450(5) 1 calc R U P A 2
C158 C 0.8632(16) 0.3105(19) 0.1991(12) 0.153(11) Uani 0.450(5) 1 d DG U P A 2
H158 H 0.9040 0.3405 0.1984 0.183 Uiso 0.450(5) 1 calc R U P A 2
C159 C 0.824(2) 0.3189(16) 0.2200(11) 0.150(10) Uani 0.450(5) 1 d DG U P A 2
H159 H 0.8386 0.3548 0.2337 0.180 Uiso 0.450(5) 1 calc R U P A 2
C160 C 0.7648(19) 0.2750(19) 0.2210(10) 0.149(10) Uani 0.450(5) 1 d DG U P A 2
H160 H 0.7382 0.2807 0.2353 0.179 Uiso 0.450(5) 1 calc R U P A 2
O39 O 0.639(2) 0.2422(15) 0.1953(9) 0.089(5) Uani 0.450(5) 1 d D U P A 2
O40 O 0.5791(15) 0.1585(17) 0.2142(10) 0.093(4) Uani 0.450(5) 1 d D U P A 2
C53B C 0.6284(12) 0.1916(12) 0.1990(9) 0.088(5) Uani 0.550(5) 1 d D U P A 1
C54B C 0.6800(15) 0.1726(15) 0.1979(11) 0.123(7) Uani 0.550(5) 1 d D U P A 1
H54A H 0.6956 0.1747 0.2199 0.148 Uiso 0.550(5) 1 calc R U P A 1
H54B H 0.6616 0.1301 0.1895 0.148 Uiso 0.550(5) 1 calc R U P A 1
C55B C 0.7344(12) 0.2051(13) 0.1797(7) 0.123(8) Uani 0.550(5) 1 d DG U P A 1
C56B C 0.7475(11) 0.1721(11) 0.1560(7) 0.143(10) Uani 0.550(5) 1 d DG U P A 1
H56B H 0.7192 0.1318 0.1499 0.172 Uiso 0.550(5) 1 calc DR U P A 1
C57B C 0.8020(13) 0.1978(14) 0.1414(7) 0.140(10) Uani 0.550(5) 1 d DG U P A 1
H57B H 0.8110 0.1752 0.1252 0.167 Uiso 0.550(5) 1 calc DR U P A 1
C58B C 0.8434(13) 0.2567(14) 0.1504(9) 0.153(10) Uani 0.550(5) 1 d DG U P A 1
H58C H 0.8806 0.2743 0.1403 0.184 Uiso 0.550(5) 1 calc R U P A 1
C59B C 0.8303(14) 0.2897(11) 0.1740(9) 0.142(10) Uani 0.550(5) 1 d DG U P A 1
H59B H 0.8586 0.3299 0.1802 0.170 Uiso 0.550(5) 1 calc R U P A 1
C60B C 0.7758(15) 0.2639(12) 0.1887(8) 0.142(9) Uani 0.550(5) 1 d DG U P A 1
H60B H 0.7669 0.2865 0.2049 0.170 Uiso 0.550(5) 1 calc R U P A 1
O39A O 0.6423(16) 0.2465(12) 0.2048(7) 0.087(4) Uani 0.550(5) 1 d D U P A 1
O40A O 0.5760(12) 0.1542(13) 0.2058(7) 0.083(4) Uani 0.550(5) 1 d D U P A 1
C162 C 0.4170(11) -0.0627(15) 0.0463(7) 0.111(6) Uani 0.450(5) 1 d D U P A 2
H16B H 0.4530 -0.0245 0.0442 0.133 Uiso 0.450(5) 1 calc R U P A 2
H16C H 0.4298 -0.0848 0.0609 0.133 Uiso 0.450(5) 1 calc R U P A 2
C163 C 0.3959(16) -0.0987(14) 0.0146(7) 0.121(7) Uani 0.450(5) 1 d DG U P A 2
C164 C 0.369(2) -0.0786(16) -0.0081(8) 0.155(11) Uani 0.450(5) 1 d DG U P A 2
H164 H 0.3811 -0.0372 -0.0084 0.186 Uiso 0.450(5) 1 calc R U P A 2
C165 C 0.325(2) -0.119(2) -0.0304(9) 0.160(11) Uani 0.450(5) 1 d DG U P A 2
H165 H 0.3063 -0.1053 -0.0459 0.192 Uiso 0.450(5) 1 calc R U P A 2
C166 C 0.3070(19) -0.180(2) -0.0300(10) 0.156(12) Uani 0.450(5) 1 d DG U P A 2
H166 H 0.2767 -0.2074 -0.0453 0.188 Uiso 0.450(5) 1 calc R U P A 2
C167 C 0.334(2) -0.1998(14) -0.0073(11) 0.147(10) Uani 0.450(5) 1 d DG U P A 2
H167 H 0.3218 -0.2413 -0.0071 0.176 Uiso 0.450(5) 1 calc R U P A 2
C168 C 0.378(2) -0.1593(15) 0.0150(9) 0.143(9) Uani 0.450(5) 1 d DG U P A 2
H168 H 0.3966 -0.1731 0.0305 0.171 Uiso 0.450(5) 1 calc R U P A 2
C161 C 0.3650(8) -0.0502(6) 0.0600(3) 0.069(3) Uani 1 1 d D U . . .
O41 O 0.3736(7) 0.0019(6) 0.0565(4) 0.096(3) Uani 1 1 d D U . . .
O42 O 0.3288(6) -0.0825(6) 0.0771(3) 0.086(3) Uani 1 1 d D U . . .
C62B C 0.3942(11) -0.0783(10) 0.0365(7) 0.098(6) Uani 0.550(5) 1 d D U P A 1
H62A H 0.4120 -0.0505 0.0204 0.117 Uiso 0.550(5) 1 calc R U P A 1
H62B H 0.4286 -0.0817 0.0479 0.117 Uiso 0.550(5) 1 calc R U P A 1
C63B C 0.3529(12) -0.1385(9) 0.0198(6) 0.097(7) Uani 0.550(5) 1 d DG U P A 1
C64B C 0.3026(14) -0.1453(12) 0.0004(8) 0.128(9) Uani 0.550(5) 1 d DG U P A 1
H64B H 0.2935 -0.1123 -0.0017 0.153 Uiso 0.550(5) 1 calc R U P A 1
C65B C 0.2655(13) -0.2003(14) -0.0160(8) 0.129(9) Uani 0.550(5) 1 d DG U P A 1
H65B H 0.2310 -0.2049 -0.0292 0.155 Uiso 0.550(5) 1 calc R U P A 1
C66B C 0.2787(14) -0.2484(11) -0.0130(8) 0.128(9) Uani 0.550(5) 1 d DG U P A 1
H66C H 0.2533 -0.2860 -0.0241 0.153 Uiso 0.550(5) 1 calc R U P A 1
C67B C 0.3291(15) -0.2416(9) 0.0064(8) 0.110(8) Uani 0.550(5) 1 d DG U P A 1
H67B H 0.3381 -0.2746 0.0085 0.132 Uiso 0.550(5) 1 calc R U P A 1
C68B C 0.3662(13) -0.1866(11) 0.0228(7) 0.113(8) Uani 0.550(5) 1 d DG U P A 1
H68B H 0.4006 -0.1820 0.0360 0.135 Uiso 0.550(5) 1 calc R U P A 1
C170 C -0.006(2) -0.3886(10) 0.1227(5) 0.102(6) Uani 0.450(5) 1 d D U P A 2
H17A H -0.0436 -0.3919 0.1114 0.122 Uiso 0.450(5) 1 calc R U P A 2
H17C H 0.0270 -0.3766 0.1078 0.122 Uiso 0.450(5) 1 calc R U P A 2
C171 C -0.0169(18) -0.4488(10) 0.1322(9) 0.124(8) Uani 0.450(5) 1 d DG U P A 2
C172 C -0.0672(18) -0.4770(15) 0.1495(9) 0.131(9) Uani 0.450(5) 1 d DG U P A 2
H172 H -0.0896 -0.4563 0.1572 0.158 Uiso 0.450(5) 1 calc R U P A 2
C173 C -0.0848(19) -0.5357(16) 0.1556(10) 0.139(9) Uani 0.450(5) 1 d DG U P A 2
H173 H -0.1192 -0.5550 0.1675 0.167 Uiso 0.450(5) 1 calc R U P A 2
C174 C -0.052(2) -0.5661(12) 0.1443(11) 0.139(11) Uani 0.450(5) 1 d DG U P A 2
H174 H -0.0641 -0.6062 0.1485 0.167 Uiso 0.450(5) 1 calc R U P A 2
C175 C -0.002(2) -0.5378(14) 0.1270(10) 0.127(9) Uani 0.450(5) 1 d DG U P A 2
H175 H 0.0206 -0.5586 0.1193 0.152 Uiso 0.450(5) 1 calc R U P A 2
C176 C 0.0159(17) -0.4792(14) 0.1209(10) 0.134(9) Uani 0.450(5) 1 d DG U P A 2
H176 H 0.0502 -0.4599 0.1091 0.160 Uiso 0.450(5) 1 calc R U P A 2
C169 C 0.0132(11) -0.3399(6) 0.1500(4) 0.100(4) Uani 1 1 d D U . . .
O43 O 0.0317(7) -0.2865(6) 0.1446(3) 0.091(3) Uani 1 1 d D U . . .
O44 O 0.0120(7) -0.3515(5) 0.1780(3) 0.090(3) Uani 1 1 d D U . . .
C70B C 0.0139(19) -0.3847(9) 0.1239(7) 0.117(7) Uani 0.550(5) 1 d D U P A 1
H17K H 0.0077 -0.3711 0.1035 0.140 Uiso 0.550(5) 1 calc R U P A 1
H17L H 0.0555 -0.3832 0.1249 0.140 Uiso 0.550(5) 1 calc R U P A 1
C71B C -0.0317(14) -0.4484(9) 0.1237(8) 0.123(7) Uani 0.550(5) 1 d DG U P A 1
C72B C -0.0108(14) -0.4915(11) 0.1175(9) 0.138(8) Uani 0.550(5) 1 d DG U P A 1
H17F H 0.0290 -0.4807 0.1103 0.166 Uiso 0.550(5) 1 calc R U P A 1
C73B C -0.0482(18) -0.5506(10) 0.1217(9) 0.138(9) Uani 0.550(5) 1 d DG U P A 1
H17G H -0.0339 -0.5800 0.1175 0.166 Uiso 0.550(5) 1 calc R U P A 1
C74B C -0.1064(17) -0.5664(11) 0.1322(9) 0.145(10) Uani 0.550(5) 1 d DG U P A 1
H17H H -0.1320 -0.6067 0.1352 0.175 Uiso 0.550(5) 1 calc R U P A 1
C75B C -0.1273(14) -0.5232(15) 0.1385(9) 0.144(9) Uani 0.550(5) 1 d DG U P A 1
H17I H -0.1671 -0.5341 0.1456 0.173 Uiso 0.550(5) 1 calc R U P A 1
C76B C -0.0899(14) -0.4642(13) 0.1342(9) 0.133(8) Uani 0.550(5) 1 d DG U P A 1
H17J H -0.1042 -0.4347 0.1384 0.160 Uiso 0.550(5) 1 calc R U P A 1
C178 C 0.4679(9) 0.0201(12) 0.4544(4) 0.127(5) Uani 1 1 d D U . . .
H17E H 0.4566 0.0493 0.4659 0.153 Uiso 1 1 calc R U . . .
H17D H 0.4407 -0.0199 0.4603 0.153 Uiso 1 1 calc R U . . .
C179 C 0.5332(8) 0.0343(9) 0.4640(5) 0.140(6) Uani 1 1 d DG U . . .
C180 C 0.5461(10) -0.0146(8) 0.4597(5) 0.167(8) Uani 1 1 d DG U . . .
H180 H 0.5162 -0.0511 0.4492 0.201 Uiso 1 1 calc R U . . .
C181 C 0.6028(11) -0.0101(11) 0.4707(6) 0.177(8) Uani 1 1 d DG U . . .
H181 H 0.6116 -0.0435 0.4677 0.212 Uiso 1 1 calc R U . . .
C182 C 0.6466(8) 0.0433(13) 0.4860(6) 0.186(9) Uani 1 1 d DG U . . .
H182 H 0.6853 0.0464 0.4935 0.224 Uiso 1 1 calc R U . . .
C183 C 0.6336(9) 0.0922(10) 0.4903(5) 0.159(7) Uani 1 1 d DG U . . .
H183 H 0.6636 0.1286 0.5008 0.191 Uiso 1 1 calc R U . . .
C184 C 0.5769(10) 0.0876(8) 0.4793(5) 0.170(7) Uani 1 1 d DG U . . .
H184 H 0.5681 0.1210 0.4823 0.204 Uiso 1 1 calc R U . . .
C177 C 0.4572(11) 0.0213(10) 0.4190(4) 0.104(4) Uani 1 1 d D U . . .
O45 O 0.4755(8) -0.0044(7) 0.3989(3) 0.106(4) Uani 1 1 d D U . . .
O46 O 0.4338(7) 0.0553(6) 0.4126(3) 0.092(4) Uani 1 1 d D U . . .
C186 C 0.5838(14) 0.4331(10) 0.2384(6) 0.094(6) Uani 0.450(5) 1 d D U P A 2
H18G H 0.6133 0.4208 0.2283 0.112 Uiso 0.450(5) 1 calc R U P A 2
H18H H 0.5675 0.4504 0.2224 0.112 Uiso 0.450(5) 1 calc R U P A 2
C187 C 0.6172(13) 0.4801(11) 0.2650(8) 0.098(7) Uani 0.450(5) 1 d DG U P A 2
C188 C 0.5900(14) 0.5148(15) 0.2776(9) 0.119(9) Uani 0.450(5) 1 d DG U P A 2
H188 H 0.5512 0.5097 0.2689 0.143 Uiso 0.450(5) 1 calc R U P A 2
C189 C 0.6195(19) 0.5571(16) 0.3031(9) 0.123(10) Uani 0.450(5) 1 d DG U P A 2
H189 H 0.6009 0.5808 0.3117 0.148 Uiso 0.450(5) 1 calc R U P A 2
C190 C 0.6763(19) 0.5646(16) 0.3159(8) 0.126(10) Uani 0.450(5) 1 d DG U P A 2
H190 H 0.6964 0.5935 0.3333 0.151 Uiso 0.450(5) 1 calc R U P A 2
C191 C 0.7035(14) 0.5298(18) 0.3033(9) 0.119(9) Uani 0.450(5) 1 d DG U P A 2
H191 H 0.7423 0.5350 0.3121 0.142 Uiso 0.450(5) 1 calc R U P A 2
C192 C 0.6739(13) 0.4876(14) 0.2779(9) 0.110(9) Uani 0.450(5) 1 d DG U P A 2
H192 H 0.6925 0.4638 0.2692 0.132 Uiso 0.450(5) 1 calc R U P A 2
C185 C 0.5309(9) 0.3784(6) 0.2485(4) 0.095(4) Uani 1 1 d D U . . .
O47 O 0.5301(7) 0.3292(5) 0.2386(3) 0.097(3) Uani 1 1 d D U . . .
O48 O 0.5015(6) 0.3820(5) 0.2715(3) 0.082(3) Uani 1 1 d D U . . .
C86B C 0.5553(15) 0.4331(8) 0.2305(5) 0.103(6) Uani 0.550(5) 1 d D U P A 1
H86B H 0.5805 0.4282 0.2138 0.124 Uiso 0.550(5) 1 calc R U P A 1
H86C H 0.5205 0.4378 0.2203 0.124 Uiso 0.550(5) 1 calc R U P A 1
C87B C 0.5937(12) 0.4878(9) 0.2526(7) 0.109(7) Uani 0.550(5) 1 d DG U P A 1
C88B C 0.6557(12) 0.5041(13) 0.2598(8) 0.130(9) Uani 0.550(5) 1 d DG U P A 1
H88B H 0.6756 0.4840 0.2487 0.155 Uiso 0.550(5) 1 calc R U P A 1
C89B C 0.6886(12) 0.5497(15) 0.2833(8) 0.127(9) Uani 0.550(5) 1 d DG U P A 1
H89B H 0.7309 0.5609 0.2882 0.153 Uiso 0.550(5) 1 calc R U P A 1
C90B C 0.6594(16) 0.5792(14) 0.2996(7) 0.133(10) Uani 0.550(5) 1 d DG U P A 1
H90C H 0.6819 0.6104 0.3156 0.160 Uiso 0.550(5) 1 calc R U P A 1
C91B C 0.5974(16) 0.5629(14) 0.2924(8) 0.126(9) Uani 0.550(5) 1 d DG U P A 1
H91B H 0.5775 0.5830 0.3035 0.151 Uiso 0.550(5) 1 calc R U P A 1
C92B C 0.5646(12) 0.5172(13) 0.2689(8) 0.128(9) Uani 0.550(5) 1 d DG U P A 1
H92B H 0.5222 0.5061 0.2640 0.154 Uiso 0.550(5) 1 calc DR U P A 1
C193 C 0.6499(9) 0.3684(8) 0.1857(4) 0.101(4) Uani 1 1 d D U . . .
C194 C 0.7011(10) 0.4182(8) 0.1712(5) 0.138(5) Uani 1 1 d D U . . .
H19A H 0.7395 0.4135 0.1740 0.165 Uiso 1 1 calc R U . . .
H19B H 0.6906 0.4145 0.1483 0.165 Uiso 1 1 calc R U . . .
C195 C 0.7125(11) 0.4791(8) 0.1850(5) 0.162(7) Uani 1 1 d DG U . . .
C196 C 0.7572(11) 0.5095(11) 0.2095(6) 0.200(8) Uani 1 1 d DG U . . .
H196 H 0.7831 0.4927 0.2169 0.240 Uiso 1 1 calc R U . . .
C197 C 0.7642(13) 0.5644(11) 0.2231(6) 0.201(9) Uani 1 1 d DG U . . .
H197 H 0.7948 0.5852 0.2398 0.242 Uiso 1 1 calc R U . . .
C198 C 0.7264(16) 0.5890(10) 0.2122(8) 0.229(10) Uani 1 1 d DG U . . .
H198 H 0.7311 0.6265 0.2215 0.274 Uiso 1 1 calc R U . . .
C199 C 0.6816(14) 0.5586(13) 0.1878(8) 0.219(10) Uani 1 1 d DG U . . .
H199 H 0.6558 0.5754 0.1804 0.262 Uiso 1 1 calc R U . . .
C200 C 0.6747(11) 0.5036(11) 0.1742(6) 0.218(9) Uani 1 1 d DG U . . .
H200 H 0.6441 0.4828 0.1575 0.262 Uiso 1 1 calc R U . . .
O49 O 0.6045(7) 0.3313(7) 0.1686(3) 0.101(3) Uani 1 1 d D U . . .
O50 O 0.6568(7) 0.3641(6) 0.2140(3) 0.098(3) Uani 1 1 d D U . . .
C202 C 0.3406(14) 0.0786(12) 0.0211(7) 0.096(7) Uani 0.450(5) 1 d D U P A 2
H20D H 0.3398 0.0406 0.0266 0.115 Uiso 0.450(5) 1 calc R U P A 2
H20B H 0.3125 0.0697 0.0021 0.115 Uiso 0.450(5) 1 calc R U P A 2
C203 C 0.4048(12) 0.1194(15) 0.0138(8) 0.108(8) Uani 0.450(5) 1 d DG U P A 2
C204 C 0.4136(15) 0.1601(17) -0.0081(8) 0.133(10) Uani 0.450(5) 1 d DG U P A 2
H204 H 0.3792 0.1626 -0.0180 0.160 Uiso 0.450(5) 1 calc R U P A 2
C205 C 0.4727(17) 0.1972(16) -0.0154(9) 0.132(10) Uani 0.450(5) 1 d DG U P A 2
H205 H 0.4787 0.2250 -0.0303 0.158 Uiso 0.450(5) 1 calc R U P A 2
C206 C 0.5230(13) 0.1936(17) -0.0008(11) 0.136(10) Uani 0.450(5) 1 d DG U P A 2
H206 H 0.5634 0.2189 -0.0058 0.163 Uiso 0.450(5) 1 calc R U P A 2
C207 C 0.5142(13) 0.1529(18) 0.0211(10) 0.123(9) Uani 0.450(5) 1 d DG U P A 2
H207 H 0.5486 0.1504 0.0310 0.148 Uiso 0.450(5) 1 calc R U P A 2
C208 C 0.4551(15) 0.1158(17) 0.0283(8) 0.129(10) Uani 0.450(5) 1 d DG U P A 2
H208 H 0.4491 0.0880 0.0433 0.155 Uiso 0.450(5) 1 calc R U P A 2
C201 C 0.3168(8) 0.1047(6) 0.0482(3) 0.065(3) Uani 1 1 d D U . . .
O51 O 0.3181(7) 0.1547(5) 0.0465(3) 0.075(3) Uani 1 1 d D U . . .
O52 O 0.3121(6) 0.0822(5) 0.0739(3) 0.071(3) Uani 1 1 d D U . . .
C2C C 0.3101(19) 0.0665(17) 0.0176(9) 0.083(6) Uani 0.550(5) 1 d . U P A 1
H2C1 H 0.2700 0.0554 0.0060 0.099 Uiso 0.550(5) 1 calc R U P A 1
H2C2 H 0.3142 0.0299 0.0215 0.099 Uiso 0.550(5) 1 calc R U P A 1
C3C C 0.3657(13) 0.1094(12) -0.0010(7) 0.091(6) Uani 0.550(5) 1 d G U P A 1
C4C C 0.3575(12) 0.1407(15) -0.0248(8) 0.119(9) Uani 0.550(5) 1 d G U P A 1
H4C H 0.3175 0.1365 -0.0307 0.143 Uiso 0.550(5) 1 calc R U P A 1
C5C C 0.4077(17) 0.1781(14) -0.0398(7) 0.127(9) Uani 0.550(5) 1 d G U P A 1
H5C H 0.4021 0.1995 -0.0561 0.152 Uiso 0.550(5) 1 calc R U P A 1
C6C C 0.4662(14) 0.1842(13) -0.0311(8) 0.129(9) Uani 0.550(5) 1 d G U P A 1
H6C H 0.5005 0.2098 -0.0414 0.155 Uiso 0.550(5) 1 calc DR U P A 1
C7C C 0.4744(12) 0.1530(15) -0.0073(8) 0.119(8) Uani 0.550(5) 1 d G U P A 1
H7C H 0.5144 0.1572 -0.0014 0.143 Uiso 0.550(5) 1 calc R U P A 1
C8C C 0.4242(15) 0.1156(14) 0.0077(7) 0.109(8) Uani 0.550(5) 1 d G U P A 1
H8C H 0.4298 0.0942 0.0240 0.131 Uiso 0.550(5) 1 calc R U P A 1
C209 C 0.1879(6) -0.1277(5) 0.1121(3) 0.052(3) Uani 1 1 d D U . . .
C210 C 0.1847(8) -0.1679(6) 0.0827(3) 0.066(3) Uani 1 1 d D U . . .
H21D H 0.1428 -0.1848 0.0720 0.079 Uiso 1 1 calc R U . . .
H21B H 0.2139 -0.1439 0.0679 0.079 Uiso 1 1 calc R U . . .
C211 C 0.1999(6) -0.2179(5) 0.0905(3) 0.076(4) Uani 1 1 d DG U . . .
C212 C 0.2461(6) -0.2247(5) 0.0747(3) 0.088(5) Uani 1 1 d DG U . . .
H212 H 0.2674 -0.1977 0.0601 0.106 Uiso 1 1 calc R U . . .
C213 C 0.2610(6) -0.2709(6) 0.0804(3) 0.100(5) Uani 1 1 d DG U . . .
H213 H 0.2926 -0.2756 0.0697 0.120 Uiso 1 1 calc R U . . .
C214 C 0.2298(7) -0.3104(5) 0.1019(4) 0.097(5) Uani 1 1 d DG U . . .
H214 H 0.2400 -0.3420 0.1058 0.116 Uiso 1 1 calc R U . . .
C215 C 0.1836(7) -0.3036(5) 0.1177(3) 0.090(5) Uani 1 1 d DG U . . .
H215 H 0.1623 -0.3306 0.1323 0.108 Uiso 1 1 calc R U . . .
C216 C 0.1686(6) -0.2574(6) 0.1119(3) 0.081(4) Uani 1 1 d DG U . . .
H216 H 0.1370 -0.2528 0.1227 0.097 Uiso 1 1 calc R U . . .
O53 O 0.1421(5) -0.1457(4) 0.1286(2) 0.055(3) Uani 1 1 d D U . . .
O54 O 0.2338(5) -0.0797(4) 0.1190(2) 0.056(2) Uani 1 1 d D U . . .
C217 C 0.0222(13) -0.025(2) 0.4014(6) 0.076(5) Uani 0.550(5) 1 d D U P A 1
C218 C -0.0196(10) -0.0083(12) 0.4220(7) 0.089(6) Uani 0.550(5) 1 d D U P A 1
H21F H -0.0046 -0.0028 0.4444 0.107 Uiso 0.550(5) 1 calc R U P A 1
H21E H -0.0189 0.0297 0.4165 0.107 Uiso 0.550(5) 1 calc R U P A 1
C219 C -0.0837(9) -0.0564(11) 0.4173(7) 0.087(6) Uani 0.550(5) 1 d DG U P A 1
C220 C -0.1257(12) -0.0523(12) 0.3958(7) 0.114(9) Uani 0.550(5) 1 d DG U P A 1
H220 H -0.1136 -0.0188 0.3840 0.136 Uiso 0.550(5) 1 calc R U P A 1
C221 C -0.1856(11) -0.0970(14) 0.3915(7) 0.119(9) Uani 0.550(5) 1 d DG U P A 1
H221 H -0.2143 -0.0942 0.3768 0.142 Uiso 0.550(5) 1 calc R U P A 1
C222 C -0.2034(10) -0.1460(12) 0.4087(8) 0.114(9) Uani 0.550(5) 1 d DG U P A 1
H222 H -0.2443 -0.1766 0.4057 0.137 Uiso 0.550(5) 1 calc R U P A 1
C223 C -0.1614(13) -0.1501(11) 0.4302(7) 0.097(8) Uani 0.550(5) 1 d DG U P A 1
H223 H -0.1736 -0.1836 0.4419 0.117 Uiso 0.550(5) 1 calc R U P A 1
C224 C -0.1016(12) -0.1054(12) 0.4345(7) 0.092(8) Uani 0.550(5) 1 d DG U P A 1
H224 H -0.0729 -0.1082 0.4491 0.110 Uiso 0.550(5) 1 calc R U P A 1
O55 O 0.0169(12) -0.0216(13) 0.3724(5) 0.079(4) Uani 0.550(5) 1 d D U P A 1
O56 O 0.0655(11) -0.0322(13) 0.4145(6) 0.079(4) Uani 0.550(5) 1 d D U P A 1
C17C C 0.0019(16) -0.024(2) 0.3945(7) 0.083(6) Uani 0.450(5) 1 d D U P A 2
C18C C -0.0444(12) -0.0095(14) 0.4124(9) 0.096(6) Uani 0.450(5) 1 d D U P A 2
H18E H -0.0296 0.0020 0.4349 0.115 Uiso 0.450(5) 1 calc R U P A 2
H18F H -0.0481 0.0245 0.4039 0.115 Uiso 0.450(5) 1 calc R U P A 2
C19C C -0.1058(13) -0.0625(15) 0.4093(7) 0.100(8) Uani 0.450(5) 1 d DG U P A 2
C20C C -0.1395(15) -0.0711(15) 0.3809(6) 0.115(10) Uani 0.450(5) 1 d DG U P A 2
H20C H -0.1269 -0.0406 0.3671 0.138 Uiso 0.450(5) 1 calc DR U P A 2
C21C C -0.1917(14) -0.1241(16) 0.3726(8) 0.113(10) Uani 0.450(5) 1 d DG U P A 2
H21C H -0.2147 -0.1300 0.3532 0.135 Uiso 0.450(5) 1 calc DR U P A 2
C22C C -0.2102(15) -0.1687(14) 0.3928(10) 0.111(10) Uani 0.450(5) 1 d DG U P A 2
H22C H -0.2459 -0.2050 0.3871 0.133 Uiso 0.450(5) 1 calc R U P A 2
C23C C -0.1765(18) -0.1601(14) 0.4212(10) 0.112(10) Uani 0.450(5) 1 d DG U P A 2
H23C H -0.1892 -0.1906 0.4350 0.135 Uiso 0.450(5) 1 calc R U P A 2
C24C C -0.1244(16) -0.1071(17) 0.4295(8) 0.110(10) Uani 0.450(5) 1 d DG U P A 2
H24C H -0.1013 -0.1012 0.4489 0.131 Uiso 0.450(5) 1 calc R U P A 2
O55A O -0.0054(16) -0.0346(16) 0.3651(6) 0.087(5) Uani 0.450(5) 1 d D U P A 2
O56A O 0.0387(15) -0.0363(18) 0.4106(7) 0.078(5) Uani 0.450(5) 1 d D U P A 2
C226 C -0.0121(15) -0.2551(7) 0.3608(6) 0.086(6) Uani 0.550(5) 1 d D U P A 1
H22G H -0.0492 -0.2722 0.3460 0.103 Uiso 0.550(5) 1 calc R U P A 1
H22B H 0.0133 -0.2760 0.3550 0.103 Uiso 0.550(5) 1 calc R U P A 1
C227 C -0.0321(12) -0.2689(11) 0.3932(5) 0.085(6) Uani 0.550(5) 1 d DG U P A 1
C228 C -0.0109(13) -0.3037(11) 0.4089(6) 0.105(8) Uani 0.550(5) 1 d DG U P A 1
H228 H 0.0122 -0.3211 0.3984 0.127 Uiso 0.550(5) 1 calc R U P A 1
C229 C -0.0233(14) -0.3130(13) 0.4400(6) 0.105(8) Uani 0.550(5) 1 d DG U P A 1
H229 H -0.0088 -0.3368 0.4507 0.125 Uiso 0.550(5) 1 calc R U P A 1
C230 C -0.0571(15) -0.2875(14) 0.4554(5) 0.114(9) Uani 0.550(5) 1 d DG U P A 1
H230 H -0.0656 -0.2939 0.4767 0.137 Uiso 0.550(5) 1 calc R U P A 1
C231 C -0.0783(13) -0.2527(13) 0.4397(6) 0.096(7) Uani 0.550(5) 1 d DG U P A 1
H231 H -0.1014 -0.2353 0.4502 0.115 Uiso 0.550(5) 1 calc R U P A 1
C232 C -0.0658(12) -0.2434(11) 0.4086(6) 0.098(8) Uani 0.550(5) 1 d DG U P A 1
H232 H -0.0804 -0.2196 0.3978 0.117 Uiso 0.550(5) 1 calc R U P A 1
C225 C 0.0240(8) -0.1901(6) 0.3557(4) 0.078(4) Uani 1 1 d D U . . .
O58 O 0.0710(5) -0.1754(5) 0.3409(3) 0.069(3) Uani 1 1 d D U . . .
O57 O 0.0121(6) -0.1506(5) 0.3697(3) 0.089(3) Uani 1 1 d D U . . .
C26C C -0.0283(13) -0.2530(8) 0.3516(6) 0.080(6) Uani 0.450(5) 1 d D U P A 2
H26C H -0.0627 -0.2533 0.3383 0.096 Uiso 0.450(5) 1 calc R U P A 2
H26D H -0.0139 -0.2803 0.3407 0.096 Uiso 0.450(5) 1 calc R U P A 2
C27C C -0.0513(13) -0.2752(12) 0.3827(6) 0.079(7) Uani 0.450(5) 1 d DG U P A 2
C28C C -0.0332(14) -0.3145(12) 0.3960(7) 0.089(8) Uani 0.450(5) 1 d DG U P A 2
H28C H -0.0074 -0.3284 0.3853 0.107 Uiso 0.450(5) 1 calc R U P A 2
C29C C -0.0527(17) -0.3336(14) 0.4251(7) 0.098(8) Uani 0.450(5) 1 d DG U P A 2
H29C H -0.0402 -0.3605 0.4342 0.118 Uiso 0.450(5) 1 calc R U P A 2
C30C C -0.0903(17) -0.3133(16) 0.4408(6) 0.108(9) Uani 0.450(5) 1 d DG U P A 2
H30C H -0.1036 -0.3264 0.4607 0.129 Uiso 0.450(5) 1 calc R U P A 2
C31C C -0.1085(15) -0.2740(16) 0.4275(7) 0.096(8) Uani 0.450(5) 1 d DG U P A 2
H31C H -0.1342 -0.2602 0.4383 0.116 Uiso 0.450(5) 1 calc R U P A 2
C32C C -0.0890(14) -0.2550(13) 0.3985(7) 0.088(8) Uani 0.450(5) 1 d DG U P A 2
H32C H -0.1014 -0.2281 0.3894 0.105 Uiso 0.450(5) 1 calc R U P A 2
C235 C -0.1154(11) -0.1879(10) 0.3025(7) 0.124(8) Uani 0.550(5) 1 d DG U P A 1
C236 C -0.1249(14) -0.2226(13) 0.2741(6) 0.144(9) Uani 0.550(5) 1 d DG U P A 1
H236 H -0.1011 -0.2060 0.2570 0.173 Uiso 0.550(5) 1 calc R U P A 1
C237 C -0.1691(17) -0.2815(12) 0.2706(8) 0.151(9) Uani 0.550(5) 1 d DG U P A 1
H237 H -0.1756 -0.3052 0.2512 0.181 Uiso 0.550(5) 1 calc R U P A 1
C238 C -0.2038(16) -0.3057(9) 0.2955(10) 0.159(10) Uani 0.550(5) 1 d DG U P A 1
H238 H -0.2340 -0.3459 0.2931 0.191 Uiso 0.550(5) 1 calc R U P A 1
C239 C -0.1943(15) -0.2710(12) 0.3239(9) 0.143(9) Uani 0.550(5) 1 d DG U P A 1
H239 H -0.2181 -0.2875 0.3410 0.172 Uiso 0.550(5) 1 calc R U P A 1
C240 C -0.1501(14) -0.2121(12) 0.3274(7) 0.136(9) Uani 0.550(5) 1 d DG U P A 1
H240 H -0.1436 -0.1884 0.3468 0.163 Uiso 0.550(5) 1 calc R U P A 1
C233 C -0.0009(6) -0.1143(8) 0.2973(4) 0.084(4) Uani 1 1 d D U . . .
C234 C -0.0638(7) -0.1272(7) 0.3088(5) 0.111(5) Uani 1 1 d D U . . .
H23D H -0.0581 -0.1170 0.3319 0.133 Uiso 1 1 calc R U . A 1
H23B H -0.0774 -0.0992 0.2998 0.133 Uiso 1 1 calc DR U . A 1
O59 O 0.0005(6) -0.1352(5) 0.2695(3) 0.073(3) Uani 1 1 d D U . . .
O60 O 0.0477(6) -0.0838(6) 0.3139(3) 0.088(3) Uani 1 1 d D U . . .
C35C C -0.0978(14) -0.1928(8) 0.3124(7) 0.107(8) Uani 0.450(5) 1 d DG U P A 2
C36C C -0.1087(15) -0.2350(11) 0.2870(6) 0.106(8) Uani 0.450(5) 1 d DG U P A 2
H36C H -0.0909 -0.2230 0.2678 0.128 Uiso 0.450(5) 1 calc R U P A 2
C37C C -0.1455(17) -0.2949(9) 0.2897(8) 0.112(8) Uani 0.450(5) 1 d DG U P A 2
H37C H -0.1530 -0.3237 0.2724 0.134 Uiso 0.450(5) 1 calc R U P A 2
C38C C -0.1715(17) -0.3125(9) 0.3179(10) 0.118(10) Uani 0.450(5) 1 d DG U P A 2
H38C H -0.1967 -0.3534 0.3197 0.141 Uiso 0.450(5) 1 calc R U P A 2
C39C C -0.1606(17) -0.2703(13) 0.3433(8) 0.119(9) Uani 0.450(5) 1 d DG U P A 2
H39C H -0.1784 -0.2823 0.3625 0.143 Uiso 0.450(5) 1 calc R U P A 2
C40C C -0.1237(16) -0.2104(11) 0.3406(6) 0.114(8) Uani 0.450(5) 1 d DG U P A 2
H40C H -0.1163 -0.1816 0.3579 0.136 Uiso 0.450(5) 1 calc R U P A 2
C241 C 0.5111(8) -0.0815(6) 0.2046(4) 0.073(4) Uani 1 1 d D U . . .
C242 C 0.5524(7) -0.0804(9) 0.1782(4) 0.101(4) Uani 1 1 d D U . . .
H24E H 0.5310 -0.1163 0.1631 0.121 Uiso 1 1 calc R U . . .
H24B H 0.5614 -0.0449 0.1669 0.121 Uiso 1 1 calc R U . . .
C243 C 0.6112(7) -0.0788(8) 0.1915(4) 0.119(5) Uani 1 1 d DG U . . .
C244 C 0.6132(8) -0.1286(7) 0.2027(5) 0.142(7) Uani 1 1 d DG U . . .
H244 H 0.5770 -0.1651 0.2015 0.171 Uiso 1 1 calc R U . . .
C245 C 0.6683(10) -0.1250(9) 0.2158(5) 0.157(8) Uani 1 1 d DG U . . .
H245 H 0.6697 -0.1590 0.2235 0.189 Uiso 1 1 calc R U . . .
C246 C 0.7212(8) -0.0716(11) 0.2177(5) 0.169(8) Uani 1 1 d DG U . . .
H246 H 0.7588 -0.0691 0.2267 0.203 Uiso 1 1 calc R U . . .
C247 C 0.7192(7) -0.0217(9) 0.2065(5) 0.155(7) Uani 1 1 d DG U . . .
H247 H 0.7554 0.0148 0.2078 0.186 Uiso 1 1 calc R U . . .
C248 C 0.6642(9) -0.0254(7) 0.1934(5) 0.143(7) Uani 1 1 d DG U . . .
H248 H 0.6628 0.0087 0.1858 0.171 Uiso 1 1 calc R U . . .
O61 O 0.4795(5) -0.1323(5) 0.2128(3) 0.066(2) Uani 1 1 d D U . . .
O62 O 0.5086(6) -0.0359(5) 0.2167(3) 0.083(3) Uani 1 1 d D U . . .
C249 C 0.4397(8) 0.3683(7) 0.1633(5) 0.085(4) Uani 1 1 d D U . . .
C250 C 0.4867(9) 0.4256(8) 0.1508(5) 0.131(5) Uani 1 1 d D U . . .
H25A H 0.5000 0.4590 0.1676 0.157 Uiso 1 1 calc R U . . .
H25B H 0.5234 0.4200 0.1452 0.157 Uiso 1 1 calc R U . . .
C251 C 0.4609(10) 0.4413(9) 0.1226(4) 0.146(6) Uani 1 1 d DG U . . .
C252 C 0.4433(12) 0.4873(10) 0.1259(5) 0.189(8) Uani 1 1 d DG U . . .
H252 H 0.4475 0.5083 0.1459 0.226 Uiso 1 1 calc R U . . .
C253 C 0.4196(12) 0.5026(10) 0.0998(7) 0.189(8) Uani 1 1 d DG U . . .
H253 H 0.4076 0.5340 0.1020 0.227 Uiso 1 1 calc R U . . .
C254 C 0.4135(11) 0.4718(13) 0.0705(5) 0.200(9) Uani 1 1 d DG U . . .
H254 H 0.3973 0.4823 0.0526 0.239 Uiso 1 1 calc R U . . .
C255 C 0.4310(12) 0.4258(12) 0.0672(4) 0.174(8) Uani 1 1 d DG U . . .
H255 H 0.4268 0.4048 0.0471 0.209 Uiso 1 1 calc R U . . .
C256 C 0.4547(11) 0.4106(9) 0.0933(5) 0.173(8) Uani 1 1 d DG U . . .
H256 H 0.4667 0.3791 0.0911 0.208 Uiso 1 1 calc R U . . .
O63 O 0.4557(6) 0.3275(6) 0.1647(3) 0.085(3) Uani 1 1 d D U . . .
O64 O 0.3917(7) 0.3663(7) 0.1738(4) 0.100(4) Uani 1 1 d D U . . .
C258 C 0.6469(11) 0.3468(8) 0.2892(7) 0.098(6) Uani 0.550(5) 1 d D U P A 1
H25C H 0.6463 0.3628 0.2688 0.118 Uiso 0.550(5) 1 calc R U P A 1
H25D H 0.6250 0.3621 0.3038 0.118 Uiso 0.550(5) 1 calc R U P A 1
C259 C 0.7123(9) 0.3690(12) 0.3021(6) 0.113(7) Uani 0.550(5) 1 d DG U P A 1
C260 C 0.7256(12) 0.3541(13) 0.3311(6) 0.121(8) Uani 0.550(5) 1 d DG U P A 1
H260 H 0.6931 0.3313 0.3433 0.145 Uiso 0.550(5) 1 calc R U P A 1
C261 C 0.7863(14) 0.3725(15) 0.3422(7) 0.129(9) Uani 0.550(5) 1 d DG U P A 1
H261 H 0.7954 0.3623 0.3620 0.155 Uiso 0.550(5) 1 calc R U P A 1
C262 C 0.8338(10) 0.4058(15) 0.3243(8) 0.129(9) Uani 0.550(5) 1 d DG U P A 1
H262 H 0.8753 0.4184 0.3319 0.155 Uiso 0.550(5) 1 calc R U P A 1
C263 C 0.8205(11) 0.4207(14) 0.2953(8) 0.128(8) Uani 0.550(5) 1 d DG U P A 1
H263 H 0.8530 0.4434 0.2830 0.154 Uiso 0.550(5) 1 calc R U P A 1
C264 C 0.7598(12) 0.4023(13) 0.2842(6) 0.128(8) Uani 0.550(5) 1 d DG U P A 1
H264 H 0.7507 0.4125 0.2643 0.153 Uiso 0.550(5) 1 calc R U P A 1
C257 C 0.6127(9) 0.2785(7) 0.2845(4) 0.103(5) Uani 1 1 d D U . . .
O65 O 0.5836(7) 0.2549(6) 0.2583(3) 0.100(3) Uani 1 1 d D U . . .
O66 O 0.6002(6) 0.2530(5) 0.3090(3) 0.082(3) Uani 1 1 d D U . . .
C58C C 0.6707(10) 0.3370(10) 0.2844(9) 0.114(6) Uani 0.450(5) 1 d D U P A 2
H58D H 0.6699 0.3533 0.2641 0.137 Uiso 0.450(5) 1 calc R U P A 2
H58E H 0.6696 0.3658 0.3013 0.137 Uiso 0.450(5) 1 calc R U P A 2
C59C C 0.7302(12) 0.3326(18) 0.2890(8) 0.139(9) Uani 0.450(5) 1 d DG U P A 2
C60C C 0.7552(17) 0.339(2) 0.3195(7) 0.153(10) Uani 0.450(5) 1 d DG U P A 2
H60C H 0.7306 0.3353 0.3367 0.183 Uiso 0.450(5) 1 calc R U P A 2
C61C C 0.8163(18) 0.350(2) 0.3249(9) 0.156(10) Uani 0.450(5) 1 d DG U P A 2
H61C H 0.8334 0.3537 0.3457 0.187 Uiso 0.450(5) 1 calc R U P A 2
C62C C 0.8524(12) 0.3544(15) 0.2997(12) 0.173(12) Uani 0.450(5) 1 d DG U P A 2
H62C H 0.8942 0.3619 0.3033 0.207 Uiso 0.450(5) 1 calc DR U P A 2
C63C C 0.8274(14) 0.3484(16) 0.2692(10) 0.159(10) Uani 0.450(5) 1 d DG U P A 2
H63C H 0.8521 0.3517 0.2519 0.191 Uiso 0.450(5) 1 calc DR U P A 2
C64C C 0.7663(16) 0.337(2) 0.2638(7) 0.158(10) Uani 0.450(5) 1 d DG U P A 2
H64C H 0.7493 0.3333 0.2429 0.189 Uiso 0.450(5) 1 calc R U P A 2
C267 C 0.5861(9) 0.0142(11) 0.1110(6) 0.202(8) Uani 1 1 d DG U . . .
C268 C 0.6423(11) 0.0644(9) 0.1143(6) 0.226(9) Uani 1 1 d DG U . . .
H268 H 0.6438 0.1028 0.1190 0.271 Uiso 1 1 calc DR U . . .
C269 C 0.6963(9) 0.0586(11) 0.1107(6) 0.238(9) Uani 1 1 d DG U . . .
H269 H 0.7348 0.0929 0.1130 0.286 Uiso 1 1 calc DR U . . .
C270 C 0.6941(10) 0.0026(13) 0.1038(8) 0.253(10) Uani 1 1 d DG U . . .
H270 H 0.7311 -0.0014 0.1014 0.303 Uiso 1 1 calc R U . . .
C271 C 0.6379(12) -0.0476(10) 0.1005(7) 0.239(9) Uani 1 1 d DG U . . .
H271 H 0.6364 -0.0860 0.0958 0.287 Uiso 1 1 calc R U . . .
C272 C 0.5839(9) -0.0418(9) 0.1041(6) 0.231(9) Uani 1 1 d DG U . . .
H272 H 0.5454 -0.0761 0.1018 0.277 Uiso 1 1 calc DR U . . .
C265 C 0.5244(9) 0.0445(10) 0.1499(4) 0.095(4) Uani 1 1 d D U . . .
C266 C 0.5264(10) 0.0184(13) 0.1169(4) 0.153(6) Uani 1 1 d D U . . .
H26F H 0.4920 -0.0220 0.1130 0.184 Uiso 1 1 calc R U . . .
H26G H 0.5200 0.0432 0.1015 0.184 Uiso 1 1 calc R U . . .
O67 O 0.4877(6) 0.0666(7) 0.1564(3) 0.094(3) Uani 1 1 d D U . . .
O68 O 0.5620(6) 0.0437(7) 0.1708(3) 0.089(3) Uani 1 1 d D U . . .
C273 C 0.3609(7) -0.1276(5) 0.1755(3) 0.047(3) Uani 1 1 d D U . . .
C274 C 0.3456(7) -0.1894(5) 0.1594(3) 0.059(3) Uani 1 1 d D U . . .
H27A H 0.3382 -0.2170 0.1758 0.071 Uiso 1 1 calc R U . . .
H27B H 0.3068 -0.2032 0.1461 0.071 Uiso 1 1 calc R U . . .
C275 C 0.3930(6) -0.1938(6) 0.1395(3) 0.077(4) Uani 1 1 d DG U . . .
C276 C 0.4091(6) -0.1642(6) 0.1127(3) 0.087(5) Uani 1 1 d DG U . . .
H276 H 0.3874 -0.1429 0.1057 0.105 Uiso 1 1 calc R U . . .
C277 C 0.4568(6) -0.1657(6) 0.0960(3) 0.106(5) Uani 1 1 d DG U . . .
H277 H 0.4677 -0.1454 0.0777 0.127 Uiso 1 1 calc DR U . . .
C278 C 0.4885(6) -0.1968(7) 0.1062(4) 0.119(6) Uani 1 1 d DG U . . .
H278 H 0.5211 -0.1978 0.0948 0.143 Uiso 1 1 calc R U . . .
C279 C 0.4724(7) -0.2264(7) 0.1331(4) 0.110(6) Uani 1 1 d DG U . . .
H279 H 0.4941 -0.2477 0.1400 0.132 Uiso 1 1 calc R U . . .
C280 C 0.4247(7) -0.2249(6) 0.1497(3) 0.100(5) Uani 1 1 d DG U . . .
H280 H 0.4138 -0.2452 0.1681 0.120 Uiso 1 1 calc R U . . .
O69 O 0.3658(5) -0.1166(4) 0.2045(2) 0.053(2) Uani 1 1 d D U . . .
O70 O 0.3634(5) -0.0881(4) 0.1576(2) 0.049(2) Uani 1 1 d D U . . .
C281 C 0.1640(7) -0.2601(5) 0.2156(4) 0.062(3) Uani 1 1 d D U . . .
C282 C 0.1379(7) -0.3259(5) 0.2180(4) 0.062(3) Uani 1 1 d D U . . .
H28A H 0.0931 -0.3440 0.2123 0.074 Uiso 1 1 calc R U . . .
H28B H 0.1440 -0.3325 0.2401 0.074 Uiso 1 1 calc R U . . .
C283 C 0.1665(5) -0.3573(4) 0.1972(3) 0.062(4) Uani 1 1 d DG U . . .
C284 C 0.2299(4) -0.3328(4) 0.1957(3) 0.061(4) Uani 1 1 d DG U . . .
H284 H 0.2554 -0.2962 0.2078 0.074 Uiso 1 1 calc R U . . .
C285 C 0.2559(4) -0.3617(5) 0.1766(3) 0.079(4) Uani 1 1 d DG U . . .
H285 H 0.2992 -0.3450 0.1756 0.094 Uiso 1 1 calc R U . . .
C286 C 0.2185(6) -0.4152(5) 0.1589(3) 0.086(5) Uani 1 1 d DG U . . .
H286 H 0.2362 -0.4350 0.1458 0.104 Uiso 1 1 calc R U . . .
C287 C 0.1551(6) -0.4397(4) 0.1604(3) 0.083(5) Uani 1 1 d DG U . . .
H287 H 0.1295 -0.4763 0.1484 0.099 Uiso 1 1 calc R U . . .
C288 C 0.1291(4) -0.4108(4) 0.1796(3) 0.062(4) Uani 1 1 d DG U . . .
H288 H 0.0858 -0.4275 0.1806 0.074 Uiso 1 1 calc R U . . .
O71 O 0.2148(5) -0.2289(4) 0.2311(2) 0.051(2) Uani 1 1 d D U . . .
O72 O 0.1364(5) -0.2360(5) 0.2018(3) 0.066(2) Uani 1 1 d D U . . .
C289 C 0.2152(6) -0.2554(6) 0.3030(4) 0.064(3) Uani 1 1 d D U . . .
C290 C 0.2557(7) -0.2850(6) 0.2914(4) 0.071(3) Uani 1 1 d D U . . .
H29A H 0.2465 -0.2972 0.2686 0.086 Uiso 1 1 calc R U . . .
H29B H 0.2996 -0.2561 0.2950 0.086 Uiso 1 1 calc R U . . .
C291 C 0.2444(6) -0.3387(5) 0.3085(3) 0.077(4) Uani 1 1 d DG U . . .
C292 C 0.2804(6) -0.3328(5) 0.3357(3) 0.103(6) Uani 1 1 d DG U . . .
H292 H 0.3110 -0.2946 0.3440 0.123 Uiso 1 1 calc R U . . .
C293 C 0.2718(8) -0.3826(7) 0.3509(3) 0.121(6) Uani 1 1 d DG U . . .
H293 H 0.2964 -0.3786 0.3695 0.145 Uiso 1 1 calc R U . . .
C294 C 0.2271(8) -0.4384(6) 0.3388(4) 0.117(6) Uani 1 1 d DG U . . .
H294 H 0.2212 -0.4725 0.3492 0.140 Uiso 1 1 calc R U . . .
C295 C 0.1911(7) -0.4444(4) 0.3116(4) 0.100(5) Uani 1 1 d DG U . . .
H295 H 0.1605 -0.4825 0.3034 0.120 Uiso 1 1 calc R U . . .
C296 C 0.1997(6) -0.3945(5) 0.2965(3) 0.087(5) Uani 1 1 d DG U . . .
H296 H 0.1751 -0.3986 0.2778 0.104 Uiso 1 1 calc R U . . .
O73 O 0.2385(5) -0.2093(4) 0.3220(2) 0.061(2) Uani 1 1 d D U . . .
O74 O 0.1600(5) -0.2794(4) 0.2937(2) 0.050(2) Uani 1 1 d D U . . .
C299 C 0.7152(7) 0.1516(8) 0.2883(5) 0.124(5) Uani 1 1 d DG U . . .
C300 C 0.7407(10) 0.1198(8) 0.2710(5) 0.164(8) Uani 1 1 d DG U . . .
H300 H 0.7203 0.0776 0.2682 0.197 Uiso 1 1 calc R U . . .
C301 C 0.7961(10) 0.1499(12) 0.2577(5) 0.175(8) Uani 1 1 d DG U . . .
H301 H 0.8136 0.1282 0.2458 0.210 Uiso 1 1 calc R U . . .
C302 C 0.8260(9) 0.2117(12) 0.2617(6) 0.187(9) Uani 1 1 d DG U . . .
H302 H 0.8639 0.2323 0.2527 0.224 Uiso 1 1 calc R U . . .
C303 C 0.8005(10) 0.2435(8) 0.2791(6) 0.180(8) Uani 1 1 d DG U . . .
H303 H 0.8210 0.2857 0.2819 0.216 Uiso 1 1 calc DR U . . .
C304 C 0.7451(9) 0.2134(8) 0.2924(5) 0.147(7) Uani 1 1 d DG U . . .
H304 H 0.7277 0.2352 0.3042 0.176 Uiso 1 1 calc R U . . .
C297 C 0.6021(8) 0.1074(9) 0.2747(4) 0.085(4) Uani 1 1 d D U . . .
C298 C 0.6526(7) 0.1220(10) 0.3007(4) 0.113(5) Uani 1 1 d D U . . .
H29D H 0.6488 0.1487 0.3178 0.136 Uiso 1 1 calc R U . . .
H29E H 0.6479 0.0849 0.3094 0.136 Uiso 1 1 calc R U . . .
O75 O 0.5639(6) 0.1286(5) 0.2773(3) 0.077(3) Uani 1 1 d D U . . .
O76 O 0.6009(6) 0.0739(6) 0.2510(3) 0.078(3) Uani 1 1 d D U . . .
C305 C 0.4374(7) -0.1433(6) 0.3400(4) 0.079(3) Uani 1 1 d D U . . .
C306 C 0.4912(8) -0.1589(8) 0.3441(4) 0.092(4) Uani 1 1 d D U . . .
H30E H 0.5299 -0.1217 0.3473 0.110 Uiso 1 1 calc R U . . .
H30D H 0.4932 -0.1818 0.3246 0.110 Uiso 1 1 calc R U . . .
C307 C 0.4861(8) -0.1951(7) 0.3717(3) 0.113(6) Uani 1 1 d DG U . . .
C308 C 0.4489(8) -0.2561(7) 0.3679(3) 0.121(6) Uani 1 1 d DG U . . .
H308 H 0.4296 -0.2752 0.3478 0.145 Uiso 1 1 calc R U . . .
C309 C 0.4400(8) -0.2891(6) 0.3935(4) 0.131(7) Uani 1 1 d DG U . . .
H309 H 0.4146 -0.3308 0.3910 0.157 Uiso 1 1 calc R U . . .
C310 C 0.4682(9) -0.2612(8) 0.4229(4) 0.132(7) Uani 1 1 d DG U . . .
H310 H 0.4621 -0.2837 0.4404 0.159 Uiso 1 1 calc R U . . .
C311 C 0.5054(9) -0.2002(8) 0.4267(3) 0.133(7) Uani 1 1 d DG U . . .
H311 H 0.5247 -0.1811 0.4468 0.159 Uiso 1 1 calc R U . . .
C312 C 0.5144(8) -0.1672(6) 0.4011(4) 0.130(6) Uani 1 1 d DG U . . .
H312 H 0.5398 -0.1255 0.4037 0.156 Uiso 1 1 calc R U . . .
O77 O 0.4408(6) -0.0923(5) 0.3480(3) 0.079(2) Uani 1 1 d D U . . .
O78 O 0.3861(6) -0.1853(5) 0.3320(3) 0.072(2) Uani 1 1 d D U . . .
C313 C 0.6174(8) 0.0283(7) 0.3858(5) 0.096(4) Uani 1 1 d D U . . .
C314 C 0.6764(7) 0.0488(10) 0.4071(4) 0.117(5) Uani 1 1 d D U . . .
H31A H 0.6784 0.0799 0.4234 0.140 Uiso 1 1 calc R U . . .
H31B H 0.6755 0.0147 0.4177 0.140 Uiso 1 1 calc R U . . .
C315 C 0.7329(8) 0.0732(9) 0.3891(5) 0.134(6) Uani 1 1 d DG U . . .
C316 C 0.7710(10) 0.0447(9) 0.3892(6) 0.185(8) Uani 1 1 d DG U . . .
H316 H 0.7622 0.0121 0.4013 0.223 Uiso 1 1 calc R U . . .
C317 C 0.8219(10) 0.0638(13) 0.3715(6) 0.196(9) Uani 1 1 d DG U . . .
H317 H 0.8479 0.0443 0.3715 0.235 Uiso 1 1 calc R U . . .
C318 C 0.8347(10) 0.1114(13) 0.3537(6) 0.212(10) Uani 1 1 d DG U . . .
H318 H 0.8695 0.1245 0.3416 0.255 Uiso 1 1 calc R U . . .
C319 C 0.7966(12) 0.1400(10) 0.3537(5) 0.187(8) Uani 1 1 d DG U . . .
H319 H 0.8054 0.1725 0.3415 0.225 Uiso 1 1 calc R U . . .
C320 C 0.7457(10) 0.1209(9) 0.3714(5) 0.177(8) Uani 1 1 d DG U . . .
H320 H 0.7197 0.1404 0.3713 0.213 Uiso 1 1 calc DR U . . .
O79 O 0.6065(6) 0.0686(6) 0.3759(3) 0.089(3) Uani 1 1 d D U . . .
O80 O 0.5788(6) -0.0259(6) 0.3818(3) 0.093(3) Uani 1 1 d D U . . .
C322 C 0.3779(13) -0.3135(7) 0.2501(8) 0.076(6) Uani 0.550(5) 1 d D U P A 1
H32A H 0.3360 -0.3317 0.2575 0.092 Uiso 0.550(5) 1 calc R U P A 1
H32D H 0.3754 -0.3318 0.2284 0.092 Uiso 0.550(5) 1 calc R U P A 1
C323 C 0.4184(11) -0.3299(11) 0.2704(6) 0.085(6) Uani 0.550(5) 1 d DG U P A 1
C324 C 0.4808(11) -0.3078(12) 0.2661(7) 0.102(8) Uani 0.550(5) 1 d DG U P A 1
H324 H 0.4975 -0.2829 0.2498 0.122 Uiso 0.550(5) 1 calc R U P A 1
C325 C 0.5186(11) -0.3221(16) 0.2854(8) 0.117(8) Uani 0.550(5) 1 d DG U P A 1
H325 H 0.5612 -0.3070 0.2825 0.140 Uiso 0.550(5) 1 calc R U P A 1
C326 C 0.4940(15) -0.3585(17) 0.3092(8) 0.128(9) Uani 0.550(5) 1 d DG U P A 1
H326 H 0.5199 -0.3682 0.3225 0.153 Uiso 0.550(5) 1 calc R U P A 1
C327 C 0.4317(16) -0.3806(14) 0.3136(6) 0.118(8) Uani 0.550(5) 1 d DG U P A 1
H327 H 0.4149 -0.4054 0.3298 0.142 Uiso 0.550(5) 1 calc R U P A 1
C328 C 0.3938(11) -0.3663(12) 0.2942(7) 0.114(8) Uani 0.550(5) 1 d DG U P A 1
H328 H 0.3512 -0.3814 0.2972 0.137 Uiso 0.550(5) 1 calc R U P A 1
C321 C 0.3962(7) -0.2475(5) 0.2485(4) 0.065(3) Uani 1 1 d D U . . .
O81 O 0.3631(5) -0.2359(5) 0.2296(3) 0.068(3) Uani 1 1 d D U . . .
O82 O 0.4370(6) -0.2074(5) 0.2671(3) 0.070(3) Uani 1 1 d D U . . .
C22D C 0.3907(14) -0.3105(8) 0.2457(9) 0.067(6) Uani 0.450(5) 1 d D U P A 2
H22D H 0.3514 -0.3375 0.2538 0.080 Uiso 0.450(5) 1 calc R U P A 2
H22E H 0.3901 -0.3240 0.2233 0.080 Uiso 0.450(5) 1 calc R U P A 2
C23D C 0.4431(12) -0.3138(14) 0.2639(7) 0.078(7) Uani 0.450(5) 1 d DG U P A 2
C24D C 0.4336(12) -0.3421(14) 0.2913(7) 0.085(8) Uani 0.450(5) 1 d DG U P A 2
H24D H 0.3955 -0.3537 0.3006 0.102 Uiso 0.450(5) 1 calc R U P A 2
C25D C 0.4798(16) -0.3533(17) 0.3051(7) 0.098(8) Uani 0.450(5) 1 d DG U P A 2
H25E H 0.4733 -0.3727 0.3238 0.117 Uiso 0.450(5) 1 calc R U P A 2
C26D C 0.5355(14) -0.3363(18) 0.2915(9) 0.110(9) Uani 0.450(5) 1 d DG U P A 2
H26H H 0.5671 -0.3439 0.3010 0.132 Uiso 0.450(5) 1 calc R U P A 2
C27D C 0.5450(11) -0.3080(16) 0.2642(8) 0.097(8) Uani 0.450(5) 1 d DG U P A 2
H27D H 0.5831 -0.2963 0.2549 0.116 Uiso 0.450(5) 1 calc R U P A 2
C28D C 0.4988(13) -0.2967(14) 0.2503(7) 0.092(8) Uani 0.450(5) 1 d DG U P A 2
H28D H 0.5054 -0.2774 0.2316 0.110 Uiso 0.450(5) 1 calc R U P A 2
C329 C 0.1516(9) -0.2350(6) 0.3765(4) 0.084(4) Uani 1 1 d D U . . .
C330 C 0.1570(11) -0.2612(7) 0.4070(4) 0.105(5) Uani 1 1 d D U . . .
H33C H 0.2010 -0.2498 0.4125 0.126 Uiso 1 1 calc R U . . .
H33D H 0.1421 -0.2431 0.4240 0.126 Uiso 1 1 calc R U . . .
C331 C 0.1226(8) -0.3271(5) 0.4056(4) 0.100(5) Uani 1 1 d DG U . . .
C332 C 0.0885(9) -0.3531(7) 0.4304(4) 0.135(6) Uani 1 1 d DG U . . .
H332 H 0.0823 -0.3290 0.4469 0.162 Uiso 1 1 calc R U . . .
C333 C 0.0635(9) -0.4145(8) 0.4312(4) 0.130(6) Uani 1 1 d DG U . . .
H333 H 0.0402 -0.4323 0.4482 0.156 Uiso 1 1 calc R U . . .
C334 C 0.0726(10) -0.4498(5) 0.4072(6) 0.165(8) Uani 1 1 d DG U . . .
H334 H 0.0555 -0.4917 0.4077 0.198 Uiso 1 1 calc R U . . .
C335 C 0.1067(10) -0.4237(8) 0.3824(5) 0.151(7) Uani 1 1 d DG U . . .
H335 H 0.1129 -0.4479 0.3660 0.182 Uiso 1 1 calc R U . . .
C336 C 0.1317(9) -0.3624(8) 0.3816(4) 0.140(7) Uani 1 1 d DG U . . .
H336 H 0.1550 -0.3446 0.3647 0.168 Uiso 1 1 calc R U . . .
O83 O 0.1145(6) -0.2673(5) 0.3548(3) 0.071(2) Uani 1 1 d D U . . .
O84 O 0.1827(6) -0.1795(5) 0.3768(3) 0.080(3) Uani 1 1 d D U . . .
C338 C 0.0799(10) -0.130(2) 0.4455(6) 0.122(6) Uani 0.550(5) 1 d D U P A 1
H33A H 0.0563 -0.1074 0.4398 0.147 Uiso 0.550(5) 1 calc R U P A 1
H33B H 0.0528 -0.1726 0.4404 0.147 Uiso 0.550(5) 1 calc R U P A 1
C339 C 0.0978(16) -0.1172(15) 0.4803(5) 0.124(7) Uani 0.550(5) 1 d DG U P A 1
C340 C 0.1002(18) -0.1610(14) 0.4975(7) 0.156(10) Uani 0.550(5) 1 d DG U P A 1
H340 H 0.0846 -0.2009 0.4882 0.188 Uiso 0.550(5) 1 calc R U P A 1
C341 C 0.125(2) -0.1464(19) 0.5284(8) 0.162(10) Uani 0.550(5) 1 d DG U P A 1
H341 H 0.1271 -0.1764 0.5403 0.195 Uiso 0.550(5) 1 calc R U P A 1
C342 C 0.148(2) -0.088(2) 0.5421(7) 0.174(11) Uani 0.550(5) 1 d DG U P A 1
H342 H 0.1655 -0.0781 0.5632 0.209 Uiso 0.550(5) 1 calc R U P A 1
C343 C 0.1459(19) -0.0442(16) 0.5248(9) 0.159(10) Uani 0.550(5) 1 d DG U P A 1
H343 H 0.1615 -0.0043 0.5341 0.190 Uiso 0.550(5) 1 calc R U P A 1
C344 C 0.1207(19) -0.0588(14) 0.4939(8) 0.151(9) Uani 0.550(5) 1 d DG U P A 1
H344 H 0.1190 -0.0288 0.4821 0.181 Uiso 0.550(5) 1 calc R U P A 1
C337 C 0.1356(8) -0.1119(9) 0.4260(4) 0.089(4) Uani 1 1 d D U . . .
O85 O 0.1781(7) -0.1204(6) 0.4376(3) 0.092(3) Uani 1 1 d D U . . .
O86 O 0.1392(7) -0.0889(6) 0.4006(3) 0.089(3) Uani 1 1 d D U . . .
C38D C 0.0754(9) -0.1348(17) 0.4418(5) 0.100(6) Uani 0.450(5) 1 d D U P A 2
H38B H 0.0465 -0.1237 0.4302 0.120 Uiso 0.450(5) 1 calc R U P A 2
H38F H 0.0572 -0.1788 0.4401 0.120 Uiso 0.450(5) 1 calc R U P A 2
C39D C 0.0806(15) -0.1122(13) 0.4757(5) 0.094(7) Uani 0.450(5) 1 d DG U P A 2
C40D C 0.0736(16) -0.1512(10) 0.4983(6) 0.093(8) Uani 0.450(5) 1 d DG U P A 2
H40D H 0.0622 -0.1920 0.4921 0.112 Uiso 0.450(5) 1 calc R U P A 2
C41D C 0.0835(16) -0.1303(12) 0.5300(5) 0.087(7) Uani 0.450(5) 1 d DG U P A 2
H41D H 0.0787 -0.1570 0.5455 0.105 Uiso 0.450(5) 1 calc R U P A 2
C42D C 0.1002(15) -0.0706(13) 0.5391(5) 0.084(8) Uani 0.450(5) 1 d DG U P A 2
H42E H 0.1070 -0.0563 0.5608 0.100 Uiso 0.450(5) 1 calc R U P A 2
C43D C 0.1072(15) -0.0316(11) 0.5165(7) 0.085(7) Uani 0.450(5) 1 d DG U P A 2
H43D H 0.1186 0.0092 0.5227 0.102 Uiso 0.450(5) 1 calc R U P A 2
C44D C 0.0974(15) -0.0525(12) 0.4848(6) 0.088(7) Uani 0.450(5) 1 d DG U P A 2
H44D H 0.1021 -0.0258 0.4693 0.106 Uiso 0.450(5) 1 calc R U P A 2
C345 C 0.3057(15) 0.0184(8) 0.4398(6) 0.070(5) Uani 0.550(5) 1 d D U P A 1
C346 C 0.3501(12) 0.0749(10) 0.4596(5) 0.079(5) Uani 0.550(5) 1 d D U P A 1
H34G H 0.3906 0.0742 0.4618 0.094 Uiso 0.550(5) 1 calc R U P A 1
H34F H 0.3554 0.1094 0.4481 0.094 Uiso 0.550(5) 1 calc R U P A 1
C347 C 0.3317(11) 0.0851(9) 0.4922(4) 0.076(7) Uani 0.550(5) 1 d DG U P A 1
C348 C 0.2877(11) 0.0386(7) 0.5062(5) 0.079(7) Uani 0.550(5) 1 d DG U P A 1
H348 H 0.2665 0.0004 0.4948 0.095 Uiso 0.550(5) 1 calc R U P A 1
C349 C 0.2748(11) 0.0478(9) 0.5370(5) 0.080(7) Uani 0.550(5) 1 d DG U P A 1
H349 H 0.2447 0.0160 0.5466 0.096 Uiso 0.550(5) 1 calc R U P A 1
C350 C 0.3058(12) 0.1037(11) 0.5537(4) 0.080(7) Uani 0.550(5) 1 d DG U P A 1
H350 H 0.2970 0.1100 0.5748 0.096 Uiso 0.550(5) 1 calc R U P A 1
C351 C 0.3498(11) 0.1502(8) 0.5397(5) 0.082(7) Uani 0.550(5) 1 d DG U P A 1
H351 H 0.3710 0.1884 0.5511 0.098 Uiso 0.550(5) 1 calc R U P A 1
C352 C 0.3627(11) 0.1410(8) 0.5089(5) 0.074(6) Uani 0.550(5) 1 d DG U P A 1
H352 H 0.3928 0.1728 0.4993 0.088 Uiso 0.550(5) 1 calc R U P A 1
O87 O 0.3053(7) -0.0297(5) 0.4468(3) 0.080(3) Uani 1 1 d D U . . .
O88 O 0.2669(6) 0.0160(5) 0.4184(3) 0.072(3) Uani 1 1 d D U . . .
C45D C 0.297(2) 0.0149(11) 0.4421(7) 0.076(5) Uani 0.450(5) 1 d D U P A 2
C46D C 0.3287(14) 0.0713(10) 0.4641(6) 0.075(6) Uani 0.450(5) 1 d D U P A 2
H46B H 0.3712 0.0775 0.4697 0.090 Uiso 0.450(5) 1 calc R U P A 2
H46C H 0.3315 0.1051 0.4525 0.090 Uiso 0.450(5) 1 calc R U P A 2
C47D C 0.2988(15) 0.0738(12) 0.4939(6) 0.093(8) Uani 0.450(5) 1 d DG U P A 2
C48D C 0.2488(14) 0.0246(11) 0.5026(7) 0.095(9) Uani 0.450(5) 1 d DG U P A 2
H48D H 0.2294 -0.0104 0.4883 0.115 Uiso 0.450(5) 1 calc R U P A 2
C49D C 0.2273(15) 0.0264(14) 0.5322(8) 0.100(9) Uani 0.450(5) 1 d DG U P A 2
H49D H 0.1931 -0.0072 0.5381 0.120 Uiso 0.450(5) 1 calc R U P A 2
C50D C 0.2557(18) 0.0776(16) 0.5531(6) 0.113(10) Uani 0.450(5) 1 d DG U P A 2
H50D H 0.2410 0.0789 0.5733 0.136 Uiso 0.450(5) 1 calc R U P A 2
C51D C 0.3057(17) 0.1268(14) 0.5444(6) 0.098(9) Uani 0.450(5) 1 d DG U P A 2
H51D H 0.3251 0.1618 0.5587 0.117 Uiso 0.450(5) 1 calc R U P A 2
C52D C 0.3272(15) 0.1249(11) 0.5148(7) 0.101(9) Uani 0.450(5) 1 d DG U P A 2
H52D H 0.3614 0.1586 0.5089 0.121 Uiso 0.450(5) 1 calc R U P A 2
C353 C 0.3211(9) -0.1726(9) 0.4116(3) 0.079(4) Uani 1 1 d D U . . .
C354 C 0.3580(9) -0.1983(9) 0.4292(5) 0.132(5) Uani 1 1 d D U . . .
H35A H 0.3852 -0.2062 0.4147 0.159 Uiso 1 1 calc R U . . .
H35C H 0.3842 -0.1686 0.4465 0.159 Uiso 1 1 calc R U . . .
C355 C 0.3172(10) -0.2554(8) 0.4426(5) 0.146(6) Uani 1 1 d DG U . . .
C356 C 0.2927(12) -0.3088(10) 0.4234(5) 0.185(8) Uani 1 1 d DG U . . .
H356 H 0.3048 -0.3100 0.4025 0.222 Uiso 1 1 calc R U . . .
C357 C 0.2505(12) -0.3604(9) 0.4346(7) 0.196(9) Uani 1 1 d DG U . . .
H357 H 0.2338 -0.3969 0.4214 0.235 Uiso 1 1 calc R U . . .
C358 C 0.2328(11) -0.3587(10) 0.4651(7) 0.206(9) Uani 1 1 d DG U . . .
H358 H 0.2040 -0.3940 0.4727 0.247 Uiso 1 1 calc R U . . .
C359 C 0.2573(13) -0.3052(13) 0.4843(5) 0.202(9) Uani 1 1 d DG U . . .
H359 H 0.2452 -0.3040 0.5051 0.242 Uiso 1 1 calc R U . . .
C360 C 0.2995(12) -0.2536(10) 0.4731(5) 0.203(9) Uani 1 1 d DG U . . .
H360 H 0.3162 -0.2171 0.4863 0.244 Uiso 1 1 calc R U . . .
O89 O 0.3180(7) -0.1773(5) 0.3821(3) 0.080(3) Uani 1 1 d D U . . .
O90 O 0.2930(7) -0.1494(6) 0.4277(3) 0.092(3) Uani 1 1 d D U . . .
C361 C 0.5421(7) -0.0551(8) 0.2912(4) 0.074(4) Uani 1 1 d D U . . .
C362 C 0.5856(9) -0.0721(10) 0.2727(4) 0.106(5) Uani 1 1 d D U . . .
H36D H 0.5616 -0.1024 0.2551 0.127 Uiso 1 1 calc R U . . .
H36E H 0.6152 -0.0366 0.2635 0.127 Uiso 1 1 calc R U . . .
C363 C 0.6212(8) -0.0966(7) 0.2922(4) 0.117(6) Uani 1 1 d DG U . . .
C364 C 0.6007(7) -0.1578(7) 0.2915(4) 0.138(7) Uani 1 1 d DG U . . .
H364 H 0.5685 -0.1838 0.2766 0.166 Uiso 1 1 calc R U . . .
C365 C 0.6273(9) -0.1808(7) 0.3127(5) 0.145(7) Uani 1 1 d DG U . . .
H365 H 0.6133 -0.2226 0.3123 0.174 Uiso 1 1 calc R U . . .
C366 C 0.6744(10) -0.1426(10) 0.3345(4) 0.152(8) Uani 1 1 d DG U . . .
H366 H 0.6926 -0.1584 0.3490 0.183 Uiso 1 1 calc R U . . .
C367 C 0.6949(8) -0.0814(9) 0.3352(4) 0.146(7) Uani 1 1 d DG U . . .
H367 H 0.7270 -0.0553 0.3501 0.175 Uiso 1 1 calc R U . . .
C368 C 0.6682(7) -0.0584(6) 0.3140(5) 0.141(7) Uani 1 1 d DG U . . .
H368 H 0.6822 -0.0166 0.3144 0.169 Uiso 1 1 calc R U . . .
O91 O 0.5668(6) -0.0182(6) 0.3148(3) 0.086(3) Uani 1 1 d D U . . .
O92 O 0.4866(5) -0.0728(5) 0.2824(3) 0.072(3) Uani 1 1 d D U . . .
C369 C 0.2367(10) 0.1158(11) 0.4512(5) 0.059(4) Uani 0.550(5) 1 d D U P A 1
C370 C 0.2281(12) 0.1303(13) 0.4856(5) 0.078(6) Uani 0.550(5) 1 d D U P A 1
H37B H 0.2163 0.0941 0.4967 0.094 Uiso 0.550(5) 1 calc R U P A 1
H37F H 0.2676 0.1609 0.4958 0.094 Uiso 0.550(5) 1 calc R U P A 1
C371 C 0.1800(11) 0.1525(10) 0.4888(7) 0.090(7) Uani 0.550(5) 1 d DG U P A 1
C372 C 0.1177(11) 0.1136(10) 0.4851(8) 0.102(7) Uani 0.550(5) 1 d DG U P A 1
H372 H 0.1050 0.0719 0.4816 0.122 Uiso 0.550(5) 1 calc R U P A 1
C373 C 0.0741(10) 0.1358(13) 0.4863(8) 0.104(8) Uani 0.550(5) 1 d DG U P A 1
H373 H 0.0316 0.1092 0.4838 0.125 Uiso 0.550(5) 1 calc R U P A 1
C374 C 0.0928(14) 0.1968(14) 0.4914(9) 0.117(8) Uani 0.550(5) 1 d DG U P A 1
H374 H 0.0630 0.2119 0.4922 0.141 Uiso 0.550(5) 1 calc R U P A 1
C375 C 0.1550(15) 0.2356(10) 0.4951(10) 0.111(8) Uani 0.550(5) 1 d DG U P A 1
H375 H 0.1677 0.2773 0.4985 0.133 Uiso 0.550(5) 1 calc R U P A 1
C376 C 0.1986(11) 0.2135(10) 0.4938(8) 0.108(8) Uani 0.550(5) 1 d DG U P A 1
H376 H 0.2411 0.2400 0.4964 0.130 Uiso 0.550(5) 1 calc R U P A 1
O93 O 0.1951(9) 0.0710(10) 0.4358(5) 0.061(3) Uani 0.550(5) 1 d D U P A 1
O94 O 0.2833(10) 0.1514(10) 0.4393(5) 0.062(4) Uani 0.550(5) 1 d D U P A 1
C69D C 0.2076(13) 0.1081(13) 0.4485(7) 0.066(4) Uani 0.450(5) 1 d D U P A 2
C70D C 0.1947(15) 0.1206(16) 0.4824(6) 0.084(7) Uani 0.450(5) 1 d D U P A 2
H70A H 0.1820 0.0835 0.4927 0.101 Uiso 0.450(5) 1 calc R U P A 2
H70B H 0.2335 0.1505 0.4936 0.101 Uiso 0.450(5) 1 calc R U P A 2
C71D C 0.1469(13) 0.1425(13) 0.4860(9) 0.096(8) Uani 0.450(5) 1 d DG U P A 2
C72D C 0.0858(14) 0.1015(12) 0.4797(10) 0.105(8) Uani 0.450(5) 1 d DG U P A 2
H72D H 0.0754 0.0603 0.4754 0.126 Uiso 0.450(5) 1 calc R U P A 2
C73D C 0.0398(12) 0.1206(16) 0.4796(11) 0.110(9) Uani 0.450(5) 1 d DG U P A 2
H73D H -0.0020 0.0926 0.4753 0.132 Uiso 0.450(5) 1 calc R U P A 2
C74D C 0.0550(16) 0.1808(17) 0.4859(11) 0.112(9) Uani 0.450(5) 1 d DG U P A 2
H74D H 0.0235 0.1939 0.4858 0.134 Uiso 0.450(5) 1 calc R U P A 2
C75D C 0.1161(18) 0.2218(13) 0.4922(12) 0.107(9) Uani 0.450(5) 1 d DG U P A 2
H75D H 0.1265 0.2630 0.4965 0.129 Uiso 0.450(5) 1 calc R U P A 2
C76D C 0.1621(14) 0.2027(12) 0.4923(10) 0.106(8) Uani 0.450(5) 1 d DG U P A 2
H76D H 0.2039 0.2307 0.4967 0.127 Uiso 0.450(5) 1 calc R U P A 2
O93A O 0.1708(12) 0.0621(12) 0.4322(7) 0.066(4) Uani 0.450(5) 1 d D U P A 2
O94A O 0.2585(12) 0.1428(13) 0.4395(7) 0.062(4) Uani 0.450(5) 1 d D U P A 2
C377 C 0.4425(10) 0.238(3) 0.100(2) 0.087(6) Uani 0.450(5) 1 d D U P A 2
C378 C 0.5107(10) 0.2631(14) 0.0947(11) 0.099(6) Uani 0.450(5) 1 d D U P A 2
H37D H 0.5337 0.2702 0.1154 0.119 Uiso 0.450(5) 1 calc R U P A 2
H37E H 0.5178 0.2325 0.0818 0.119 Uiso 0.450(5) 1 calc R U P A 2
C379 C 0.5376(14) 0.3197(11) 0.0791(7) 0.097(8) Uani 0.450(5) 1 d DG U P A 2
C380 C 0.5832(14) 0.3704(13) 0.0957(6) 0.099(8) Uani 0.450(5) 1 d DG U P A 2
H380 H 0.5962 0.3692 0.1167 0.119 Uiso 0.450(5) 1 calc R U P A 2
C381 C 0.6099(15) 0.4230(11) 0.0815(8) 0.109(8) Uani 0.450(5) 1 d DG U P A 2
H381 H 0.6411 0.4577 0.0928 0.130 Uiso 0.450(5) 1 calc R U P A 2
C382 C 0.5909(17) 0.4248(12) 0.0508(8) 0.115(9) Uani 0.450(5) 1 d DG U P A 2
H382 H 0.6091 0.4607 0.0411 0.138 Uiso 0.450(5) 1 calc R U P A 2
C383 C 0.5452(17) 0.3741(15) 0.0342(7) 0.110(9) Uani 0.450(5) 1 d DG U P A 2
H383 H 0.5322 0.3753 0.0132 0.131 Uiso 0.450(5) 1 calc R U P A 2
C384 C 0.5185(14) 0.3215(13) 0.0484(7) 0.107(9) Uani 0.450(5) 1 d DG U P A 2
H384 H 0.4873 0.2868 0.0371 0.129 Uiso 0.450(5) 1 calc R U P A 2
O95 O 0.4201(6) 0.1896(5) 0.1127(3) 0.078(3) Uani 1 1 d D U . . .
O96 O 0.4080(6) 0.2566(6) 0.0871(3) 0.083(3) Uani 1 1 d D U . . .
C77D C 0.445(2) 0.244(3) 0.102(2) 0.096(6) Uani 0.550(5) 1 d . U P A 1
C78D C 0.508(2) 0.2833(19) 0.1074(11) 0.097(6) Uani 0.550(5) 1 d . U P A 1
H78A H 0.5295 0.2631 0.1181 0.116 Uiso 0.550(5) 1 calc R U P A 1
H78B H 0.5126 0.3183 0.1216 0.116 Uiso 0.550(5) 1 calc R U P A 1
C79D C 0.5364(16) 0.3030(17) 0.0790(8) 0.121(8) Uani 0.550(5) 1 d G U P A 1
C80D C 0.5997(18) 0.3306(17) 0.0860(7) 0.131(8) Uani 0.550(5) 1 d G U P A 1
H80D H 0.6161 0.3362 0.1072 0.157 Uiso 0.550(5) 1 calc R U P A 1
C81D C 0.6390(13) 0.3500(16) 0.0621(9) 0.133(8) Uani 0.550(5) 1 d G U P A 1
H81D H 0.6822 0.3689 0.0669 0.160 Uiso 0.550(5) 1 calc R U P A 1
C82D C 0.6150(17) 0.3418(16) 0.0312(8) 0.138(9) Uani 0.550(5) 1 d G U P A 1
H82E H 0.6419 0.3551 0.0148 0.166 Uiso 0.550(5) 1 calc R U P A 1
C83D C 0.5518(18) 0.3142(17) 0.0242(7) 0.134(9) Uani 0.550(5) 1 d G U P A 1
H83D H 0.5354 0.3086 0.0031 0.161 Uiso 0.550(5) 1 calc R U P A 1
C84D C 0.5125(13) 0.2948(16) 0.0481(9) 0.130(9) Uani 0.550(5) 1 d G U P A 1
H84D H 0.4693 0.2759 0.0433 0.155 Uiso 0.550(5) 1 calc R U P A 1
C385 C -0.0919(7) -0.2799(7) 0.1699(4) 0.088(4) Uani 1 1 d D U . . .
C386 C -0.1596(7) -0.3230(9) 0.1608(5) 0.120(5) Uani 1 1 d D U . . .
H38D H -0.1758 -0.3483 0.1781 0.144 Uiso 1 1 calc R U . . .
H38E H -0.1834 -0.2997 0.1586 0.144 Uiso 1 1 calc R U . . .
C387 C -0.1694(9) -0.3625(8) 0.1309(4) 0.136(6) Uani 1 1 d DG U . . .
C388 C -0.2013(10) -0.4235(9) 0.1323(5) 0.170(7) Uani 1 1 d DG U . . .
H388 H -0.2203 -0.4384 0.1509 0.203 Uiso 1 1 calc R U . . .
C389 C -0.2056(11) -0.4628(7) 0.1066(6) 0.171(8) Uani 1 1 d DG U . . .
H389 H -0.2274 -0.5045 0.1075 0.205 Uiso 1 1 calc R U . . .
C390 C -0.1780(11) -0.4411(10) 0.0794(5) 0.166(8) Uani 1 1 d DG U . . .
H390 H -0.1809 -0.4680 0.0618 0.199 Uiso 1 1 calc R U . . .
C391 C -0.1460(11) -0.3801(11) 0.0780(4) 0.173(8) Uani 1 1 d DG U . . .
H391 H -0.1271 -0.3653 0.0594 0.207 Uiso 1 1 calc R U . . .
C392 C -0.1418(10) -0.3408(8) 0.1037(5) 0.163(8) Uani 1 1 d DG U . . .
H392 H -0.1199 -0.2991 0.1027 0.196 Uiso 1 1 calc R U . . .
O97 O -0.0720(7) -0.2340(6) 0.1562(3) 0.091(3) Uani 1 1 d D U . . .
O98 O -0.0642(6) -0.2905(6) 0.1918(3) 0.086(3) Uani 1 1 d D U . . .
C393 C 0.0072(15) -0.3000(10) 0.2656(6) 0.078(5) Uani 0.550(5) 1 d D U P A 1
C394 C -0.0457(13) -0.3618(10) 0.2562(9) 0.093(5) Uani 0.550(5) 1 d D U P A 1
H39B H -0.0800 -0.3672 0.2696 0.112 Uiso 0.550(5) 1 calc R U P A 1
H39D H -0.0608 -0.3639 0.2342 0.112 Uiso 0.550(5) 1 calc R U P A 1
C395 C -0.0274(15) -0.4122(11) 0.2595(6) 0.105(7) Uani 0.550(5) 1 d DG U P A 1
C396 C -0.0070(16) -0.4184(13) 0.2892(6) 0.122(8) Uani 0.550(5) 1 d DG U P A 1
H396 H -0.0112 -0.3962 0.3072 0.147 Uiso 0.550(5) 1 calc R U P A 1
C397 C 0.0196(17) -0.4571(15) 0.2925(8) 0.130(9) Uani 0.550(5) 1 d DG U P A 1
H397 H 0.0336 -0.4614 0.3127 0.156 Uiso 0.550(5) 1 calc R U P A 1
C398 C 0.0258(16) -0.4897(15) 0.2661(10) 0.149(10) Uani 0.550(5) 1 d DG U P A 1
H398 H 0.0440 -0.5162 0.2684 0.179 Uiso 0.550(5) 1 calc R U P A 1
C399 C 0.0053(17) -0.4835(14) 0.2365(8) 0.140(9) Uani 0.550(5) 1 d DG U P A 1
H399 H 0.0095 -0.5057 0.2185 0.168 Uiso 0.550(5) 1 calc R U P A 1
C400 C -0.0213(16) -0.4447(13) 0.2332(6) 0.128(9) Uani 0.550(5) 1 d DG U P A 1
H400 H -0.0353 -0.4405 0.2129 0.154 Uiso 0.550(5) 1 calc R U P A 1
O99 O 0.0259(11) -0.2883(12) 0.2940(6) 0.063(3) Uani 0.550(5) 1 d D U P A 1
O100 O 0.0358(15) -0.2662(15) 0.2455(8) 0.072(5) Uani 0.550(5) 1 d D U P A 1
C93D C 0.022(2) -0.3005(13) 0.2682(8) 0.095(6) Uani 0.450(5) 1 d D U P A 2
C94D C -0.0223(19) -0.3661(13) 0.2579(10) 0.104(7) Uani 0.450(5) 1 d D U P A 2
H94A H -0.0644 -0.3737 0.2632 0.125 Uiso 0.450(5) 1 calc R U P A 2
H94B H -0.0229 -0.3739 0.2349 0.125 Uiso 0.450(5) 1 calc R U P A 2
C95D C -0.003(2) -0.4083(13) 0.2739(9) 0.139(9) Uani 0.450(5) 1 d DG U P A 2
C96D C 0.022(2) -0.3889(15) 0.3046(9) 0.151(10) Uani 0.450(5) 1 d DG U P A 2
H96D H 0.0428 -0.3475 0.3113 0.181 Uiso 0.450(5) 1 calc R U P A 2
C97D C 0.018(2) -0.430(2) 0.3255(8) 0.145(10) Uani 0.450(5) 1 d DG U P A 2
H97D H 0.0356 -0.4168 0.3465 0.174 Uiso 0.450(5) 1 calc R U P A 2
C98D C -0.012(2) -0.4906(19) 0.3157(11) 0.149(11) Uani 0.450(5) 1 d DG U P A 2
H98D H -0.0145 -0.5187 0.3300 0.179 Uiso 0.450(5) 1 calc R U P A 2
C99D C -0.037(2) -0.5100(13) 0.2850(12) 0.144(10) Uani 0.450(5) 1 d DG U P A 2
H99D H -0.0576 -0.5514 0.2783 0.173 Uiso 0.450(5) 1 calc R U P A 2
C00E C -0.033(2) -0.4688(14) 0.2641(9) 0.143(9) Uani 0.450(5) 1 d DG U P A 2
H00E H -0.0504 -0.4821 0.2431 0.171 Uiso 0.450(5) 1 calc R U P A 2
O99A O 0.0441(14) -0.2882(17) 0.2961(7) 0.072(4) Uani 0.450(5) 1 d D U P A 2
O00B O 0.0477(19) -0.2675(19) 0.2471(9) 0.075(5) Uani 0.450(5) 1 d D U P A 2
C402 C 0.5661(15) 0.1631(13) 0.0669(7) 0.113(7) Uani 0.550(5) 1 d D U P A 1
H40F H 0.5470 0.1696 0.0476 0.135 Uiso 0.550(5) 1 calc R U P A 1
H40E H 0.6031 0.2005 0.0738 0.135 Uiso 0.550(5) 1 calc R U P A 1
C403 C 0.5857(13) 0.1144(14) 0.0590(9) 0.139(9) Uani 0.550(5) 1 d DG U P A 1
C404 C 0.6462(13) 0.1239(15) 0.0651(9) 0.159(10) Uani 0.550(5) 1 d DG U P A 1
H404 H 0.6756 0.1610 0.0752 0.191 Uiso 0.550(5) 1 calc R U P A 1
C405 C 0.6636(15) 0.0791(19) 0.0565(11) 0.158(10) Uani 0.550(5) 1 d DG U P A 1
H405 H 0.7049 0.0855 0.0607 0.189 Uiso 0.550(5) 1 calc R U P A 1
C406 C 0.620(2) 0.0247(16) 0.0418(10) 0.166(10) Uani 0.550(5) 1 d DG U P A 1
H406 H 0.6324 -0.0060 0.0359 0.199 Uiso 0.550(5) 1 calc R U P A 1
C407 C 0.5600(19) 0.0152(13) 0.0357(10) 0.154(9) Uani 0.550(5) 1 d DG U P A 1
H407 H 0.5305 -0.0219 0.0256 0.184 Uiso 0.550(5) 1 calc R U P A 1
C408 C 0.5426(13) 0.0601(15) 0.0443(9) 0.154(9) Uani 0.550(5) 1 d DG U P A 1
H408 H 0.5012 0.0536 0.0401 0.185 Uiso 0.550(5) 1 calc R U P A 1
C401 C 0.5207(11) 0.1503(15) 0.0924(6) 0.087(4) Uani 0.550(5) 1 d D U P A 1
O101 O 0.5430(10) 0.1685(12) 0.1200(5) 0.086(4) Uani 0.550(5) 1 d D U P A 1
O102 O 0.4662(10) 0.1104(10) 0.0872(5) 0.075(4) Uani 0.550(5) 1 d D U P A 1
C1D C 0.5577(13) 0.1560(17) 0.1102(7) 0.093(5) Uani 0.450(5) 1 d D U P A 2
O1B O 0.5716(14) 0.1879(14) 0.1360(6) 0.090(4) Uani 0.450(5) 1 d D U P A 2
O2B O 0.5029(12) 0.1259(13) 0.0998(7) 0.084(4) Uani 0.450(5) 1 d D U P A 2
C2D C 0.6058(15) 0.1759(14) 0.0860(7) 0.114(7) Uani 0.450(5) 1 d D U P A 2
H2D1 H 0.6263 0.1491 0.0852 0.137 Uiso 0.450(5) 1 calc DR U P A 2
H2D2 H 0.5841 0.1703 0.0650 0.137 Uiso 0.450(5) 1 calc R U P A 2
C3D C 0.6543(14) 0.2388(14) 0.0914(9) 0.129(9) Uani 0.450(5) 1 d DG U P A 2
C4D C 0.6531(17) 0.2794(16) 0.0713(9) 0.157(11) Uani 0.450(5) 1 d DG U P A 2
H4D H 0.6190 0.2684 0.0564 0.188 Uiso 0.450(5) 1 calc R U P A 2
C5D C 0.702(2) 0.3360(15) 0.0731(11) 0.150(11) Uani 0.450(5) 1 d DG U P A 2
H5D H 0.7007 0.3637 0.0593 0.180 Uiso 0.450(5) 1 calc R U P A 2
C6D C 0.7514(18) 0.3520(14) 0.0949(12) 0.160(11) Uani 0.450(5) 1 d DG U P A 2
H6D H 0.7845 0.3907 0.0961 0.192 Uiso 0.450(5) 1 calc R U P A 2
C7D C 0.7526(16) 0.3115(18) 0.1150(11) 0.147(10) Uani 0.450(5) 1 d DG U P A 2
H7D H 0.7867 0.3224 0.1299 0.177 Uiso 0.450(5) 1 calc DR U P A 2
C8D C 0.7041(17) 0.2548(17) 0.1132(9) 0.152(10) Uani 0.450(5) 1 d DG U P A 2
H8D H 0.7050 0.2271 0.1270 0.182 Uiso 0.450(5) 1 calc DR U P A 2
P1 P 0.1407(2) 0.00674(16) 0.25363(9) 0.0443(10) Uani 1 1 d . . . . .
P2 P 0.1663(2) -0.13280(17) 0.28493(9) 0.0457(10) Uani 1 1 d . . . . .
P3 P 0.1772(2) 0.01221(19) 0.35045(9) 0.0545(12) Uani 1 1 d . . . . .
P4 P 0.4436(2) 0.19100(17) 0.28903(9) 0.0499(11) Uani 1 1 d . . . . .
P5 P 0.3554(3) 0.1275(2) 0.37322(10) 0.0695(15) Uani 1 1 d . . . . .
P6 P 0.4669(2) 0.0575(2) 0.32743(10) 0.0618(13) Uani 1 1 d . . . . .
P7 P 0.24909(18) -0.06868(15) 0.20545(8) 0.0363(9) Uani 1 1 d . . . . .
P8 P 0.3070(2) 0.02726(16) 0.29235(8) 0.0437(10) Uani 1 1 d . . . . .
P9 P 0.3428(2) -0.11318(16) 0.27777(9) 0.0464(10) Uani 1 1 d . . . . .
P10 P 0.0648(2) -0.14787(18) 0.19917(10) 0.0526(11) Uani 1 1 d . . . . .
P11 P 0.1628(2) 0.01456(18) 0.16005(9) 0.0469(10) Uani 1 1 d . . . . .
P12 P 0.2599(2) 0.16326(16) 0.30065(9) 0.0511(11) Uani 1 1 d . . . . .
P13 P 0.3044(2) -0.0581(2) 0.36207(9) 0.0585(12) Uani 1 1 d . . . . .
P14 P 0.1758(2) 0.16673(19) 0.21249(9) 0.0503(11) Uani 1 1 d . . . . .
P15 P 0.3699(2) 0.27944(17) 0.23743(9) 0.0532(11) Uani 1 1 d . . . . .
P16 P 0.4283(2) 0.04163(17) 0.22930(9) 0.0458(10) Uani 1 1 d . . . . .
P17 P 0.30656(19) 0.11153(16) 0.22020(8) 0.0402(9) Uani 1 1 d . . . . .
P18 P 0.3492(2) 0.04856(16) 0.14163(9) 0.0441(10) Uani 1 1 d . . . . .
P19 P 0.3025(2) 0.19075(18) 0.14859(9) 0.0530(11) Uani 1 1 d . . . . .
P20 P 0.4700(2) 0.20121(18) 0.19004(10) 0.0568(12) Uani 1 1 d . . . . .
In1 In 0.23024(6) -0.04512(5) 0.32454(2) 0.0479(3) Uani 1 1 d . . . . .
In2 In 0.24401(5) -0.13691(4) 0.24619(2) 0.0412(3) Uani 1 1 d . U . . .
In3 In 0.15579(5) -0.08654(4) 0.16986(2) 0.0451(3) Uani 1 1 d . U . . .
In4 In 0.24862(8) 0.08451(6) 0.39511(3) 0.0735(4) Uani 1 1 d . U . . .
In5 In 0.39345(6) -0.00142(4) 0.28095(2) 0.0456(3) Uani 1 1 d . . . . .
In6 In 0.24693(5) 0.01591(4) 0.24213(2) 0.0385(3) Uani 1 1 d . . . . .
In7 In 0.34506(6) 0.13500(5) 0.31496(2) 0.0511(3) Uani 1 1 d . . . . .
In8 In 0.35203(5) -0.01677(4) 0.18319(2) 0.0425(3) Uani 1 1 d . U . . .
In9 In 0.39024(7) 0.04721(6) 0.36723(3) 0.0660(4) Uani 1 1 d . U . . .
In10 In 0.32843(7) -0.13742(5) 0.33548(3) 0.0599(3) Uani 1 1 d . U . . .
In11 In 0.16416(6) 0.06832(5) 0.30612(2) 0.0497(3) Uani 1 1 d . U . . .
In12 In 0.12354(6) 0.05479(5) 0.20707(3) 0.0470(3) Uani 1 1 d . U . . .
In13 In 0.27353(6) 0.18788(4) 0.24423(2) 0.0464(3) Uani 1 1 d . . . . .
In14 In 0.09239(6) -0.10444(5) 0.25571(3) 0.0494(3) Uani 1 1 d . U . . .
In15 In 0.41905(6) 0.13841(4) 0.23357(2) 0.0482(3) Uani 1 1 d . . . . .
In16 In -0.02704(7) -0.14028(6) 0.17699(4) 0.0746(4) Uani 1 1 d . U . . .
In17 In 0.26789(7) 0.24421(5) 0.33983(3) 0.0645(4) Uani 1 1 d . U . . .
In18 In 0.27562(5) 0.08728(4) 0.16245(2) 0.0430(3) Uani 1 1 d . . . . .
In19 In 0.41458(6) -0.13799(5) 0.24630(3) 0.0541(3) Uani 1 1 d . U . . .
In20 In 0.52683(7) 0.16748(6) 0.31401(3) 0.0695(4) Uani 1 1 d . U . . .
In21 In 0.11202(7) 0.01594(6) 0.10912(3) 0.0619(3) Uani 1 1 d . U . . .
In22 In 0.25103(8) -0.09907(6) 0.40888(3) 0.0768(4) Uani 1 1 d . U . . .
In23 In 0.07956(8) -0.06269(6) 0.36716(3) 0.0786(4) Uani 1 1 d . U . . .
In24 In 0.44424(9) 0.22088(6) 0.39699(3) 0.0887(5) Uani 1 1 d . U . . .
In25 In 0.11906(7) -0.22237(5) 0.31392(3) 0.0613(4) Uani 1 1 d . U . . .
In26 In 0.51704(7) 0.00023(7) 0.35242(3) 0.0776(4) Uani 1 1 d . U . . .
In27 In 0.03786(6) -0.25599(5) 0.19519(3) 0.0656(4) Uani 1 1 d . U . . .
In28 In 0.20904(7) 0.20764(5) 0.15884(3) 0.0577(3) Uani 1 1 d . U . . .
In29 In 0.44929(7) 0.29388(5) 0.28438(3) 0.0634(4) Uani 1 1 d . U . . .
In30 In 0.39787(6) 0.24855(5) 0.18556(3) 0.0564(3) Uani 1 1 d . U . . .
In31 In 0.53194(6) 0.06072(6) 0.21514(3) 0.0664(4) Uani 1 1 d . U . . .
In32 In 0.12539(7) 0.21340(5) 0.24769(3) 0.0617(3) Uani 1 1 d . U . . .
In33 In 0.30089(7) -0.00884(5) 0.09042(2) 0.0589(3) Uani 1 1 d . U . . .
In34 In 0.31004(7) 0.19136(6) 0.09144(3) 0.0670(4) Uani 1 1 d . U . . .
In35 In 0.57376(8) 0.27772(6) 0.21133(4) 0.0852(5) Uani 1 1 d . U . . .
In36 In 0.34818(7) 0.36222(5) 0.21993(3) 0.0696(4) Uani 1 1 d . U . . .
In37 In 0.45395(7) 0.13483(5) 0.13908(3) 0.0643(4) Uani 1 1 d . U . . .

loop_
_atom_site_aniso_label
_atom_site_aniso_U_11
_atom_site_aniso_U_22
_atom_site_aniso_U_33
_atom_site_aniso_U_23
_atom_site_aniso_U_13
_atom_site_aniso_U_12
C1 0.084(6) 0.058(5) 0.058(7) 0.011(5) 0.034(5) 0.038(5)
C2 0.095(9) 0.066(5) 0.075(7) 0.006(5) 0.023(6) 0.047(6)
C3 0.102(7) 0.069(7) 0.081(8) 0.008(6) 0.013(5) 0.048(6)
C4 0.114(7) 0.085(9) 0.086(8) 0.016(7) 0.020(6) 0.038(7)
C5 0.118(7) 0.082(9) 0.087(8) 0.013(7) 0.013(7) 0.040(7)
C6 0.125(8) 0.088(9) 0.103(9) 0.003(7) 0.004(6) 0.051(7)
C7 0.118(7) 0.086(9) 0.091(8) -0.003(7) -0.004(6) 0.057(7)
C8 0.111(7) 0.086(9) 0.082(8) -0.009(6) -0.005(6) 0.047(7)
O1 0.097(5) 0.057(4) 0.058(5) 0.021(4) 0.015(4) 0.046(4)
O2 0.099(4) 0.054(4) 0.063(5) 0.009(4) 0.015(4) 0.042(3)
C10 0.088(9) 0.053(7) 0.069(11) -0.001(5) 0.011(7) 0.035(8)
C11 0.074(8) 0.054(8) 0.072(11) -0.004(7) 0.010(7) 0.039(6)
C12 0.072(8) 0.055(8) 0.073(11) -0.002(7) 0.007(8) 0.037(6)
C13 0.083(8) 0.074(10) 0.073(11) 0.014(8) -0.001(8) 0.032(7)
C14 0.084(10) 0.076(10) 0.081(12) 0.006(8) 0.004(8) 0.044(7)
C15 0.077(8) 0.091(11) 0.091(12) 0.011(8) 0.004(8) 0.044(7)
C16 0.072(8) 0.068(9) 0.073(11) -0.006(7) 0.007(8) 0.035(7)
C9 0.090(6) 0.045(4) 0.058(7) 0.009(5) 0.002(5) 0.042(3)
O3 0.088(4) 0.049(4) 0.063(6) 0.003(4) 0.015(4) 0.033(3)
O4 0.088(5) 0.056(5) 0.076(5) -0.003(4) 0.007(4) 0.039(3)
C10A 0.081(9) 0.055(7) 0.064(12) -0.006(6) 0.003(7) 0.033(8)
C11A 0.072(9) 0.058(7) 0.076(12) -0.005(7) 0.012(7) 0.042(6)
C12A 0.076(9) 0.064(9) 0.086(12) 0.006(8) 0.006(8) 0.038(6)
C13A 0.081(10) 0.076(10) 0.087(13) 0.016(8) 0.002(8) 0.037(7)
C14A 0.076(11) 0.078(10) 0.080(13) 0.011(9) 0.002(8) 0.036(7)
C15A 0.078(9) 0.073(10) 0.073(12) 0.007(8) 0.008(8) 0.037(7)
C16A 0.077(10) 0.071(10) 0.076(12) 0.004(8) 0.004(8) 0.036(7)
C18 0.098(7) 0.126(9) 0.112(13) 0.018(7) -0.006(8) 0.058(8)
C19 0.120(13) 0.133(9) 0.131(10) 0.022(6) 0.004(9) 0.075(9)
C20 0.149(15) 0.135(10) 0.147(11) 0.034(7) 0.005(10) 0.066(9)
C21 0.150(14) 0.137(10) 0.151(10) 0.033(8) 0.004(10) 0.068(9)
C22 0.166(16) 0.154(12) 0.164(13) 0.019(6) 0.008(10) 0.074(10)
C23 0.150(14) 0.143(11) 0.147(10) 0.005(7) 0.016(10) 0.066(10)
C24 0.137(14) 0.140(10) 0.142(10) 0.005(7) 0.011(10) 0.063(10)
C17 0.092(5) 0.106(8) 0.084(7) 0.014(6) 0.008(6) 0.053(5)
O5 0.098(5) 0.084(6) 0.084(6) 0.022(5) 0.011(5) 0.058(5)
O6 0.087(4) 0.090(6) 0.090(7) 0.009(5) 0.005(5) 0.039(4)
C18A 0.098(7) 0.118(11) 0.125(11) 0.011(8) -0.003(8) 0.062(8)
C19A 0.121(13) 0.125(9) 0.131(9) 0.015(6) -0.004(9) 0.075(9)
C20A 0.129(15) 0.140(11) 0.128(9) 0.016(6) 0.008(10) 0.053(9)
C21A 0.149(15) 0.146(11) 0.134(10) 0.021(7) 0.008(10) 0.061(9)
C22A 0.155(15) 0.146(11) 0.142(10) 0.021(8) 0.004(10) 0.065(9)
C23A 0.139(15) 0.131(10) 0.140(11) 0.026(6) 0.011(10) 0.061(9)
C24A 0.128(15) 0.121(9) 0.140(11) 0.022(6) 0.012(10) 0.054(9)
C25 0.092(7) 0.063(3) 0.106(8) 0.012(4) 0.008(5) 0.030(4)
C26 0.123(9) 0.060(4) 0.130(8) 0.001(6) 0.000(6) 0.039(5)
C27 0.144(8) 0.084(8) 0.151(10) 0.026(7) 0.012(6) 0.051(7)
C28 0.156(8) 0.168(12) 0.156(10) 0.037(9) 0.026(7) 0.057(8)
C29 0.162(8) 0.182(12) 0.170(11) 0.052(9) 0.026(8) 0.059(8)
C30 0.172(10) 0.172(13) 0.164(11) 0.037(9) 0.018(7) 0.065(8)
C31 0.167(8) 0.135(12) 0.145(11) 0.030(8) 0.010(7) 0.070(8)
C32 0.160(9) 0.123(11) 0.128(10) 0.013(8) 0.001(7) 0.066(8)
O7 0.100(5) 0.064(5) 0.093(6) 0.020(5) 0.008(4) 0.027(4)
O8 0.105(7) 0.055(4) 0.102(7) 0.021(4) 0.006(5) 0.037(4)
C33 0.067(9) 0.061(9) 0.046(7) 0.006(7) 0.007(7) 0.019(7)
C34 0.114(11) 0.080(9) 0.113(8) 0.022(7) 0.010(8) 0.053(8)
C35 0.128(11) 0.098(11) 0.120(9) 0.037(7) -0.002(6) 0.058(7)
C36 0.130(11) 0.122(12) 0.121(9) 0.024(9) 0.024(8) 0.051(7)
C37 0.133(11) 0.133(12) 0.122(9) 0.029(8) 0.014(8) 0.049(7)
C38 0.145(12) 0.143(13) 0.129(10) 0.018(9) 0.009(8) 0.051(8)
C39 0.141(11) 0.140(12) 0.120(9) 0.019(9) 0.000(8) 0.051(7)
C40 0.132(11) 0.139(12) 0.118(9) 0.016(8) 0.002(8) 0.057(7)
O9 0.084(7) 0.054(5) 0.051(9) 0.012(6) 0.015(6) 0.026(6)
O10 0.070(10) 0.077(7) 0.051(4) 0.016(4) 0.009(5) 0.028(6)
C33A 0.077(10) 0.053(9) 0.056(8) 0.007(7) 0.016(7) 0.021(7)
C34A 0.095(11) 0.068(9) 0.101(9) 0.024(7) 0.017(7) 0.040(8)
C35A 0.118(9) 0.104(13) 0.110(8) 0.026(9) 0.003(6) 0.056(9)
C36A 0.116(9) 0.135(14) 0.124(10) 0.016(10) -0.002(6) 0.053(9)
C37A 0.117(10) 0.129(14) 0.122(11) 0.007(10) 0.000(5) 0.053(9)
C38A 0.127(10) 0.135(15) 0.125(10) 0.013(10) 0.007(8) 0.056(9)
C39A 0.126(11) 0.124(14) 0.113(9) 0.010(10) 0.005(7) 0.050(9)
C40A 0.130(11) 0.123(14) 0.108(9) 0.018(10) 0.006(6) 0.049(9)
O9A 0.078(7) 0.052(5) 0.047(10) 0.012(5) 0.014(7) 0.022(6)
O10A 0.055(10) 0.068(7) 0.053(4) 0.017(4) 0.003(6) 0.034(6)
C42 0.094(9) 0.093(8) 0.092(10) 0.009(6) 0.007(8) 0.053(9)
C43 0.085(12) 0.094(9) 0.097(11) 0.008(6) 0.000(8) 0.048(8)
C44 0.089(13) 0.092(10) 0.091(10) 0.007(7) 0.008(8) 0.047(9)
C45 0.106(13) 0.108(9) 0.097(10) 0.013(7) -0.001(8) 0.050(9)
C46 0.105(13) 0.104(10) 0.096(11) 0.021(8) -0.002(8) 0.045(9)
C47 0.114(13) 0.101(9) 0.107(11) 0.016(7) -0.009(9) 0.051(9)
C48 0.092(12) 0.085(8) 0.087(11) 0.015(7) 0.004(8) 0.033(9)
C41 0.087(5) 0.081(6) 0.070(9) 0.005(6) 0.003(6) 0.044(4)
O11 0.061(5) 0.082(5) 0.066(6) 0.013(5) -0.009(4) 0.038(4)
O12 0.083(4) 0.060(4) 0.058(6) 0.019(3) -0.003(4) 0.040(3)
C42A 0.090(9) 0.090(8) 0.092(10) 0.011(6) 0.002(8) 0.051(9)
C43A 0.082(13) 0.092(8) 0.093(10) 0.011(6) 0.000(8) 0.047(8)
C44A 0.093(13) 0.097(10) 0.094(10) 0.009(6) -0.001(9) 0.052(8)
C45A 0.095(13) 0.109(10) 0.093(10) 0.015(7) -0.001(9) 0.048(8)
C46A 0.108(14) 0.112(10) 0.100(10) 0.024(8) -0.001(9) 0.038(9)
C47A 0.104(13) 0.103(9) 0.100(11) 0.022(6) 0.000(9) 0.045(8)
C48A 0.094(13) 0.095(8) 0.096(11) 0.019(7) 0.001(9) 0.039(8)
C49 0.082(6) 0.056(7) 0.066(7) 0.011(5) 0.022(5) 0.039(5)
C50 0.098(6) 0.097(7) 0.100(9) 0.000(7) 0.023(5) 0.063(5)
C51 0.096(5) 0.114(8) 0.121(10) 0.004(7) 0.028(6) 0.058(5)
C52 0.121(8) 0.141(9) 0.142(11) 0.007(8) -0.002(7) 0.060(6)
C53 0.127(8) 0.154(10) 0.158(12) 0.020(8) -0.005(8) 0.055(7)
C54 0.135(9) 0.150(10) 0.136(12) 0.014(8) 0.017(7) 0.056(7)
C55 0.132(9) 0.119(8) 0.136(11) 0.010(8) 0.018(8) 0.049(6)
C56 0.133(8) 0.123(9) 0.127(11) 0.019(8) 0.019(8) 0.045(6)
O13 0.073(6) 0.065(6) 0.044(5) 0.004(4) 0.019(5) 0.034(5)
O14 0.092(6) 0.046(4) 0.058(5) 0.010(3) 0.021(4) 0.030(4)
C57 0.093(8) 0.063(6) 0.063(7) 0.001(5) 0.017(6) 0.038(6)
C58 0.116(7) 0.108(9) 0.088(9) 0.017(6) 0.045(6) 0.045(6)
C59 0.109(6) 0.117(9) 0.092(10) 0.012(7) 0.043(6) 0.043(6)
C60 0.147(9) 0.126(9) 0.140(12) 0.001(8) 0.014(8) 0.070(7)
C61 0.148(10) 0.146(10) 0.154(12) 0.009(8) 0.029(8) 0.077(7)
C62 0.145(9) 0.165(11) 0.141(12) 0.025(8) 0.022(8) 0.075(8)
C63 0.137(9) 0.156(10) 0.154(12) 0.018(8) 0.004(9) 0.060(8)
C64 0.132(8) 0.134(9) 0.127(11) 0.010(8) 0.012(8) 0.049(6)
O16 0.112(6) 0.068(5) 0.058(5) 0.000(4) 0.026(4) 0.052(5)
O15 0.108(7) 0.064(5) 0.055(5) 0.007(4) 0.020(4) 0.047(5)
C65 0.089(7) 0.075(8) 0.064(5) 0.004(6) 0.022(5) 0.035(7)
C66 0.107(8) 0.089(8) 0.073(6) -0.003(6) 0.027(6) 0.041(7)
C67 0.116(7) 0.105(7) 0.107(10) -0.010(7) 0.039(7) 0.053(6)
C68 0.139(9) 0.112(6) 0.140(12) 0.009(9) 0.019(8) 0.066(6)
C69 0.160(10) 0.144(8) 0.173(13) 0.024(9) 0.004(9) 0.084(6)
C70 0.155(9) 0.157(9) 0.174(13) 0.013(9) 0.007(9) 0.089(8)
C71 0.150(9) 0.156(8) 0.174(13) 0.024(9) -0.003(9) 0.077(7)
C72 0.121(7) 0.127(8) 0.127(11) 0.006(9) 0.013(8) 0.058(6)
O17 0.091(5) 0.063(5) 0.070(4) 0.000(4) 0.020(3) 0.047(5)
O18 0.088(5) 0.060(6) 0.059(5) 0.006(5) 0.015(4) 0.032(4)
C73 0.095(5) 0.059(6) 0.050(6) 0.002(4) 0.012(5) 0.046(4)
C74 0.104(9) 0.082(8) 0.081(5) 0.026(5) 0.000(5) 0.048(6)
C75 0.104(7) 0.087(9) 0.078(5) 0.028(6) -0.001(5) 0.049(7)
C76 0.109(6) 0.121(10) 0.109(7) 0.021(8) -0.007(6) 0.039(7)
C77 0.114(7) 0.131(11) 0.111(8) 0.019(8) -0.015(6) 0.051(7)
C78 0.140(8) 0.136(11) 0.116(8) 0.014(8) -0.003(6) 0.058(8)
C79 0.137(8) 0.118(11) 0.102(7) 0.005(8) 0.016(7) 0.059(8)
C80 0.126(8) 0.117(10) 0.097(7) 0.012(8) 0.015(6) 0.054(7)
O19 0.092(4) 0.056(4) 0.058(6) 0.018(5) 0.010(4) 0.034(4)
O20 0.096(5) 0.072(5) 0.042(4) 0.004(4) -0.014(4) 0.037(4)
C82 0.090(9) 0.070(5) 0.083(10) 0.004(7) -0.001(9) 0.028(5)
C83 0.098(12) 0.069(7) 0.091(8) 0.004(7) -0.002(8) 0.030(7)
C84 0.109(13) 0.099(12) 0.119(11) 0.017(7) 0.008(8) 0.052(9)
C85 0.134(13) 0.118(12) 0.134(11) 0.009(8) 0.007(8) 0.071(10)
C86 0.134(13) 0.123(13) 0.133(11) 0.001(8) 0.007(9) 0.063(10)
C87 0.113(13) 0.104(12) 0.102(9) -0.002(7) 0.016(8) 0.044(9)
C88 0.102(12) 0.098(11) 0.086(8) 0.001(7) 0.011(8) 0.035(9)
C81 0.092(7) 0.066(4) 0.084(9) 0.012(6) 0.012(6) 0.040(4)
O21 0.096(5) 0.046(4) 0.077(6) -0.008(4) 0.007(4) 0.030(3)
O22 0.105(5) 0.068(5) 0.045(5) -0.010(4) 0.003(4) 0.037(5)
C82A 0.086(10) 0.070(5) 0.091(10) 0.014(6) 0.002(8) 0.034(5)
C83A 0.105(11) 0.069(8) 0.099(11) 0.011(8) 0.002(7) 0.039(8)
C84A 0.113(11) 0.112(13) 0.116(12) 0.006(8) 0.021(8) 0.056(9)
C85A 0.117(11) 0.114(13) 0.116(13) 0.000(8) 0.012(8) 0.054(10)
C86A 0.125(12) 0.123(14) 0.124(13) 0.003(9) 0.005(8) 0.059(9)
C87A 0.114(11) 0.105(12) 0.100(11) 0.000(8) 0.006(8) 0.044(9)
C88A 0.110(11) 0.106(13) 0.102(11) -0.004(8) 0.001(8) 0.038(9)
C89 0.112(9) 0.084(9) 0.083(7) -0.017(6) -0.012(6) 0.037(7)
C90 0.143(10) 0.126(10) 0.119(7) -0.019(6) 0.019(7) 0.067(8)
C91 0.137(11) 0.123(8) 0.115(6) -0.013(4) 0.025(8) 0.060(8)
C92 0.153(12) 0.132(7) 0.134(7) -0.018(6) -0.007(9) 0.068(8)
C93 0.162(12) 0.128(8) 0.133(8) -0.019(6) -0.002(9) 0.062(8)
C94 0.176(13) 0.163(10) 0.155(9) 0.012(6) 0.009(9) 0.064(8)
C95 0.178(13) 0.153(8) 0.148(8) 0.027(7) 0.008(9) 0.062(8)
C96 0.165(13) 0.153(9) 0.148(8) 0.019(6) 0.017(9) 0.059(8)
O23 0.117(7) 0.077(6) 0.063(5) -0.014(5) -0.009(4) 0.032(5)
O24 0.105(6) 0.074(6) 0.067(5) 0.002(4) 0.000(4) 0.040(6)
C97 0.086(6) 0.057(8) 0.058(6) 0.001(6) 0.001(4) 0.032(6)
C98 0.104(7) 0.076(8) 0.074(5) 0.000(6) -0.024(5) 0.034(7)
C99 0.115(10) 0.103(8) 0.079(5) -0.008(5) -0.019(6) 0.040(7)
C100 0.142(12) 0.137(9) 0.104(8) 0.022(6) 0.015(8) 0.048(8)
C101 0.155(12) 0.151(9) 0.122(8) 0.022(7) 0.031(9) 0.056(8)
C102 0.170(13) 0.168(10) 0.155(10) 0.007(7) 0.025(9) 0.076(9)
C103 0.148(12) 0.151(9) 0.151(10) -0.003(6) 0.022(9) 0.084(9)
C104 0.159(12) 0.135(8) 0.132(9) -0.010(7) 0.002(8) 0.082(9)
O25 0.090(5) 0.065(5) 0.042(4) -0.004(4) 0.000(4) 0.033(4)
O26 0.082(5) 0.060(6) 0.050(5) 0.003(4) 0.002(4) 0.034(4)
C105 0.107(8) 0.117(8) 0.064(4) 0.007(4) -0.013(5) 0.031(5)
C106 0.132(10) 0.118(7) 0.076(6) 0.008(6) -0.032(7) 0.044(6)
C107 0.134(8) 0.122(8) 0.082(9) 0.001(7) -0.011(8) 0.048(6)
C108 0.165(10) 0.152(9) 0.154(12) 0.003(9) 0.006(9) 0.080(7)
C109 0.159(9) 0.147(9) 0.154(13) 0.007(9) 0.018(9) 0.073(8)
C110 0.170(10) 0.164(10) 0.173(13) 0.002(9) 0.000(9) 0.077(7)
C111 0.143(9) 0.132(8) 0.158(12) -0.010(9) -0.012(9) 0.048(6)
C112 0.135(8) 0.123(8) 0.134(11) 0.006(8) -0.017(8) 0.034(6)
O27 0.131(7) 0.093(6) 0.058(4) -0.001(4) -0.016(4) 0.035(4)
O28 0.124(6) 0.081(6) 0.065(5) -0.009(4) -0.023(5) 0.032(5)
C113 0.092(8) 0.088(7) 0.077(6) 0.006(5) -0.014(5) 0.036(5)
C114 0.097(8) 0.114(7) 0.083(7) -0.002(6) -0.017(6) 0.027(6)
C115 0.119(11) 0.118(6) 0.113(8) -0.011(5) -0.015(8) 0.034(7)
C116 0.171(13) 0.158(8) 0.139(8) -0.016(6) 0.025(9) 0.065(9)
C117 0.185(13) 0.155(9) 0.147(9) -0.012(6) 0.018(9) 0.072(9)
C118 0.198(14) 0.172(9) 0.171(11) 0.008(7) 0.025(9) 0.079(9)
C119 0.172(13) 0.137(7) 0.163(9) 0.010(7) 0.011(9) 0.067(9)
C120 0.160(12) 0.130(8) 0.157(10) 0.015(6) 0.000(9) 0.060(9)
O29 0.099(6) 0.056(6) 0.071(5) -0.012(4) -0.014(4) 0.019(5)
O30 0.102(6) 0.070(6) 0.061(4) -0.007(4) -0.013(4) 0.031(4)
C121 0.123(8) 0.091(10) 0.072(4) 0.015(7) -0.006(5) 0.036(7)
C122 0.157(7) 0.147(9) 0.087(5) 0.018(8) -0.022(6) 0.067(6)
C123 0.153(7) 0.161(8) 0.124(11) 0.011(8) -0.035(7) 0.066(6)
C124 0.184(9) 0.158(9) 0.159(13) 0.006(9) -0.002(9) 0.054(6)
C125 0.175(10) 0.164(9) 0.175(13) 0.014(9) 0.005(9) 0.057(6)
C126 0.200(10) 0.212(10) 0.209(14) 0.009(9) 0.016(10) 0.089(8)
C127 0.177(8) 0.208(11) 0.216(14) 0.014(9) 0.018(10) 0.082(7)
C128 0.175(8) 0.210(10) 0.210(14) 0.019(9) 0.018(9) 0.083(6)
O31 0.090(6) 0.083(7) 0.082(4) 0.000(5) -0.024(4) 0.021(6)
O32 0.115(6) 0.059(6) 0.073(5) 0.000(5) -0.011(5) 0.027(5)
C130 0.089(10) 0.076(7) 0.088(8) 0.014(7) -0.010(6) 0.029(5)
C131 0.091(12) 0.096(9) 0.097(8) 0.004(6) -0.009(8) 0.035(8)
C132 0.099(13) 0.101(12) 0.112(11) 0.007(7) 0.002(8) 0.048(10)
C133 0.115(13) 0.114(12) 0.115(11) 0.002(8) 0.008(9) 0.054(10)
C134 0.122(14) 0.121(12) 0.115(11) 0.001(8) 0.007(9) 0.049(10)
C135 0.121(13) 0.122(12) 0.110(9) 0.007(7) 0.010(8) 0.047(9)
C136 0.118(13) 0.119(12) 0.104(8) 0.017(8) 0.012(9) 0.047(9)
C129 0.069(7) 0.079(6) 0.085(4) 0.018(5) -0.017(6) 0.037(4)
O33 0.087(6) 0.086(6) 0.078(4) 0.015(4) -0.011(4) 0.035(5)
O34 0.077(5) 0.073(4) 0.064(5) 0.002(4) -0.020(5) 0.027(4)
C30B 0.080(8) 0.079(9) 0.086(9) 0.006(7) -0.005(6) 0.027(5)
C31B 0.090(12) 0.093(10) 0.090(8) 0.006(7) 0.000(8) 0.038(8)
C32B 0.103(12) 0.103(12) 0.088(8) 0.009(8) 0.004(8) 0.047(9)
C33B 0.101(13) 0.107(13) 0.097(9) 0.006(8) 0.010(8) 0.044(9)
C34B 0.109(13) 0.109(13) 0.107(10) 0.002(9) 0.008(9) 0.051(10)
C35B 0.103(13) 0.104(13) 0.108(12) 0.011(8) 0.011(8) 0.049(10)
C36B 0.093(13) 0.089(13) 0.098(11) 0.014(8) 0.005(8) 0.038(10)
C137 0.084(4) 0.111(8) 0.132(8) 0.004(7) 0.004(5) 0.042(5)
C138 0.098(5) 0.158(11) 0.166(8) 0.005(8) 0.019(6) 0.070(7)
C139 0.141(10) 0.182(10) 0.182(8) 0.011(6) 0.050(8) 0.071(7)
C140 0.193(12) 0.179(9) 0.189(9) 0.030(7) 0.029(9) 0.068(7)
C141 0.186(12) 0.184(10) 0.185(10) 0.030(7) 0.026(9) 0.067(7)
C142 0.194(13) 0.195(11) 0.191(9) 0.022(8) 0.028(10) 0.073(7)
C143 0.195(13) 0.193(10) 0.172(8) 0.022(8) 0.023(9) 0.076(8)
C144 0.185(12) 0.194(11) 0.167(8) 0.019(7) 0.020(9) 0.077(8)
O35 0.094(6) 0.110(7) 0.113(6) 0.014(5) 0.021(5) 0.042(5)
O36 0.083(4) 0.113(7) 0.119(7) 0.001(6) -0.010(4) 0.051(5)
C145 0.075(4) 0.082(5) 0.088(9) 0.000(7) 0.015(7) 0.034(4)
C146 0.080(5) 0.104(9) 0.118(9) 0.018(7) 0.030(7) 0.045(6)
C147 0.107(10) 0.124(9) 0.129(8) 0.010(6) 0.004(7) 0.061(8)
C148 0.153(12) 0.141(10) 0.132(8) 0.005(7) -0.004(8) 0.072(9)
C149 0.152(12) 0.143(10) 0.130(9) 0.015(7) -0.002(8) 0.065(9)
C150 0.149(12) 0.148(10) 0.139(9) 0.018(8) -0.008(8) 0.071(9)
C151 0.128(11) 0.125(9) 0.134(9) 0.025(7) 0.001(8) 0.063(8)
C152 0.111(11) 0.123(9) 0.134(9) 0.016(7) 0.003(8) 0.064(8)
O37 0.085(5) 0.082(4) 0.096(6) 0.002(5) -0.008(5) 0.047(4)
O38 0.061(4) 0.083(4) 0.080(7) 0.004(6) -0.001(5) 0.043(4)
C153 0.105(8) 0.073(6) 0.089(13) 0.015(8) 0.012(9) 0.023(4)
C154 0.125(8) 0.137(10) 0.137(13) 0.022(9) 0.009(8) 0.065(6)
C155 0.123(8) 0.140(11) 0.142(14) 0.019(8) 0.007(8) 0.065(7)
C156 0.139(11) 0.151(13) 0.149(14) 0.019(8) 0.023(9) 0.061(7)
C157 0.136(11) 0.150(13) 0.146(14) 0.018(8) 0.017(9) 0.063(8)
C158 0.151(12) 0.153(13) 0.151(14) 0.015(9) 0.015(8) 0.063(8)
C159 0.147(12) 0.147(12) 0.150(14) 0.008(8) 0.009(9) 0.060(7)
C160 0.150(11) 0.145(12) 0.146(14) 0.013(8) 0.014(9) 0.059(7)
O39 0.085(10) 0.077(6) 0.082(9) 0.016(6) 0.007(7) 0.014(6)
O40 0.105(8) 0.068(4) 0.094(11) 0.020(5) 0.008(8) 0.026(6)
C53B 0.090(8) 0.074(5) 0.084(12) 0.024(8) -0.002(9) 0.020(5)
C54B 0.114(8) 0.130(10) 0.130(13) 0.013(9) 0.008(8) 0.058(7)
C55B 0.118(9) 0.128(10) 0.130(13) 0.015(7) 0.008(8) 0.061(7)
C56B 0.141(12) 0.150(12) 0.145(13) 0.010(8) 0.025(9) 0.070(8)
C57B 0.135(12) 0.148(12) 0.140(13) 0.012(8) 0.019(8) 0.066(8)
C58B 0.151(12) 0.149(12) 0.156(14) 0.011(8) 0.020(9) 0.064(7)
C59B 0.140(11) 0.137(11) 0.141(13) 0.016(8) 0.015(9) 0.052(7)
C60B 0.136(12) 0.135(10) 0.142(13) 0.015(8) 0.013(8) 0.049(7)
O39A 0.082(8) 0.073(4) 0.081(9) 0.012(6) 0.002(7) 0.010(5)
O40A 0.092(7) 0.069(4) 0.070(10) 0.012(5) 0.000(7) 0.017(5)
C162 0.106(10) 0.119(11) 0.119(9) 0.007(7) 0.035(7) 0.060(8)
C163 0.126(12) 0.136(9) 0.122(10) -0.005(7) 0.036(7) 0.078(9)
C164 0.157(15) 0.161(12) 0.141(12) 0.019(8) 0.009(9) 0.064(9)
C165 0.162(15) 0.156(12) 0.156(14) 0.017(9) 0.004(9) 0.064(9)
C166 0.155(15) 0.158(12) 0.159(14) 0.016(9) 0.011(9) 0.071(9)
C167 0.146(14) 0.142(10) 0.142(13) 0.009(7) 0.008(9) 0.053(8)
C168 0.152(14) 0.130(9) 0.140(13) -0.005(7) 0.016(9) 0.059(9)
C161 0.080(6) 0.082(6) 0.045(7) 0.002(5) -0.001(5) 0.037(6)
O41 0.104(5) 0.094(6) 0.096(7) 0.010(5) 0.040(5) 0.046(5)
O42 0.096(7) 0.086(5) 0.090(7) 0.003(5) 0.021(5) 0.052(5)
C62B 0.101(10) 0.104(8) 0.096(10) 0.000(7) 0.027(6) 0.053(6)
C63B 0.100(11) 0.106(8) 0.096(11) -0.008(7) 0.025(7) 0.056(7)
C64B 0.129(12) 0.122(10) 0.129(13) 0.012(8) -0.005(8) 0.054(8)
C65B 0.130(12) 0.127(11) 0.127(13) 0.010(9) -0.009(9) 0.056(8)
C66B 0.127(12) 0.127(10) 0.129(13) 0.004(9) 0.005(8) 0.057(9)
C67B 0.120(12) 0.101(8) 0.113(13) 0.005(8) 0.016(8) 0.053(8)
C68B 0.130(12) 0.097(8) 0.112(12) 0.016(8) 0.010(9) 0.049(8)
C170 0.103(13) 0.101(6) 0.091(7) -0.023(5) 0.009(9) 0.039(7)
C171 0.132(12) 0.109(7) 0.123(13) -0.007(7) 0.006(9) 0.049(7)
C172 0.128(12) 0.132(10) 0.132(13) 0.018(9) 0.005(9) 0.053(8)
C173 0.141(13) 0.134(11) 0.145(14) 0.019(9) 0.018(9) 0.060(8)
C174 0.144(14) 0.135(12) 0.137(15) 0.008(9) 0.015(10) 0.059(8)
C175 0.129(13) 0.120(10) 0.132(15) 0.008(9) 0.003(9) 0.056(9)
C176 0.142(13) 0.124(10) 0.143(15) 0.011(9) 0.009(9) 0.067(9)
C169 0.107(8) 0.102(5) 0.079(4) -0.019(4) -0.006(6) 0.039(7)
O43 0.091(6) 0.096(5) 0.071(3) -0.009(4) -0.002(4) 0.030(6)
O44 0.102(6) 0.061(4) 0.090(4) -0.015(4) -0.003(6) 0.024(4)
C70B 0.124(11) 0.114(6) 0.101(8) -0.027(6) 0.013(9) 0.047(7)
C71B 0.127(10) 0.112(6) 0.117(12) -0.019(8) -0.002(9) 0.046(5)
C72B 0.146(12) 0.123(8) 0.150(14) 0.009(9) 0.005(10) 0.063(7)
C73B 0.148(12) 0.128(8) 0.146(14) 0.022(9) 0.002(9) 0.065(8)
C74B 0.153(12) 0.139(11) 0.143(14) 0.016(10) 0.010(10) 0.063(8)
C75B 0.144(11) 0.135(10) 0.148(14) 0.017(9) 0.016(10) 0.055(7)
C76B 0.133(10) 0.133(9) 0.126(14) 0.012(9) 0.012(9) 0.051(7)
C178 0.152(8) 0.145(11) 0.083(5) 0.032(7) -0.002(7) 0.060(7)
C179 0.157(9) 0.156(9) 0.106(10) 0.026(8) -0.016(7) 0.066(7)
C180 0.179(10) 0.172(10) 0.165(13) 0.033(9) 0.006(9) 0.087(8)
C181 0.174(11) 0.177(10) 0.192(13) 0.018(9) 0.007(9) 0.089(8)
C182 0.184(11) 0.190(11) 0.184(13) 0.013(9) 0.002(9) 0.082(7)
C183 0.155(9) 0.168(9) 0.139(12) 0.015(9) -0.007(8) 0.057(8)
C184 0.155(9) 0.171(9) 0.166(12) 0.011(9) -0.009(9) 0.056(7)
C177 0.113(9) 0.126(10) 0.080(5) 0.020(6) 0.001(5) 0.059(8)
O45 0.118(6) 0.113(8) 0.088(5) 0.014(5) 0.006(5) 0.050(5)
O46 0.114(8) 0.100(7) 0.052(5) -0.010(5) -0.020(5) 0.042(6)
C186 0.100(9) 0.085(6) 0.092(9) 0.026(7) 0.010(6) 0.034(6)
C187 0.097(9) 0.091(9) 0.098(11) 0.020(8) 0.016(7) 0.031(6)
C188 0.125(12) 0.114(13) 0.121(13) 0.007(8) 0.013(8) 0.054(9)
C189 0.127(12) 0.119(13) 0.124(13) 0.003(8) 0.012(9) 0.054(10)
C190 0.124(13) 0.123(14) 0.125(14) 0.008(8) 0.012(8) 0.051(10)
C191 0.116(11) 0.117(13) 0.115(12) 0.005(9) 0.000(8) 0.046(8)
C192 0.110(11) 0.105(13) 0.107(12) 0.016(8) 0.001(8) 0.040(9)
C185 0.102(9) 0.085(5) 0.090(8) 0.019(5) 0.016(6) 0.031(5)
O47 0.095(6) 0.078(5) 0.094(7) 0.000(5) 0.009(5) 0.016(5)
O48 0.090(7) 0.051(4) 0.081(6) 0.002(4) -0.001(4) 0.010(4)
C86B 0.109(10) 0.097(6) 0.099(8) 0.029(5) 0.014(7) 0.036(7)
C87B 0.115(9) 0.091(7) 0.116(12) 0.022(7) 0.010(8) 0.038(7)
C88B 0.121(9) 0.129(12) 0.133(12) 0.005(8) -0.004(8) 0.051(8)
C89B 0.122(10) 0.129(12) 0.125(12) 0.009(9) 0.002(8) 0.050(8)
C90B 0.130(11) 0.133(13) 0.134(14) 0.009(8) 0.005(8) 0.056(9)
C91B 0.133(11) 0.118(13) 0.129(13) 0.008(8) 0.002(9) 0.058(9)
C92B 0.132(11) 0.122(12) 0.131(13) 0.006(8) 0.004(8) 0.058(9)
C193 0.094(8) 0.099(5) 0.106(6) 0.034(6) 0.018(5) 0.034(4)
C194 0.127(9) 0.124(7) 0.132(9) 0.051(6) 0.034(8) 0.018(5)
C195 0.170(11) 0.125(6) 0.164(11) 0.049(7) 0.026(8) 0.032(6)
C196 0.206(12) 0.187(10) 0.183(12) -0.007(8) 0.008(8) 0.068(8)
C197 0.208(12) 0.189(11) 0.196(12) 0.001(8) 0.016(8) 0.079(9)
C198 0.227(14) 0.228(12) 0.235(13) 0.019(9) 0.016(9) 0.103(9)
C199 0.226(13) 0.213(12) 0.232(14) 0.020(9) 0.016(8) 0.112(10)
C200 0.224(13) 0.214(11) 0.237(14) 0.022(8) 0.015(8) 0.115(9)
O49 0.106(7) 0.099(7) 0.092(5) 0.026(5) 0.015(5) 0.034(4)
O50 0.091(6) 0.071(4) 0.100(6) 0.008(5) 0.010(5) 0.007(4)
C202 0.112(9) 0.094(10) 0.083(9) -0.013(7) 0.017(9) 0.049(7)
C203 0.112(8) 0.115(12) 0.106(12) 0.003(8) 0.030(7) 0.057(8)
C204 0.133(10) 0.130(13) 0.129(13) 0.023(9) 0.018(8) 0.049(8)
C205 0.134(11) 0.129(13) 0.125(13) 0.026(10) 0.014(8) 0.047(8)
C206 0.135(11) 0.135(14) 0.131(14) 0.016(9) 0.010(9) 0.053(9)
C207 0.115(9) 0.126(14) 0.126(14) 0.008(9) 0.008(8) 0.052(8)
C208 0.117(9) 0.134(14) 0.129(14) 0.011(9) 0.007(8) 0.049(8)
C201 0.080(8) 0.058(6) 0.055(5) 0.005(3) 0.002(6) 0.029(6)
O51 0.114(7) 0.071(5) 0.049(4) 0.015(3) 0.021(5) 0.046(5)
O52 0.087(7) 0.062(4) 0.062(4) 0.012(4) 0.001(5) 0.029(4)
C2C 0.093(9) 0.083(8) 0.068(6) -0.013(5) 0.001(8) 0.039(7)
C3C 0.102(8) 0.097(11) 0.079(8) -0.005(7) 0.018(7) 0.048(8)
C4C 0.123(10) 0.122(12) 0.109(12) 0.023(9) 0.010(8) 0.047(8)
C5C 0.129(11) 0.129(13) 0.122(12) 0.029(9) 0.018(8) 0.051(8)
C6C 0.128(10) 0.131(13) 0.125(13) 0.017(9) 0.019(9) 0.052(9)
C7C 0.107(8) 0.125(13) 0.127(12) 0.014(9) 0.021(7) 0.051(8)
C8C 0.102(8) 0.113(12) 0.116(12) 0.006(9) 0.015(7) 0.050(8)
C209 0.066(7) 0.052(5) 0.027(5) -0.003(4) -0.003(4) 0.018(4)
C210 0.075(8) 0.055(6) 0.055(6) -0.016(4) 0.009(6) 0.019(6)
C211 0.092(9) 0.064(6) 0.064(8) -0.012(5) 0.005(6) 0.029(6)
C212 0.087(9) 0.099(8) 0.085(9) 0.007(7) 0.009(6) 0.047(7)
C213 0.103(9) 0.093(9) 0.108(9) 0.004(7) 0.013(7) 0.048(7)
C214 0.104(9) 0.095(9) 0.095(9) 0.004(6) -0.002(7) 0.049(7)
C215 0.105(9) 0.078(8) 0.082(9) 0.002(6) 0.001(7) 0.037(7)
C216 0.095(9) 0.066(7) 0.072(8) -0.005(5) 0.007(6) 0.029(6)
O53 0.069(5) 0.049(5) 0.043(5) -0.004(4) 0.009(4) 0.023(4)
O54 0.068(5) 0.047(4) 0.043(4) -0.005(3) -0.005(3) 0.018(3)
C217 0.077(8) 0.073(8) 0.074(6) -0.001(7) 0.021(6) 0.030(7)
C218 0.093(7) 0.089(10) 0.089(9) -0.009(8) 0.023(6) 0.044(6)
C219 0.084(7) 0.099(10) 0.087(11) 0.002(7) 0.026(6) 0.048(6)
C220 0.112(10) 0.116(11) 0.110(12) 0.013(9) 0.000(8) 0.047(7)
C221 0.111(9) 0.119(12) 0.120(13) 0.017(8) -0.006(8) 0.046(8)
C222 0.107(11) 0.115(12) 0.120(13) 0.013(9) 0.004(8) 0.049(8)
C223 0.100(10) 0.099(10) 0.093(12) 0.006(8) 0.015(8) 0.044(6)
C224 0.095(9) 0.092(10) 0.098(12) 0.002(8) 0.020(8) 0.050(7)
O55 0.079(10) 0.081(8) 0.074(6) -0.004(7) 0.014(6) 0.033(8)
O56 0.083(9) 0.086(8) 0.070(5) 0.003(6) 0.022(6) 0.037(7)
C17C 0.091(9) 0.075(12) 0.085(8) -0.001(8) 0.021(7) 0.040(8)
C18C 0.099(8) 0.097(10) 0.101(10) -0.005(8) 0.023(6) 0.052(6)
C19C 0.095(8) 0.113(11) 0.097(11) 0.008(8) 0.022(7) 0.049(7)
C20C 0.113(12) 0.117(11) 0.116(12) 0.015(8) 0.004(8) 0.051(7)
C21C 0.115(12) 0.116(12) 0.107(12) 0.005(7) 0.010(9) 0.050(8)
C22C 0.108(13) 0.115(12) 0.111(12) 0.007(8) 0.010(8) 0.050(8)
C23C 0.108(13) 0.113(11) 0.114(12) 0.011(9) 0.008(8) 0.046(7)
C24C 0.113(12) 0.105(11) 0.111(12) 0.011(8) 0.008(8) 0.048(7)
O55A 0.093(9) 0.081(9) 0.085(7) -0.004(8) 0.017(6) 0.037(9)
O56A 0.080(10) 0.078(9) 0.075(5) 0.005(7) 0.031(6) 0.032(8)
C226 0.084(11) 0.075(5) 0.090(8) 0.006(7) 0.016(8) 0.026(6)
C227 0.080(11) 0.079(10) 0.087(9) 0.010(7) 0.011(7) 0.027(8)
C228 0.109(13) 0.104(12) 0.105(9) 0.019(8) 0.007(8) 0.047(9)
C229 0.107(12) 0.103(12) 0.105(9) 0.022(8) 0.005(8) 0.045(9)
C230 0.114(13) 0.118(13) 0.112(11) 0.020(8) 0.013(8) 0.050(10)
C231 0.091(12) 0.101(12) 0.091(9) 0.005(8) 0.013(8) 0.038(9)
C232 0.096(12) 0.102(12) 0.092(9) 0.005(8) 0.017(8) 0.041(9)
C225 0.091(8) 0.070(4) 0.075(8) 0.000(5) 0.029(6) 0.036(5)
O58 0.079(6) 0.064(5) 0.075(6) 0.006(4) 0.023(5) 0.039(4)
O57 0.097(6) 0.078(3) 0.092(6) 0.005(4) 0.050(5) 0.036(4)
C26C 0.080(10) 0.076(5) 0.082(9) 0.007(7) 0.010(8) 0.032(6)
C27C 0.080(11) 0.071(10) 0.086(10) 0.009(7) 0.012(8) 0.033(7)
C28C 0.091(13) 0.089(12) 0.090(10) 0.013(8) -0.002(8) 0.041(9)
C29C 0.105(13) 0.097(12) 0.095(11) 0.019(8) 0.004(9) 0.044(9)
C30C 0.109(13) 0.112(13) 0.102(12) 0.017(8) 0.012(8) 0.047(10)
C31C 0.098(12) 0.096(12) 0.094(10) 0.009(8) 0.021(8) 0.040(9)
C32C 0.085(12) 0.089(12) 0.090(10) 0.004(8) 0.014(8) 0.038(9)
C235 0.104(9) 0.134(9) 0.130(10) 0.015(6) 0.023(9) 0.046(6)
C236 0.144(13) 0.141(10) 0.139(10) 0.001(7) 0.007(9) 0.057(7)
C237 0.153(13) 0.143(10) 0.148(10) 0.005(8) 0.015(9) 0.057(8)
C238 0.160(14) 0.157(12) 0.153(12) 0.016(7) 0.017(9) 0.063(8)
C239 0.136(12) 0.136(10) 0.144(10) 0.027(8) 0.019(9) 0.044(7)
C240 0.128(12) 0.135(10) 0.137(10) 0.039(8) 0.023(9) 0.046(7)
C233 0.094(5) 0.089(8) 0.084(5) 0.003(6) 0.032(4) 0.053(6)
C234 0.103(6) 0.119(7) 0.120(9) 0.007(6) 0.049(6) 0.056(6)
O59 0.071(5) 0.076(6) 0.076(5) 0.013(5) 0.027(4) 0.034(5)
O60 0.103(6) 0.088(7) 0.076(3) 0.003(4) 0.025(4) 0.044(5)
C35C 0.090(11) 0.117(7) 0.111(10) 0.010(6) 0.016(9) 0.042(7)
C36C 0.101(13) 0.115(8) 0.102(10) 0.012(6) 0.001(9) 0.046(8)
C37C 0.111(13) 0.113(8) 0.113(10) 0.014(8) 0.001(9) 0.050(8)
C38C 0.114(14) 0.115(10) 0.120(11) 0.018(7) 0.008(10) 0.045(8)
C39C 0.120(13) 0.119(10) 0.113(10) 0.020(7) 0.010(10) 0.046(8)
C40C 0.112(13) 0.119(9) 0.105(9) 0.013(7) 0.009(9) 0.045(8)
C241 0.082(7) 0.063(4) 0.070(8) 0.008(5) 0.008(6) 0.029(6)
C242 0.111(6) 0.091(9) 0.105(9) 0.014(6) 0.037(5) 0.046(6)
C243 0.116(6) 0.122(8) 0.129(11) 0.009(8) 0.035(7) 0.062(6)
C244 0.148(9) 0.147(9) 0.154(12) 0.019(8) 0.015(8) 0.084(7)
C245 0.153(10) 0.159(9) 0.174(13) 0.017(9) 0.002(8) 0.083(7)
C246 0.156(9) 0.174(11) 0.177(13) 0.020(9) 0.009(9) 0.072(7)
C247 0.136(8) 0.161(9) 0.158(12) 0.010(9) 0.005(8) 0.057(7)
C248 0.126(8) 0.145(9) 0.141(12) 0.006(9) 0.010(8) 0.045(6)
O61 0.074(5) 0.065(4) 0.072(5) 0.010(4) 0.008(4) 0.041(4)
O62 0.097(7) 0.069(3) 0.089(7) 0.005(4) 0.010(5) 0.041(5)
C249 0.096(8) 0.058(6) 0.096(8) 0.011(6) 0.027(6) 0.027(5)
C250 0.138(9) 0.091(7) 0.141(8) 0.046(8) 0.032(7) 0.022(6)
C251 0.166(12) 0.124(9) 0.140(7) 0.051(6) 0.034(8) 0.049(8)
C252 0.207(13) 0.186(11) 0.198(10) 0.031(8) 0.003(8) 0.108(10)
C253 0.204(13) 0.185(12) 0.198(11) 0.029(7) -0.002(8) 0.103(10)
C254 0.214(14) 0.194(12) 0.196(10) 0.032(8) 0.009(9) 0.092(9)
C255 0.178(13) 0.185(12) 0.154(8) 0.024(8) 0.008(8) 0.073(9)
C256 0.182(13) 0.175(11) 0.153(8) 0.020(7) 0.004(8) 0.068(9)
O63 0.103(7) 0.079(5) 0.078(7) 0.028(5) 0.041(6) 0.039(5)
O64 0.109(6) 0.110(7) 0.089(6) 0.012(5) 0.028(5) 0.055(5)
C258 0.111(7) 0.083(6) 0.096(10) 0.006(6) 0.010(7) 0.039(7)
C259 0.114(7) 0.101(10) 0.113(10) 0.007(8) 0.003(6) 0.037(6)
C260 0.122(9) 0.123(13) 0.116(11) 0.008(9) 0.001(7) 0.054(9)
C261 0.122(10) 0.135(14) 0.130(11) 0.015(9) 0.002(7) 0.056(9)
C262 0.128(10) 0.129(14) 0.133(12) 0.014(9) 0.010(7) 0.059(9)
C263 0.118(8) 0.130(13) 0.133(11) 0.014(9) 0.009(8) 0.052(8)
C264 0.114(8) 0.134(13) 0.131(11) 0.020(9) 0.015(7) 0.050(8)
C257 0.122(7) 0.084(6) 0.087(5) 0.011(5) 0.007(6) 0.031(5)
O65 0.114(8) 0.086(6) 0.082(4) 0.011(4) 0.010(4) 0.025(5)
O66 0.077(7) 0.072(4) 0.079(5) -0.005(4) -0.011(5) 0.019(4)
C58C 0.116(8) 0.099(9) 0.103(11) 0.013(7) 0.008(6) 0.023(5)
C59C 0.130(8) 0.136(14) 0.140(10) 0.021(10) 0.009(6) 0.046(8)
C60C 0.153(11) 0.155(15) 0.152(10) 0.018(10) -0.007(7) 0.069(10)
C61C 0.150(11) 0.160(15) 0.157(10) 0.017(10) -0.002(7) 0.066(10)
C62C 0.170(13) 0.179(17) 0.170(13) 0.016(10) 0.013(6) 0.077(10)
C63C 0.153(10) 0.165(15) 0.165(11) 0.015(10) 0.022(8) 0.074(10)
C64C 0.149(11) 0.162(15) 0.162(11) 0.010(10) 0.025(7) 0.069(10)
C267 0.214(9) 0.210(10) 0.179(13) -0.009(9) 0.075(9) 0.090(6)
C268 0.198(9) 0.241(10) 0.231(14) 0.021(10) 0.025(10) 0.089(6)
C269 0.214(9) 0.250(10) 0.254(15) 0.020(10) 0.028(10) 0.104(8)
C270 0.244(10) 0.254(12) 0.265(15) 0.016(10) 0.028(10) 0.116(8)
C271 0.233(11) 0.246(10) 0.260(15) 0.010(10) 0.035(10) 0.126(8)
C272 0.242(10) 0.231(10) 0.251(15) 0.009(10) 0.028(10) 0.133(8)
C265 0.115(9) 0.093(9) 0.087(4) 0.015(7) 0.004(6) 0.054(7)
C266 0.187(8) 0.161(11) 0.100(6) -0.009(8) 0.020(7) 0.069(7)
O67 0.091(7) 0.112(7) 0.088(6) 0.024(5) 0.004(5) 0.051(5)
O68 0.089(7) 0.106(7) 0.091(4) 0.016(4) 0.026(4) 0.059(6)
C273 0.059(8) 0.041(5) 0.042(4) 0.003(4) 0.007(5) 0.022(5)
C274 0.079(8) 0.046(5) 0.055(6) -0.003(4) 0.003(5) 0.030(6)
C275 0.095(8) 0.068(8) 0.074(7) -0.006(5) 0.014(6) 0.044(6)
C276 0.090(9) 0.090(9) 0.080(7) 0.003(6) 0.023(6) 0.037(7)
C277 0.106(9) 0.116(10) 0.107(9) 0.010(7) 0.036(7) 0.057(8)
C278 0.124(10) 0.131(11) 0.123(9) 0.004(8) 0.027(8) 0.074(8)
C279 0.110(9) 0.115(10) 0.124(10) 0.002(7) 0.021(7) 0.068(8)
C280 0.106(9) 0.104(9) 0.112(9) 0.002(7) 0.013(7) 0.068(8)
O69 0.068(5) 0.055(5) 0.041(3) 0.000(3) 0.008(4) 0.030(5)
O70 0.063(6) 0.047(4) 0.046(4) 0.010(3) 0.026(5) 0.030(5)
C281 0.076(6) 0.046(4) 0.059(8) -0.002(5) 0.004(5) 0.023(4)
C282 0.064(7) 0.045(4) 0.076(8) -0.003(5) -0.004(6) 0.025(5)
C283 0.074(6) 0.044(6) 0.060(7) 0.001(5) 0.010(6) 0.020(5)
C284 0.072(5) 0.053(7) 0.059(8) 0.002(5) 0.003(6) 0.028(5)
C285 0.088(7) 0.075(7) 0.081(9) 0.003(6) 0.013(6) 0.043(6)
C286 0.104(7) 0.078(8) 0.085(9) -0.005(6) 0.014(7) 0.049(6)
C287 0.104(6) 0.063(7) 0.081(9) -0.012(6) 0.003(7) 0.040(6)
C288 0.076(6) 0.044(6) 0.064(8) 0.002(5) -0.002(6) 0.026(5)
O71 0.070(5) 0.034(4) 0.053(5) -0.005(4) 0.013(4) 0.027(4)
O72 0.074(4) 0.053(5) 0.073(6) 0.000(4) 0.006(3) 0.031(4)
C289 0.079(5) 0.053(6) 0.064(8) 0.009(5) 0.009(6) 0.030(4)
C290 0.081(7) 0.065(6) 0.075(8) 0.005(5) 0.008(7) 0.039(6)
C291 0.098(9) 0.068(5) 0.075(8) 0.004(5) 0.006(6) 0.046(5)
C292 0.109(10) 0.105(7) 0.097(9) 0.022(6) -0.006(7) 0.049(7)
C293 0.130(10) 0.114(8) 0.130(10) 0.031(6) -0.020(8) 0.063(7)
C294 0.127(11) 0.108(7) 0.129(10) 0.028(7) 0.000(7) 0.062(7)
C295 0.122(10) 0.076(6) 0.105(9) 0.019(6) 0.011(7) 0.044(7)
C296 0.095(9) 0.069(6) 0.094(8) 0.015(6) 0.016(7) 0.033(6)
O73 0.087(4) 0.043(4) 0.059(5) 0.013(4) 0.009(4) 0.032(3)
O74 0.072(4) 0.031(4) 0.054(5) 0.012(4) 0.017(4) 0.026(4)
C299 0.108(6) 0.138(8) 0.124(11) 0.007(7) -0.029(6) 0.056(6)
C300 0.152(10) 0.175(10) 0.170(13) 0.007(8) 0.016(9) 0.077(7)
C301 0.173(11) 0.184(10) 0.165(13) 0.016(8) 0.029(9) 0.073(8)
C302 0.182(12) 0.183(10) 0.189(13) 0.020(9) 0.027(9) 0.074(7)
C303 0.170(11) 0.166(9) 0.184(13) 0.021(8) 0.034(9) 0.054(7)
C304 0.141(10) 0.137(7) 0.154(12) 0.031(8) -0.003(8) 0.052(7)
C297 0.089(7) 0.087(9) 0.082(6) 0.006(6) -0.001(5) 0.041(6)
C298 0.116(7) 0.113(9) 0.109(7) 0.003(7) -0.024(5) 0.053(6)
O75 0.080(7) 0.065(5) 0.080(5) 0.005(5) 0.007(5) 0.026(5)
O76 0.062(6) 0.082(6) 0.096(5) 0.007(4) 0.001(4) 0.037(5)
C305 0.089(4) 0.079(4) 0.069(8) 0.010(6) -0.004(5) 0.039(4)
C306 0.088(6) 0.096(8) 0.098(7) 0.005(6) 0.004(7) 0.047(6)
C307 0.116(10) 0.116(7) 0.122(7) 0.025(6) -0.011(7) 0.063(7)
C308 0.131(11) 0.117(7) 0.122(8) 0.028(6) 0.007(8) 0.058(7)
C309 0.140(11) 0.126(8) 0.128(9) 0.032(6) -0.009(8) 0.059(7)
C310 0.138(11) 0.133(8) 0.121(8) 0.030(7) 0.007(8) 0.053(7)
C311 0.133(11) 0.137(8) 0.119(8) 0.031(6) -0.002(9) 0.048(7)
C312 0.139(11) 0.131(9) 0.116(7) 0.028(6) -0.006(8) 0.055(7)
O77 0.091(3) 0.079(4) 0.074(6) 0.022(4) -0.003(4) 0.041(3)
O78 0.090(4) 0.073(5) 0.064(6) 0.020(5) -0.001(5) 0.045(4)
C313 0.104(4) 0.100(6) 0.080(6) 0.015(7) -0.026(5) 0.043(5)
C314 0.103(6) 0.123(10) 0.121(9) 0.018(7) -0.038(4) 0.047(5)
C315 0.114(6) 0.140(10) 0.132(10) 0.002(7) -0.024(7) 0.044(6)
C316 0.175(11) 0.196(12) 0.207(13) 0.012(9) 0.028(8) 0.102(9)
C317 0.186(11) 0.207(12) 0.209(13) 0.015(9) 0.037(8) 0.100(9)
C318 0.211(12) 0.217(13) 0.211(13) 0.023(9) 0.028(9) 0.095(9)
C319 0.186(12) 0.188(12) 0.177(12) 0.033(9) 0.027(8) 0.068(8)
C320 0.174(11) 0.175(11) 0.167(12) 0.043(8) 0.015(8) 0.058(8)
O79 0.095(5) 0.093(5) 0.075(6) 0.008(4) -0.022(4) 0.038(4)
O80 0.098(5) 0.097(5) 0.087(6) 0.019(6) -0.021(5) 0.045(4)
C322 0.097(10) 0.056(4) 0.099(11) -0.008(6) 0.018(8) 0.057(7)
C323 0.102(8) 0.075(10) 0.098(11) -0.002(7) 0.014(7) 0.059(8)
C324 0.095(8) 0.104(12) 0.114(12) -0.001(9) 0.004(7) 0.053(8)
C325 0.103(9) 0.123(13) 0.129(12) 0.012(9) -0.002(7) 0.055(8)
C326 0.128(10) 0.129(14) 0.130(13) 0.017(9) 0.003(8) 0.061(9)
C327 0.127(10) 0.117(13) 0.111(11) 0.019(9) 0.001(7) 0.052(8)
C328 0.121(10) 0.111(12) 0.111(11) 0.021(9) 0.008(7) 0.050(8)
C321 0.076(8) 0.053(3) 0.071(7) 0.002(4) 0.015(5) 0.034(4)
O81 0.079(6) 0.048(3) 0.081(6) -0.003(4) 0.003(4) 0.033(3)
O82 0.093(7) 0.058(4) 0.070(5) 0.006(4) 0.001(4) 0.042(4)
C22D 0.083(9) 0.053(5) 0.073(11) 0.009(7) 0.015(8) 0.036(8)
C23D 0.086(9) 0.068(11) 0.088(11) 0.011(8) 0.008(6) 0.040(9)
C24D 0.099(10) 0.077(12) 0.083(10) 0.009(9) -0.002(7) 0.042(9)
C25D 0.100(11) 0.099(13) 0.099(11) 0.019(9) -0.003(7) 0.047(9)
C26D 0.104(10) 0.113(14) 0.116(13) 0.016(9) 0.004(8) 0.052(10)
C27D 0.090(9) 0.103(13) 0.103(11) 0.003(9) 0.007(8) 0.049(9)
C28D 0.088(9) 0.094(13) 0.101(12) 0.005(9) 0.012(7) 0.047(9)
C329 0.103(9) 0.079(5) 0.067(6) 0.017(5) 0.011(6) 0.036(6)
C330 0.130(10) 0.102(6) 0.081(7) 0.034(5) 0.007(7) 0.045(7)
C331 0.112(10) 0.102(6) 0.098(8) 0.036(5) 0.008(7) 0.053(7)
C332 0.145(11) 0.126(7) 0.124(9) 0.050(7) 0.027(8) 0.042(7)
C333 0.131(11) 0.123(7) 0.126(9) 0.046(7) 0.017(8) 0.040(7)
C334 0.173(13) 0.154(9) 0.160(11) 0.022(7) 0.019(9) 0.065(8)
C335 0.168(12) 0.132(7) 0.155(10) 0.002(7) 0.023(9) 0.067(8)
C336 0.150(12) 0.130(7) 0.139(10) 0.000(6) 0.012(8) 0.063(8)
O83 0.104(7) 0.052(5) 0.061(4) 0.016(3) 0.024(4) 0.033(4)
O84 0.108(7) 0.071(4) 0.054(5) 0.015(3) 0.016(4) 0.031(5)
C338 0.115(8) 0.126(12) 0.120(7) 0.021(7) 0.035(7) 0.044(8)
C339 0.123(13) 0.140(10) 0.117(7) 0.019(6) 0.045(7) 0.060(9)
C340 0.156(15) 0.164(11) 0.152(11) 0.032(7) 0.006(9) 0.070(9)
C341 0.166(15) 0.165(11) 0.153(12) 0.025(8) 0.003(9) 0.070(10)
C342 0.180(16) 0.170(12) 0.170(13) 0.018(7) 0.005(9) 0.075(10)
C343 0.164(14) 0.157(10) 0.148(11) 0.005(7) 0.006(9) 0.065(9)
C344 0.149(14) 0.150(10) 0.146(11) -0.001(7) 0.011(9) 0.061(9)
C337 0.104(6) 0.070(9) 0.079(6) -0.001(6) 0.006(5) 0.027(7)
O85 0.113(5) 0.092(7) 0.071(5) 0.002(5) 0.016(4) 0.045(5)
O86 0.121(6) 0.075(7) 0.084(5) 0.003(5) 0.023(4) 0.055(5)
C38D 0.106(7) 0.097(11) 0.088(7) 0.007(6) 0.014(8) 0.037(8)
C39D 0.099(12) 0.093(9) 0.086(7) 0.008(5) 0.008(8) 0.039(9)
C40D 0.099(13) 0.090(10) 0.091(8) 0.009(6) 0.007(10) 0.041(9)
C41D 0.088(13) 0.089(9) 0.089(7) 0.012(7) 0.009(9) 0.041(9)
C42D 0.081(13) 0.087(10) 0.084(9) 0.013(6) 0.014(9) 0.036(9)
C43D 0.086(13) 0.088(9) 0.083(9) 0.010(6) 0.004(9) 0.040(9)
C44D 0.087(13) 0.091(8) 0.083(8) 0.010(6) 0.005(9) 0.037(9)
C345 0.081(11) 0.072(5) 0.057(8) 0.010(5) 0.009(7) 0.031(7)
C346 0.088(10) 0.081(6) 0.068(7) -0.001(6) 0.008(6) 0.040(7)
C347 0.078(11) 0.076(8) 0.070(8) -0.003(5) 0.009(8) 0.031(7)
C348 0.083(11) 0.077(9) 0.073(9) 0.002(7) 0.006(8) 0.030(7)
C349 0.084(11) 0.078(8) 0.073(9) 0.005(7) 0.009(8) 0.031(7)
C350 0.081(11) 0.081(9) 0.076(9) 0.001(6) 0.010(8) 0.035(7)
C351 0.083(11) 0.081(8) 0.069(8) -0.006(6) 0.004(9) 0.026(7)
C352 0.069(11) 0.078(8) 0.069(8) -0.004(6) 0.003(8) 0.029(7)
O87 0.116(6) 0.082(4) 0.048(5) 0.007(4) -0.002(5) 0.048(4)
O88 0.103(7) 0.067(5) 0.053(5) 0.007(4) 0.007(4) 0.043(5)
C45D 0.086(12) 0.069(6) 0.068(8) 0.012(6) 0.000(7) 0.029(8)
C46D 0.086(11) 0.075(7) 0.068(7) 0.012(7) -0.008(6) 0.039(7)
C47D 0.096(12) 0.090(10) 0.091(10) 0.001(6) 0.010(8) 0.041(7)
C48D 0.092(12) 0.100(10) 0.100(10) 0.015(8) 0.012(9) 0.046(7)
C49D 0.100(12) 0.101(10) 0.103(10) 0.012(8) 0.015(8) 0.048(7)
C50D 0.119(13) 0.110(12) 0.101(11) 0.010(7) 0.010(9) 0.042(8)
C51D 0.101(12) 0.102(10) 0.092(10) 0.000(8) 0.009(9) 0.048(7)
C52D 0.107(12) 0.102(10) 0.090(10) -0.005(7) 0.006(8) 0.045(7)
C353 0.093(9) 0.102(9) 0.055(4) 0.019(6) 0.003(6) 0.051(7)
C354 0.145(10) 0.152(8) 0.132(9) 0.033(7) -0.026(6) 0.095(6)
C355 0.175(11) 0.153(7) 0.146(9) 0.049(5) -0.022(7) 0.102(7)
C356 0.188(13) 0.169(8) 0.187(11) 0.025(6) -0.005(9) 0.067(7)
C357 0.194(13) 0.181(9) 0.195(11) 0.025(7) 0.014(9) 0.065(7)
C358 0.206(13) 0.206(10) 0.201(11) 0.025(8) 0.023(9) 0.084(8)
C359 0.208(13) 0.198(11) 0.194(10) 0.034(6) 0.034(9) 0.079(8)
C360 0.209(13) 0.205(10) 0.190(10) 0.036(7) 0.042(9) 0.081(8)
O89 0.114(6) 0.068(6) 0.056(4) 0.015(4) 0.006(4) 0.034(5)
O90 0.128(7) 0.092(6) 0.074(6) 0.006(5) 0.003(5) 0.064(6)
C361 0.077(6) 0.070(8) 0.072(6) 0.013(5) -0.002(5) 0.028(6)
C362 0.098(8) 0.114(9) 0.115(9) 0.003(6) 0.010(6) 0.056(8)
C363 0.105(9) 0.126(7) 0.133(10) 0.006(7) 0.007(7) 0.066(7)
C364 0.141(11) 0.131(7) 0.157(11) 0.020(8) 0.006(8) 0.072(8)
C365 0.154(11) 0.138(8) 0.154(11) 0.026(7) 0.007(8) 0.073(8)
C366 0.150(11) 0.153(9) 0.165(11) 0.019(8) 0.001(8) 0.077(8)
C367 0.142(11) 0.151(8) 0.144(11) 0.029(8) -0.008(7) 0.061(8)
C368 0.132(10) 0.149(9) 0.141(11) 0.016(7) -0.013(7) 0.062(7)
O91 0.081(6) 0.087(7) 0.081(4) 0.005(4) -0.010(3) 0.029(5)
O92 0.081(5) 0.060(4) 0.073(5) -0.003(4) -0.009(4) 0.030(5)
C369 0.060(9) 0.064(8) 0.043(4) -0.005(5) 0.011(6) 0.018(6)
C370 0.085(9) 0.087(10) 0.048(7) -0.010(7) 0.019(7) 0.027(8)
C371 0.092(8) 0.098(8) 0.075(12) -0.003(8) 0.033(8) 0.036(6)
C372 0.092(8) 0.110(10) 0.099(13) 0.012(9) 0.010(10) 0.039(6)
C373 0.098(9) 0.113(9) 0.099(13) 0.013(9) 0.008(10) 0.046(7)
C374 0.114(9) 0.117(10) 0.122(14) 0.008(10) 0.012(10) 0.052(8)
C375 0.115(10) 0.106(9) 0.113(14) 0.008(10) 0.007(10) 0.051(6)
C376 0.114(10) 0.101(8) 0.109(13) 0.001(9) 0.012(10) 0.048(7)
O93 0.061(8) 0.066(7) 0.046(5) 0.004(4) 0.000(5) 0.017(5)
O94 0.062(9) 0.061(6) 0.051(5) -0.009(5) 0.012(5) 0.016(6)
C69D 0.077(9) 0.065(8) 0.049(5) 0.000(5) 0.013(6) 0.024(6)
C70D 0.092(9) 0.094(11) 0.063(8) -0.003(8) 0.033(8) 0.036(8)
C71D 0.097(8) 0.104(9) 0.086(12) -0.002(9) 0.027(8) 0.045(7)
C72D 0.098(8) 0.113(11) 0.104(14) 0.011(10) 0.007(10) 0.046(6)
C73D 0.102(9) 0.114(10) 0.114(14) 0.005(10) 0.011(10) 0.050(8)
C74D 0.109(10) 0.114(11) 0.113(15) 0.007(10) 0.008(10) 0.050(8)
C75D 0.108(11) 0.107(10) 0.114(14) 0.010(10) 0.009(10) 0.053(7)
C76D 0.109(10) 0.106(9) 0.109(14) 0.005(10) 0.013(10) 0.054(8)
O93A 0.074(8) 0.062(8) 0.058(7) 0.008(5) -0.002(6) 0.024(5)
O94A 0.068(9) 0.066(7) 0.047(5) -0.011(5) 0.014(6) 0.027(6)
C377 0.101(5) 0.084(10) 0.075(12) 0.017(9) 0.008(7) 0.039(6)
C378 0.095(5) 0.100(9) 0.098(11) 0.014(8) 0.008(8) 0.038(6)
C379 0.098(10) 0.099(9) 0.089(9) 0.008(7) 0.020(8) 0.038(6)
C380 0.097(12) 0.097(9) 0.102(11) 0.009(7) 0.012(9) 0.041(7)
C381 0.108(12) 0.103(9) 0.108(10) 0.016(8) 0.009(9) 0.039(7)
C382 0.116(13) 0.112(10) 0.109(11) 0.017(8) 0.007(9) 0.043(8)
C383 0.111(13) 0.111(11) 0.103(10) 0.018(7) 0.011(9) 0.044(8)
C384 0.109(13) 0.109(10) 0.104(10) 0.018(8) 0.005(9) 0.046(8)
O95 0.096(6) 0.079(5) 0.064(6) 0.007(4) 0.012(5) 0.042(4)
O96 0.089(4) 0.082(6) 0.078(7) 0.025(5) 0.018(5) 0.033(4)
C77D 0.109(4) 0.087(9) 0.087(12) 0.022(9) -0.004(7) 0.037(6)
C78D 0.101(5) 0.084(9) 0.110(8) 0.011(9) 0.004(6) 0.044(6)
C79D 0.120(8) 0.118(13) 0.116(8) 0.014(10) 0.016(6) 0.043(8)
C80D 0.118(8) 0.135(13) 0.130(9) 0.014(10) 0.020(6) 0.045(8)
C81D 0.122(9) 0.140(14) 0.129(10) 0.016(10) 0.020(6) 0.048(8)
C82D 0.136(10) 0.141(14) 0.132(9) 0.024(10) 0.017(8) 0.055(9)
C83D 0.137(10) 0.140(14) 0.120(8) 0.023(10) 0.016(7) 0.054(9)
C84D 0.137(10) 0.130(14) 0.117(8) 0.021(10) 0.015(6) 0.052(9)
C385 0.079(5) 0.082(4) 0.109(9) 0.017(5) 0.013(6) 0.039(5)
C386 0.089(7) 0.124(8) 0.127(8) 0.020(7) -0.007(6) 0.027(6)
C387 0.120(10) 0.141(7) 0.133(8) 0.007(6) -0.009(7) 0.047(7)
C388 0.181(12) 0.143(7) 0.166(10) 0.004(6) 0.024(9) 0.055(8)
C389 0.181(13) 0.153(8) 0.166(10) 0.002(6) 0.021(9) 0.062(8)
C390 0.162(13) 0.168(9) 0.159(10) 0.006(8) 0.010(9) 0.066(8)
C391 0.182(13) 0.171(10) 0.154(9) 0.010(7) 0.025(9) 0.067(8)
C392 0.167(12) 0.162(9) 0.152(9) 0.013(6) 0.026(9) 0.063(8)
O97 0.100(7) 0.077(4) 0.086(7) 0.002(4) -0.008(5) 0.032(4)
O98 0.072(4) 0.081(7) 0.094(6) 0.017(5) 0.011(4) 0.019(5)
C393 0.077(9) 0.080(7) 0.077(5) 0.006(7) 0.027(6) 0.033(6)
C394 0.083(10) 0.089(7) 0.092(10) 0.018(6) 0.007(7) 0.021(5)
C395 0.115(13) 0.084(9) 0.104(9) 0.015(7) 0.006(8) 0.030(8)
C396 0.127(13) 0.118(12) 0.120(9) 0.025(8) -0.004(9) 0.050(9)
C397 0.127(14) 0.130(13) 0.135(10) 0.025(8) -0.001(9) 0.057(10)
C398 0.148(15) 0.154(14) 0.154(13) 0.019(8) 0.015(8) 0.073(11)
C399 0.145(14) 0.140(13) 0.142(10) 0.004(8) 0.017(9) 0.070(10)
C400 0.130(13) 0.131(12) 0.126(10) 0.007(8) 0.023(9) 0.058(10)
O99 0.073(5) 0.050(7) 0.076(5) 0.019(5) 0.028(5) 0.032(5)
O100 0.085(8) 0.058(8) 0.071(3) 0.005(4) 0.012(4) 0.029(7)
C93D 0.087(11) 0.105(7) 0.074(6) 0.008(7) 0.018(7) 0.024(6)
C94D 0.100(11) 0.096(7) 0.094(10) 0.005(6) 0.020(8) 0.022(6)
C95D 0.146(15) 0.129(8) 0.142(11) 0.016(8) 0.008(9) 0.060(8)
C96D 0.152(15) 0.156(11) 0.142(12) 0.024(7) -0.001(9) 0.065(9)
C97D 0.148(15) 0.147(12) 0.148(12) 0.020(7) 0.003(10) 0.070(9)
C98D 0.147(15) 0.150(11) 0.146(12) 0.017(8) 0.007(9) 0.060(9)
C99D 0.149(15) 0.137(10) 0.147(12) 0.025(7) 0.004(10) 0.062(9)
C00E 0.150(15) 0.128(9) 0.155(12) 0.024(7) 0.008(10) 0.065(9)
O99A 0.078(5) 0.077(8) 0.070(5) 0.007(5) 0.026(6) 0.041(5)
O00B 0.086(8) 0.071(8) 0.070(3) 0.001(4) 0.011(4) 0.036(7)
C402 0.104(9) 0.129(10) 0.097(9) 0.018(9) 0.049(8) 0.039(7)
C403 0.133(9) 0.154(11) 0.131(13) -0.004(8) 0.043(8) 0.065(7)
C404 0.153(10) 0.162(12) 0.176(15) 0.014(9) 0.015(9) 0.082(9)
C405 0.153(11) 0.164(12) 0.168(15) 0.007(9) 0.018(9) 0.081(8)
C406 0.165(12) 0.164(12) 0.172(15) 0.008(9) 0.017(10) 0.076(9)
C407 0.164(11) 0.145(11) 0.154(14) 0.007(9) 0.012(9) 0.071(8)
C408 0.162(11) 0.144(10) 0.154(14) 0.002(9) 0.022(9) 0.065(7)
C401 0.079(7) 0.098(10) 0.076(6) 0.015(6) 0.027(5) 0.028(6)
O101 0.068(6) 0.097(9) 0.082(6) 0.008(6) 0.016(5) 0.025(6)
O102 0.085(7) 0.079(8) 0.059(5) 0.002(5) 0.018(6) 0.032(6)
C1D 0.094(6) 0.108(10) 0.083(8) 0.002(6) 0.027(6) 0.050(6)
O1B 0.083(5) 0.096(8) 0.090(8) 0.002(7) 0.021(6) 0.040(5)
O2B 0.096(6) 0.088(10) 0.072(6) 0.006(5) 0.030(5) 0.042(6)
C2D 0.102(8) 0.133(9) 0.110(10) 0.008(8) 0.046(7) 0.052(7)
C3D 0.116(9) 0.135(10) 0.125(12) 0.020(7) 0.030(7) 0.044(6)
C4D 0.163(13) 0.143(11) 0.159(14) 0.026(9) 0.012(9) 0.061(7)
C5D 0.156(14) 0.143(11) 0.151(14) 0.031(9) 0.013(8) 0.062(8)
C6D 0.158(13) 0.160(13) 0.163(14) 0.023(9) 0.006(9) 0.070(8)
C7D 0.137(11) 0.151(12) 0.144(13) 0.014(8) 0.001(8) 0.056(7)
C8D 0.145(12) 0.150(11) 0.146(13) 0.007(9) 0.003(8) 0.054(7)
P1 0.061(3) 0.0328(19) 0.041(2) 0.0014(16) 0.0112(19) 0.0224(19)
P2 0.066(3) 0.041(2) 0.035(2) 0.0057(16) 0.0147(19) 0.027(2)
P3 0.090(4) 0.054(2) 0.034(2) 0.0059(18) 0.022(2) 0.043(2)
P4 0.066(3) 0.0332(19) 0.041(2) -0.0054(16) -0.004(2) 0.014(2)
P5 0.125(5) 0.054(3) 0.032(2) -0.0098(19) -0.002(3) 0.044(3)
P6 0.082(4) 0.055(3) 0.043(2) 0.002(2) -0.012(2) 0.026(2)
P7 0.052(2) 0.0307(17) 0.0284(17) 0.0003(14) 0.0060(16) 0.0200(17)
P8 0.074(3) 0.0347(19) 0.0256(17) -0.0023(15) 0.0040(18) 0.028(2)
P9 0.075(3) 0.036(2) 0.0315(19) 0.0030(15) 0.0022(19) 0.028(2)
P10 0.054(3) 0.043(2) 0.056(3) 0.0014(19) -0.004(2) 0.018(2)
P11 0.062(3) 0.047(2) 0.0307(19) 0.0023(16) 0.0031(19) 0.023(2)
P12 0.093(3) 0.0346(19) 0.0282(19) -0.0019(15) 0.006(2) 0.031(2)
P13 0.094(4) 0.058(3) 0.028(2) 0.0004(18) 0.002(2) 0.039(3)
P14 0.074(3) 0.053(2) 0.036(2) 0.0077(18) 0.007(2) 0.039(2)
P15 0.087(3) 0.0324(19) 0.040(2) 0.0041(16) 0.009(2) 0.026(2)
P16 0.055(3) 0.041(2) 0.041(2) -0.0018(17) -0.0019(19) 0.021(2)
P17 0.051(3) 0.0378(19) 0.0307(18) -0.0027(15) 0.0038(17) 0.0196(18)
P18 0.060(3) 0.039(2) 0.0337(19) 0.0062(16) 0.0155(18) 0.0200(19)
P19 0.086(3) 0.047(2) 0.034(2) 0.0142(17) 0.016(2) 0.035(2)
P20 0.071(3) 0.043(2) 0.050(2) 0.0030(19) 0.017(2) 0.019(2)
In1 0.0816(9) 0.0409(6) 0.0296(5) 0.0040(4) 0.0103(5) 0.0341(6)
In2 0.0627(7) 0.0316(5) 0.0331(5) 0.0029(4) 0.0078(5) 0.0239(5)
In3 0.0587(7) 0.0394(5) 0.0346(5) -0.0012(4) 0.0014(5) 0.0200(5)
In4 0.1404(14) 0.0636(8) 0.0313(6) -0.0007(5) 0.0143(7) 0.0586(9)
In5 0.0656(8) 0.0401(6) 0.0339(5) -0.0024(4) -0.0029(5) 0.0271(5)
In6 0.0582(7) 0.0327(5) 0.0262(5) -0.0001(4) 0.0052(5) 0.0216(5)
In7 0.0851(9) 0.0373(5) 0.0299(5) -0.0036(4) 0.0020(5) 0.0270(6)
In8 0.0584(7) 0.0366(5) 0.0317(5) -0.0009(4) 0.0081(5) 0.0205(5)
In9 0.1094(11) 0.0580(7) 0.0320(6) -0.0061(5) -0.0095(6) 0.0408(8)
In10 0.1003(10) 0.0528(7) 0.0389(6) 0.0082(5) 0.0018(6) 0.0446(7)
In11 0.0779(9) 0.0430(6) 0.0385(6) 0.0056(5) 0.0190(6) 0.0347(6)
In12 0.0609(8) 0.0463(6) 0.0421(6) 0.0062(5) 0.0056(5) 0.0307(6)
In13 0.0757(8) 0.0341(5) 0.0335(5) 0.0029(4) 0.0092(5) 0.0276(5)
In14 0.0595(8) 0.0418(6) 0.0479(6) 0.0059(5) 0.0127(5) 0.0220(6)
In15 0.0644(8) 0.0349(5) 0.0375(6) -0.0028(4) 0.0037(5) 0.0156(5)
In16 0.0580(9) 0.0709(9) 0.0851(10) 0.0043(7) -0.0045(7) 0.0204(7)
In17 0.1172(11) 0.0430(6) 0.0407(6) -0.0020(5) 0.0142(7) 0.0423(7)
In18 0.0611(7) 0.0374(5) 0.0306(5) 0.0041(4) 0.0067(5) 0.0212(5)
In19 0.0735(9) 0.0465(6) 0.0514(7) 0.0010(5) 0.0029(6) 0.0356(6)
In20 0.0823(10) 0.0513(7) 0.0614(8) -0.0116(6) -0.0218(7) 0.0212(7)
In21 0.0851(10) 0.0613(7) 0.0400(6) 0.0010(5) -0.0103(6) 0.0342(7)
In22 0.1427(14) 0.0722(8) 0.0334(6) 0.0108(6) 0.0140(7) 0.0623(9)
In23 0.1179(13) 0.0625(8) 0.0662(8) 0.0185(6) 0.0484(8) 0.0444(8)
In24 0.1520(15) 0.0619(8) 0.0405(7) -0.0211(6) -0.0268(8) 0.0424(9)
In25 0.0909(10) 0.0447(6) 0.0564(7) 0.0176(5) 0.0307(7) 0.0333(7)
In26 0.0909(11) 0.0799(9) 0.0618(8) 0.0036(7) -0.0217(8) 0.0398(8)
In27 0.0672(9) 0.0424(6) 0.0709(8) -0.0021(6) 0.0047(7) 0.0101(6)
In28 0.0934(10) 0.0538(7) 0.0427(6) 0.0123(5) 0.0071(6) 0.0465(7)
In29 0.0919(10) 0.0345(6) 0.0518(7) -0.0065(5) -0.0029(7) 0.0189(6)
In30 0.0824(9) 0.0378(6) 0.0451(6) 0.0061(5) 0.0114(6) 0.0219(6)
In31 0.0570(8) 0.0607(7) 0.0755(9) 0.0047(6) 0.0063(7) 0.0204(7)
In32 0.0909(10) 0.0551(7) 0.0573(7) 0.0128(6) 0.0168(7) 0.0470(7)
In33 0.0908(10) 0.0543(7) 0.0299(5) 0.0016(5) 0.0090(6) 0.0302(7)
In34 0.1085(11) 0.0591(7) 0.0369(6) 0.0137(5) 0.0156(7) 0.0377(8)
In35 0.0863(11) 0.0487(7) 0.0869(10) 0.0050(7) 0.0042(8) -0.0015(7)
In36 0.1063(11) 0.0416(6) 0.0667(8) 0.0128(6) 0.0154(7) 0.0360(7)
In37 0.0826(10) 0.0491(7) 0.0561(7) 0.0057(6) 0.0257(7) 0.0224(7)

loop_
_atom_type_symbol
_atom_type_description
_atom_type_scat_dispersion_real
_atom_type_scat_dispersion_imag
_atom_type_scat_source
C C 0.0033 0.0016 'International Tables Vol C Tables 4.2.6.8 and 6.1.1.4'
H H 0.0000 0.0000 'International Tables Vol C Tables 4.2.6.8 and 6.1.1.4'
O O 0.0106 0.0060 'International Tables Vol C Tables 4.2.6.8 and 6.1.1.4'
P P 0.1023 0.0942 'International Tables Vol C Tables 4.2.6.8 and 6.1.1.4'
In In -0.7276 1.3100 'International Tables Vol C Tables 4.2.6.8 and 6.1.1.4'

loop_
_geom_angle_atom_site_label_1
_geom_angle_atom_site_label_2
_geom_angle_atom_site_label_3
_geom_angle
O2 C1 O1 119.8(12)
O2 C1 C2 124.5(13)
O1 C1 C2 115.6(12)
C3 C2 C1 113.3(11)
C3 C2 H2A1 108.9
C1 C2 H2A1 108.9
C3 C2 H2A2 108.9
C1 C2 H2A2 108.9
H2A1 C2 H2A2 107.7
C4 C3 C8 120.0
C4 C3 C2 119.2(10)
C8 C3 C2 120.7(10)
C3 C4 C5 120.0
C3 C4 H4A 120.0
C5 C4 H4A 120.0
C6 C5 C4 120.0
C6 C5 H5A 120.0
C4 C5 H5A 120.0
C7 C6 C5 120.0
C7 C6 H6A 120.0
C5 C6 H6A 120.0
C6 C7 C8 120.0
C6 C7 H7A 120.0
C8 C7 H7A 120.0
C7 C8 C3 120.0
C7 C8 H8A 120.0
C3 C8 H8A 120.0
C1 O1 In28 101.7(8)
C1 O2 In36 134.5(9)
C1 O2 In28 84.8(8)
In36 O2 In28 136.5(5)
C11 C10 C9 112.5(15)
C11 C10 H10A 109.1
C9 C10 H10A 109.1
C11 C10 H10B 109.1
C9 C10 H10B 109.1
H10A C10 H10B 107.8
C12 C11 C16 120.0
C12 C11 C10 117.3(12)
C16 C11 C10 122.4(13)
C11 C12 C13 120.0
C11 C12 H12 120.0
C13 C12 H12 120.0
C14 C13 C12 120.0
C14 C13 H13 120.0
C12 C13 H13 120.0
C13 C14 C15 120.0
C13 C14 H14 120.0
C15 C14 H14 120.0
C16 C15 C14 120.0
C16 C15 H15 120.0
C14 C15 H15 120.0
C15 C16 C11 120.0
C15 C16 H16 120.0
C11 C16 H16 120.0
O3 C9 O4 124.0(11)
O3 C9 C10A 123.6(15)
O4 C9 C10A 112.4(14)
O3 C9 C10 117.4(14)
O4 C9 C10 118.6(13)
C9 O3 In32 143.9(9)
C9 O4 In36 122.1(9)
C11A C10A C9 111.7(16)
C11A C10A H10C 109.3
C9 C10A H10C 109.3
C11A C10A H10D 109.3
C9 C10A H10D 109.3
H10C C10A H10D 107.9
C12A C11A C16A 120.0
C12A C11A C10A 121.7(14)
C16A C11A C10A 117.8(14)
C13A C12A C11A 120.0
C13A C12A H12A 120.0
C11A C12A H12A 120.0
C12A C13A C14A 120.0
C12A C13A H13A 120.0
C14A C13A H13A 120.0
C13A C14A C15A 120.0
C13A C14A H14A 120.0
C15A C14A H14A 120.0
C16A C15A C14A 120.0
C16A C15A H15A 120.0
C14A C15A H15A 120.0
C15A C16A C11A 120.0
C15A C16A H16A 120.0
C11A C16A H16A 120.0
C19 C18 C17 115.2(17)
C19 C18 H18A 108.5
C17 C18 H18A 108.5
C19 C18 H18B 108.5
C17 C18 H18B 108.5
H18A C18 H18B 107.5
C20 C19 C24 120.0
C20 C19 C18 119.0(15)
C24 C19 C18 121.0(15)
C21 C20 C19 120.0
C21 C20 H20 120.0
C19 C20 H20 120.0
C20 C21 C22 120.0
C20 C21 H21 120.0
C22 C21 H21 120.0
C21 C22 C23 120.0
C21 C22 H22 120.0
C23 C22 H22 120.0
C24 C23 C22 120.0
C24 C23 H23 120.0
C22 C23 H23 120.0
C23 C24 C19 120.0
C23 C24 H24 120.0
C19 C24 H24 120.0
O5 C17 O6 120.1(13)
O5 C17 C18 122.3(14)
O6 C17 C18 116.8(15)
O5 C17 C18A 115.4(15)
O6 C17 C18A 120.4(15)
O5 C17 In32 59.9(8)
O6 C17 In32 60.2(8)
C18 C17 In32 174(2)
C18A C17 In32 162(2)
C17 O5 In32 91.9(9)
C17 O6 In32 90.7(9)
C19A C18A C17 114.4(18)
C19A C18A H18C 108.7
C17 C18A H18C 108.7
C19A C18A H18D 108.7
C17 C18A H18D 108.7
H18C C18A H18D 107.6
C20A C19A C24A 120.0
C20A C19A C18A 118.0(15)
C24A C19A C18A 122.0(15)
C21A C20A C19A 120.0
C21A C20A H20A 120.0
C19A C20A H20A 120.0
C22A C21A C20A 120.0
C22A C21A H21A 120.0
C20A C21A H21A 120.0
C21A C22A C23A 120.0
C21A C22A H22A 120.0
C23A C22A H22A 120.0
C22A C23A C24A 120.0
C22A C23A H23A 120.0
C24A C23A H23A 120.0
C23A C24A C19A 120.0
C23A C24A H24A 120.0
C19A C24A H24A 120.0
O8 C25 O7 121.3(13)
O8 C25 C26 121.4(13)
O7 C25 C26 117.2(13)
O8 C25 In36 61.3(8)
O7 C25 In36 60.4(8)
C26 C25 In36 175.4(14)
C27 C26 C25 113.1(13)
C27 C26 H26A 109.0
C25 C26 H26A 109.0
C27 C26 H26B 109.0
C25 C26 H26B 109.0
H26A C26 H26B 107.8
C28 C27 C32 120.0
C28 C27 C26 119.7(12)
C32 C27 C26 120.2(13)
C27 C28 C29 120.0
C27 C28 H28 120.0
C29 C28 H28 120.0
C30 C29 C28 120.0
C30 C29 H29 120.0
C28 C29 H29 120.0
C31 C30 C29 120.0
C31 C30 H30 120.0
C29 C30 H30 120.0
C30 C31 C32 120.0
C30 C31 H31 120.0
C32 C31 H31 120.0
C31 C32 C27 120.0
C31 C32 H32 120.0
C27 C32 H32 120.0
C25 O7 In36 90.1(9)
C25 O8 In36 89.7(9)
O9 C33 O10 122.5(18)
O9 C33 C34 119.9(17)
O10 C33 C34 117.4(17)
C35 C34 C33 118.2(18)
C35 C34 H34A 107.8
C33 C34 H34A 107.8
C35 C34 H34B 107.8
C33 C34 H34B 107.8
H34A C34 H34B 107.1
C36 C35 C40 120.0
C36 C35 C34 117.8(15)
C40 C35 C34 122.2(15)
C37 C36 C35 120.0
C37 C36 H36 120.0
C35 C36 H36 120.0
C36 C37 C38 120.0
C36 C37 H37 120.0
C38 C37 H37 120.0
C39 C38 C37 120.0
C39 C38 H38 120.0
C37 C38 H38 120.0
C38 C39 C40 120.0
C38 C39 H39 120.0
C40 C39 H39 120.0
C39 C40 C35 120.0
C39 C40 H40 120.0
C35 C40 H40 120.0
C33 O9 In34 126.8(17)
C33 O10 In28 142(2)
O9A C33A O10A 123(2)
O9A C33A C34A 115.9(18)
O10A C33A C34A 118.2(19)
C35A C34A C33A 111.9(18)
C35A C34A H34C 109.2
C33A C34A H34C 109.2
C35A C34A H34D 109.2
C33A C34A H34D 109.2
H34C C34A H34D 107.9
C36A C35A C40A 120.0
C36A C35A C34A 119.0(15)
C40A C35A C34A 120.8(15)
C37A C36A C35A 120.0
C37A C36A H36A 120.0
C35A C36A H36A 120.0
C36A C37A C38A 120.0
C36A C37A H37A 120.0
C38A C37A H37A 120.0
C39A C38A C37A 120.0
C39A C38A H38A 120.0
C37A C38A H38A 120.0
C38A C39A C40A 120.0
C38A C39A H39A 120.0
C40A C39A H39A 120.0
C39A C40A C35A 120.0
C39A C40A H40A 120.0
C35A C40A H40A 120.0
C33A O9A In34 117.0(19)
C33A O10A In28 145(2)
C43 C42 C41 113.7(16)
C43 C42 H42A 108.8
C41 C42 H42A 108.8
C43 C42 H42B 108.8
C41 C42 H42B 108.8
H42A C42 H42B 107.7
C44 C43 C48 120.0
C44 C43 C42 121.9(13)
C48 C43 C42 118.1(13)
C45 C44 C43 120.0
C45 C44 H44 120.0
C43 C44 H44 120.0
C44 C45 C46 120.0
C44 C45 H45 120.0
C46 C45 H45 120.0
C47 C46 C45 120.0
C47 C46 H46 120.0
C45 C46 H46 120.0
C46 C47 C48 120.0
C46 C47 H47 120.0
C48 C47 H47 120.0
C47 C48 C43 120.0
C47 C48 H48 120.0
C43 C48 H48 120.0
O11 C41 O12 123.8(12)
O11 C41 C42 117.5(16)
O12 C41 C42 118.3(16)
O11 C41 C42A 117.4(16)
O12 C41 C42A 117.4(16)
C41 O11 In21 104.9(9)
C41 O12 In28 136.0(10)
C43A C42A C41 111.9(17)
C43A C42A H42C 109.2
C41 C42A H42C 109.2
C43A C42A H42D 109.2
C41 C42A H42D 109.2
H42C C42A H42D 107.9
C44A C43A C48A 120.0
C44A C43A C42A 120.9(14)
C48A C43A C42A 118.8(14)
C43A C44A C45A 120.0
C43A C44A H44A 120.0
C45A C44A H44A 120.0
C46A C45A C44A 120.0
C46A C45A H45A 120.0
C44A C45A H45A 120.0
C45A C46A C47A 120.0
C45A C46A H46A 120.0
C47A C46A H46A 120.0
C48A C47A C46A 120.0
C48A C47A H47A 120.0
C46A C47A H47A 120.0
C47A C48A C43A 120.0
C47A C48A H48A 120.0
C43A C48A H48A 120.0
O14 C49 O13 120.7(12)
O14 C49 C50 122.9(13)
O13 C49 C50 116.2(12)
C51 C50 C49 114.8(12)
C51 C50 H50A 108.6
C49 C50 H50A 108.6
C51 C50 H50B 108.6
C49 C50 H50B 108.6
H50A C50 H50B 107.5
C52 C51 C56 120.0
C52 C51 C50 118.6(11)
C56 C51 C50 121.3(11)
C51 C52 C53 120.0
C51 C52 H52 120.0
C53 C52 H52 120.0
C54 C53 C52 120.0
C54 C53 H53 120.0
C52 C53 H53 120.0
C53 C54 C55 120.0
C53 C54 H54 120.0
C55 C54 H54 120.0
C54 C55 C56 120.0
C54 C55 H55 120.0
C56 C55 H55 120.0
C55 C56 C51 120.0
C55 C56 H56 120.0
C51 C56 H56 120.0
C49 O13 In11 114.4(8)
C49 O14 In32 133.4(9)
O15 C57 O16 120.9(12)
O15 C57 C58 119.6(12)
O16 C57 C58 119.3(12)
C59 C58 C57 113.6(14)
C59 C58 H58A 108.9
C57 C58 H58A 108.9
C59 C58 H58B 108.9
C57 C58 H58B 108.9
H58A C58 H58B 107.7
C64 C59 C60 122.1(13)
C64 C59 C58 118.1(15)
C60 C59 C58 119.4(15)
C59 C60 C61 119.3(15)
C59 C60 H60 120.3
C61 C60 H60 120.3
C62 C61 C60 118.9(16)
C62 C61 H61 120.6
C60 C61 H61 120.6
C61 C62 C63 121.0(16)
C61 C62 H62 119.5
C63 C62 H62 119.5
C64 C63 C62 121.0(16)
C64 C63 H63 119.5
C62 C63 H63 119.5
C59 C64 C63 117.6(15)
C59 C64 H64 121.2
C63 C64 H64 121.2
C57 O16 In17 109.0(8)
C57 O15 In4 141.7(10)
O17 C65 O18 119.7(12)
O17 C65 C66 118.4(12)
O18 C65 C66 121.8(12)
C67 C66 C65 117.5(12)
C67 C66 H66A 107.9
C65 C66 H66A 107.9
C67 C66 H66B 107.9
C65 C66 H66B 107.9
H66A C66 H66B 107.2
C68 C67 C72 120.0
C68 C67 C66 120.9(11)
C72 C67 C66 118.5(11)
C69 C68 C67 120.0
C69 C68 H68 120.0
C67 C68 H68 120.0
C70 C69 C68 120.0
C70 C69 H69 120.0
C68 C69 H69 120.0
C71 C70 C69 120.0
C71 C70 H70 120.0
C69 C70 H70 120.0
C70 C71 C72 120.0
C70 C71 H71 120.0
C72 C71 H71 120.0
C71 C72 C67 120.0
C71 C72 H72 120.0
C67 C72 H72 120.0
C65 O17 In32 119.6(9)
C65 O18 In17 145.4(10)
O19 C73 O20 122.6(12)
O19 C73 C74 120.3(12)
O20 C73 C74 116.7(12)
C75 C74 C73 115.9(12)
C75 C74 H74A 108.3
C73 C74 H74A 108.3
C75 C74 H74B 108.3
C73 C74 H74B 108.3
H74A C74 H74B 107.4
C76 C75 C80 120.0
C76 C75 C74 123.1(11)
C80 C75 C74 116.9(11)
C75 C76 C77 120.0
C75 C76 H76 120.0
C77 C76 H76 120.0
C78 C77 C76 120.0
C78 C77 H77 120.0
C76 C77 H77 120.0
C79 C78 C77 120.0
C79 C78 H78 120.0
C77 C78 H78 120.0
C78 C79 C80 120.0
C78 C79 H79 120.0
C80 C79 H79 120.0
C79 C80 C75 120.0
C79 C80 H80 120.0
C75 C80 H80 120.0
C73 O19 In34 138.4(9)
C73 O20 In21 114.6(9)
C83 C82 C81 115.5(16)
C83 C82 H82A 108.4
C81 C82 H82A 108.4
C83 C82 H82B 108.4
C81 C82 H82B 108.4
H82A C82 H82B 107.5
C84 C83 C88 120.0
C84 C83 C82 119.5(14)
C88 C83 C82 120.2(14)
C85 C84 C83 120.0
C85 C84 H84 120.0
C83 C84 H84 120.0
C86 C85 C84 120.0
C86 C85 H85 120.0
C84 C85 H85 120.0
C87 C86 C85 120.0
C87 C86 H86 120.0
C85 C86 H86 120.0
C86 C87 C88 120.0
C86 C87 H87 120.0
C88 C87 H87 120.0
C87 C88 C83 120.0
C87 C88 H88 120.0
C83 C88 H88 120.0
O21 C81 O22 121.8(12)
O21 C81 C82 121.0(12)
O22 C81 C82 116.5(13)
O21 C81 C82A 115.8(14)
O22 C81 C82A 122.3(15)
C81 O21 In17 110.4(8)
C81 O22 In29 137.1(10)
C83A C82A C81 113.9(18)
C83A C82A H82C 108.8
C81 C82A H82C 108.8
C83A C82A H82D 108.8
C81 C82A H82D 108.8
H82C C82A H82D 107.7
C84A C83A C88A 120.0
C84A C83A C82A 120.5(15)
C88A C83A C82A 119.5(15)
C85A C84A C83A 120.0
C85A C84A H84A 120.0
C83A C84A H84A 120.0
C84A C85A C86A 120.0
C84A C85A H85A 120.0
C86A C85A H85A 120.0
C85A C86A C87A 120.0
C85A C86A H86A 120.0
C87A C86A H86A 120.0
C88A C87A C86A 120.0
C88A C87A H87A 120.0
C86A C87A H87A 120.0
C87A C88A C83A 120.0
C87A C88A H88A 120.0
C83A C88A H88A 120.0
O23 C89 O24 122.9(14)
O23 C89 C90 118.5(12)
O24 C89 C90 118.4(13)
C91 C90 C89 111.7(13)
C91 C90 H90A 109.3
C89 C90 H90A 109.3
C91 C90 H90B 109.3
C89 C90 H90B 109.3
H90A C90 H90B 107.9
C92 C91 C96 120.0
C92 C91 C90 119.4(12)
C96 C91 C90 120.3(12)
C91 C92 C93 120.0
C91 C92 H92 120.0
C93 C92 H92 120.0
C94 C93 C92 120.0
C94 C93 H93 120.0
C92 C93 H93 120.0
C93 C94 C95 120.0
C93 C94 H94 120.0
C95 C94 H94 120.0
C96 C95 C94 120.0
C96 C95 H95 120.0
C94 C95 H95 120.0
C95 C96 C91 120.0
C95 C96 H96 120.0
C91 C96 H96 120.0
C89 O23 In24 120.0(10)
C89 O24 In17 138.9(11)
O25 C97 O26 121.4(12)
O25 C97 C98 119.2(11)
O26 C97 C98 119.0(12)
C99 C98 C97 111.6(12)
C99 C98 H98A 109.3
C97 C98 H98A 109.3
C99 C98 H98B 109.3
C97 C98 H98B 109.3
H98A C98 H98B 108.0
C100 C99 C104 120.0
C100 C99 C98 118.3(11)
C104 C99 C98 121.6(11)
C99 C100 C101 120.0
C99 C100 H100 120.0
C101 C100 H100 120.0
C102 C101 C100 120.0
C102 C101 H101 120.0
C100 C101 H101 120.0
C103 C102 C101 120.0
C103 C102 H102 120.0
C101 C102 H102 120.0
C102 C103 C104 120.0
C102 C103 H103 120.0
C104 C103 H103 120.0
C103 C104 C99 120.0
C103 C104 H104 120.0
C99 C104 H104 120.0
C97 O25 In33 114.8(8)
C97 O26 In21 138.1(10)
O27 C105 O28 121.0(13)
O27 C105 C106 120.3(14)
O28 C105 C106 118.5(14)
O27 C105 In24 61.6(8)
O28 C105 In24 59.5(8)
C106 C105 In24 177.8(15)
C107 C106 C105 117.4(14)
C107 C106 H10E 107.9
C105 C106 H10E 107.9
C107 C106 H10F 107.9
C105 C106 H10F 107.9
H10E C106 H10F 107.2
C108 C107 C112 120.0
C108 C107 C106 120.1(12)
C112 C107 C106 119.9(12)
C107 C108 C109 120.0
C107 C108 H108 120.0
C109 C108 H108 120.0
C110 C109 C108 120.0
C110 C109 H109 120.0
C108 C109 H109 120.0
C109 C110 C111 120.0
C109 C110 H110 120.0
C111 C110 H110 120.0
C110 C111 C112 120.0
C110 C111 H111 120.0
C112 C111 H111 120.0
C111 C112 C107 120.0
C111 C112 H112 120.0
C107 C112 H112 120.0
C105 O27 In24 89.4(9)
C105 O28 In24 91.4(9)
O30 C113 O29 126.3(14)
O30 C113 C114 120.5(14)
O29 C113 C114 112.7(13)
C115 C114 C113 110.3(14)
C115 C114 H11A 109.6
C113 C114 H11A 109.6
C115 C114 H11B 109.6
C113 C114 H11B 109.6
H11A C114 H11B 108.1
C116 C115 C120 120.0
C116 C115 C114 119.7(12)
C120 C115 C114 120.2(12)
C115 C116 C117 120.0
C115 C116 H116 120.0
C117 C116 H116 120.0
C118 C117 C116 120.0
C118 C117 H117 120.0
C116 C117 H117 120.0
C117 C118 C119 120.0
C117 C118 H118 120.0
C119 C118 H118 120.0
C120 C119 C118 120.0
C120 C119 H119 120.0
C118 C119 H119 120.0
C119 C120 C115 120.0
C119 C120 H120 120.0
C115 C120 H120 120.0
C113 O29 In29 122.3(10)
C113 O30 In24 139.1(11)
O31 C121 O32 124.9(15)
O31 C121 C122 120.1(15)
O32 C121 C122 115.0(14)
C123 C122 C121 110.4(14)
C123 C122 H12B 109.6
C121 C122 H12B 109.6
C123 C122 H12C 109.6
C121 C122 H12C 109.6
H12B C122 H12C 108.1
C124 C123 C128 120.0
C124 C123 C122 121.0(13)
C128 C123 C122 119.0(14)
C125 C124 C123 120.0
C125 C124 H124 120.0
C123 C124 H124 120.0
C124 C125 C126 120.0
C124 C125 H125 120.0
C126 C125 H125 120.0
C127 C126 C125 120.0
C127 C126 H126 120.0
C125 C126 H126 120.0
C128 C127 C126 120.0
C128 C127 H127 120.0
C126 C127 H127 120.0
C127 C128 C123 120.0
C127 C128 H128 120.0
C123 C128 H128 120.0
C121 O31 In20 102.8(10)
C121 O32 In24 149.0(11)
C131 C130 C129 114.0(17)
C131 C130 H13B 108.8
C129 C130 H13B 108.8
C131 C130 H13C 108.8
C129 C130 H13C 108.7
H13B C130 H13C 107.6
C132 C131 C136 120.0
C132 C131 C130 119.0(14)
C136 C131 C130 120.9(14)
C131 C132 C133 120.0
C131 C132 H132 120.0
C133 C132 H132 120.0
C134 C133 C132 120.0
C134 C133 H133 120.0
C132 C133 H133 120.0
C133 C134 C135 120.0
C133 C134 H134 120.0
C135 C134 H134 120.0
C136 C135 C134 120.0
C136 C135 H135 120.0
C134 C135 H135 120.0
C135 C136 C131 120.0
C135 C136 H136 120.0
C131 C136 H136 120.0
O33 C129 O34 123.7(12)
O33 C129 C130 120.6(15)
O34 C129 C130 114.9(14)
O33 C129 C30B 116.0(16)
O34 C129 C30B 119.6(16)
C129 O33 In16 139.6(10)
C129 O34 In21 120.3(9)
C31B C30B C129 109.1(16)
C31B C30B H30A 109.9
C129 C30B H30A 109.9
C31B C30B H30B 109.9
C129 C30B H30B 109.9
H30A C30B H30B 108.3
C32B C31B C36B 120.0
C32B C31B C30B 116.7(14)
C36B C31B C30B 122.0(14)
C31B C32B C33B 120.0
C31B C32B H32B 120.0
C33B C32B H32B 120.0
C34B C33B C32B 120.0
C34B C33B H33E 120.0
C32B C33B H33E 120.0
C33B C34B C35B 120.0
C33B C34B H34E 120.0
C35B C34B H34E 120.0
C36B C35B C34B 120.0
C36B C35B H35B 120.0
C34B C35B H35B 120.0
C35B C36B C31B 120.0
C35B C36B H36B 120.0
C31B C36B H36B 120.0
O35 C137 O36 123.1(15)
O35 C137 C138 118.1(14)
O36 C137 C138 118.7(14)
O35 C137 In16 63.2(9)
O36 C137 In16 60.2(9)
C138 C137 In16 177(2)
C139 C138 C137 117.5(15)
C139 C138 H13D 107.9
C137 C138 H13D 107.9
C139 C138 H13E 107.9
C137 C138 H13E 107.9
H13D C138 H13E 107.2
C140 C139 C144 120.0
C140 C139 C138 117.7(14)
C144 C139 C138 122.3(14)
C141 C140 C139 120.0
C141 C140 H140 120.0
C139 C140 H140 120.0
C140 C141 C142 120.0
C140 C141 H141 120.0
C142 C141 H141 120.0
C143 C142 C141 120.0
C143 C142 H142 120.0
C141 C142 H142 120.0
C144 C143 C142 120.0
C144 C143 H143 120.0
C142 C143 H143 120.0
C143 C144 C139 120.0
C143 C144 H144 120.0
C139 C144 H144 120.0
C137 O35 In16 86.8(10)
C137 O36 In16 89.2(10)
O37 C145 O38 122.5(13)
O37 C145 C146 120.4(13)
O38 C145 C146 116.9(13)
C147 C146 C145 114.5(14)
C147 C146 H14B 108.6
C145 C146 H14B 108.6
C147 C146 H14C 108.6
C145 C146 H14C 108.6
H14B C146 H14C 107.6
C148 C147 C152 120.0
C148 C147 C146 118.6(11)
C152 C147 C146 121.4(11)
C147 C148 C149 120.0
C147 C148 H148 120.0
C149 C148 H148 120.0
C150 C149 C148 120.0
C150 C149 H149 120.0
C148 C149 H149 120.0
C149 C150 C151 120.0
C149 C150 H150 120.0
C151 C150 H150 120.0
C152 C151 C150 120.0
C152 C151 H151 120.0
C150 C151 H151 120.0
C151 C152 C147 120.0
C151 C152 H152 120.0
C147 C152 H152 120.0
C145 O37 In16 146.8(12)
C145 O38 In12 113.3(9)
O39 C153 O40 122(2)
O39 C153 C154 116(2)
O40 C153 C154 118(2)
C155 C154 C153 113.8(18)
C155 C154 H15B 108.8
C153 C154 H15B 108.8
C155 C154 H15C 108.8
C153 C154 H15C 108.8
H15B C154 H15C 107.7
C156 C155 C160 120.0
C156 C155 C154 118.5(15)
C160 C155 C154 121.5(15)
C157 C156 C155 120.0
C157 C156 H156 120.0
C155 C156 H156 120.0
C156 C157 C158 120.0
C156 C157 H157 120.0
C158 C157 H157 120.0
C157 C158 C159 120.0
C157 C158 H158 120.0
C159 C158 H158 120.0
C160 C159 C158 120.0
C160 C159 H159 120.0
C158 C159 H159 120.0
C159 C160 C155 120.0
C159 C160 H160 120.0
C155 C160 H160 120.0
C153 O39 In35 112(2)
C153 O40 In31 135(3)
O39A C53B O40A 118(2)
O39A C53B C54B 119(2)
O40A C53B C54B 118.3(19)
C55B C54B C53B 120(2)
C55B C54B H54A 107.3
C53B C54B H54A 107.3
C55B C54B H54B 107.3
C53B C54B H54B 107.3
H54A C54B H54B 106.9
C56B C55B C60B 120.0
C56B C55B C54B 117.5(14)
C60B C55B C54B 121.9(15)
C55B C56B C57B 120.0
C55B C56B H56B 120.0
C57B C56B H56B 120.0
C58B C57B C56B 120.0
C58B C57B H57B 120.0
C56B C57B H57B 120.0
C59B C58B C57B 120.0
C59B C58B H58C 120.0
C57B C58B H58C 120.0
C58B C59B C60B 120.0
C58B C59B H59B 120.0
C60B C59B H59B 120.0
C59B C60B C55B 120.0
C59B C60B H60B 120.0
C55B C60B H60B 120.0
C53B O39A In35 122(2)
C53B O40A In31 138(2)
C163 C162 C161 110.9(17)
C163 C162 H16B 109.5
C161 C162 H16B 109.5
C163 C162 H16C 109.5
C161 C162 H16C 109.5
H16B C162 H16C 108.1
C164 C163 C168 120.0
C164 C163 C162 118.2(15)
C168 C163 C162 114.9(16)
C165 C164 C163 120.0
C165 C164 H164 120.0
C163 C164 H164 120.0
C166 C165 C164 120.0
C166 C165 H165 120.0
C164 C165 H165 120.0
C167 C166 C165 120.0
C167 C166 H166 120.0
C165 C166 H166 120.0
C166 C167 C168 120.0
C166 C167 H167 120.0
C168 C167 H167 120.0
C167 C168 C163 120.0
C167 C168 H168 120.0
C163 C168 H168 120.0
O42 C161 O41 124.9(13)
O42 C161 C62B 117.9(14)
O41 C161 C62B 116.3(15)
O42 C161 C162 123.0(17)
O41 C161 C162 110.5(16)
O42 C161 In33 62.6(8)
O41 C161 In33 62.3(8)
C62B C161 In33 169.1(16)
C162 C161 In33 166.1(14)
C161 O41 In33 88.3(9)
C161 O42 In33 88.9(9)
C63B C62B C161 117.2(16)
C63B C62B H62A 108.0
C161 C62B H62A 108.0
C63B C62B H62B 108.0
C161 C62B H62B 108.0
H62A C62B H62B 107.2
C64B C63B C68B 120.0
C64B C63B C62B 119.7(14)
C68B C63B C62B 120.3(14)
C63B C64B C65B 120.0
C63B C64B H64B 120.0
C65B C64B H64B 120.0
C66B C65B C64B 120.0
C66B C65B H65B 120.0
C64B C65B H65B 120.0
C65B C66B C67B 120.0
C65B C66B H66C 120.0
C67B C66B H66C 120.0
C68B C67B C66B 120.0
C68B C67B H67B 120.0
C66B C67B H67B 120.0
C67B C68B C63B 120.0
C67B C68B H68B 120.0
C63B C68B H68B 120.0
C171 C170 C169 114.4(18)
C171 C170 H17A 108.6
C169 C170 H17A 108.7
C171 C170 H17C 108.7
C169 C170 H17C 108.7
H17A C170 H17C 107.6
C172 C171 C176 120.0
C172 C171 C170 117.2(16)
C176 C171 C170 122.3(15)
C173 C172 C171 120.0
C173 C172 H172 120.0
C171 C172 H172 120.0
C174 C173 C172 120.0
C174 C173 H173 120.0
C172 C173 H173 120.0
C173 C174 C175 120.0
C173 C174 H174 120.0
C175 C174 H174 120.0
C176 C175 C174 120.0
C176 C175 H175 120.0
C174 C175 H175 120.0
C175 C176 C171 120.0
C175 C176 H176 120.0
C171 C176 H176 120.0
O44 C169 O43 118.5(13)
O44 C169 C170 121.6(14)
O43 C169 C170 119.8(15)
O44 C169 C70B 119.6(17)
O43 C169 C70B 118.6(15)
O44 C169 In27 60.1(7)
O43 C169 In27 58.7(7)
C170 C169 In27 176(2)
C70B C169 In27 167(2)
C169 O43 In27 92.3(9)
C169 O44 In27 91.0(9)
C71B C70B C169 118.2(17)
C71B C70B H17K 107.8
C169 C70B H17K 107.7
C71B C70B H17L 107.8
C169 C70B H17L 107.7
H17K C70B H17L 107.1
C72B C71B C76B 120.0
C72B C71B C70B 117.5(15)
C76B C71B C70B 121.7(14)
C71B C72B C73B 120.0
C71B C72B H17F 120.0
C73B C72B H17F 120.0
C74B C73B C72B 120.0
C74B C73B H17G 120.0
C72B C73B H17G 120.0
C73B C74B C75B 120.0
C73B C74B H17H 120.0
C75B C74B H17H 120.0
C76B C75B C74B 120.0
C76B C75B H17I 120.0
C74B C75B H17I 120.0
C75B C76B C71B 120.0
C75B C76B H17J 120.0
C71B C76B H17J 120.0
C179 C178 C177 112.5(15)
C179 C178 H17E 109.1
C177 C178 H17E 109.1
C179 C178 H17D 109.1
C177 C178 H17D 109.1
H17E C178 H17D 107.8
C180 C179 C184 120.0
C180 C179 C178 113.3(13)
C184 C179 C178 126.3(13)
C181 C180 C179 120.0
C181 C180 H180 120.0
C179 C180 H180 120.0
C180 C181 C182 120.0
C180 C181 H181 120.0
C182 C181 H181 120.0
C183 C182 C181 120.0
C183 C182 H182 120.0
C181 C182 H182 120.0
C184 C183 C182 120.0
C184 C183 H183 120.0
C182 C183 H183 120.0
C183 C184 C179 120.0
C183 C184 H184 120.0
C179 C184 H184 120.0
O45 C177 O46 123.5(15)
O45 C177 C178 123.0(15)
O46 C177 C178 113.2(14)
C177 O45 In26 146.0(15)
C177 O46 In9 120.9(11)
C187 C186 C185 113.2(17)
C187 C186 H18G 108.9
C185 C186 H18G 108.9
C187 C186 H18H 108.9
C185 C186 H18H 108.9
H18G C186 H18H 107.7
C188 C187 C192 120.0
C188 C187 C186 119.4(15)
C192 C187 C186 120.5(15)
C187 C188 C189 120.0
C187 C188 H188 120.0
C189 C188 H188 120.0
C190 C189 C188 120.0
C190 C189 H189 120.0
C188 C189 H189 120.0
C189 C190 C191 120.0
C189 C190 H190 120.0
C191 C190 H190 120.0
C192 C191 C190 120.0
C192 C191 H191 120.0
C190 C191 H191 120.0
C191 C192 C187 120.0
C191 C192 H192 120.0
C187 C192 H192 120.0
O48 C185 O47 120.6(13)
O48 C185 C186 121.5(14)
O47 C185 C186 115.1(16)
O48 C185 C86B 114.5(15)
O47 C185 C86B 123.7(15)
C185 O47 In35 149.5(11)
C185 O48 In29 108.0(9)
C87B C86B C185 109.8(16)
C87B C86B H86B 109.7
C185 C86B H86B 109.7
C87B C86B H86C 109.7
C185 C86B H86C 109.7
H86B C86B H86C 108.2
C88B C87B C92B 120.0
C88B C87B C86B 120.7(14)
C92B C87B C86B 118.8(15)
C87B C88B C89B 120.0
C87B C88B H88B 120.0
C89B C88B H88B 120.0
C90B C89B C88B 120.0
C90B C89B H89B 120.0
C88B C89B H89B 120.0
C89B C90B C91B 120.0
C89B C90B H90C 120.0
C91B C90B H90C 120.0
C90B C91B C92B 120.0
C90B C91B H91B 120.0
C92B C91B H91B 120.0
C91B C92B C87B 120.0
C91B C92B H92B 120.0
C87B C92B H92B 120.0
O50 C193 O49 122.1(15)
O50 C193 C194 117.9(15)
O49 C193 C194 119.8(15)
O50 C193 In35 59.1(8)
O49 C193 In35 63.1(9)
C194 C193 In35 172.0(17)
C195 C194 C193 113.4(16)
C195 C194 H19A 108.9
C193 C194 H19A 108.9
C195 C194 H19B 108.9
C193 C194 H19B 108.9
H19A C194 H19B 107.7
C196 C195 C200 120.0
C196 C195 C194 121.4(14)
C200 C195 C194 118.5(14)
C197 C196 C195 120.0
C197 C196 H196 120.0
C195 C196 H196 120.0
C196 C197 C198 120.0
C196 C197 H197 120.0
C198 C197 H197 120.0
C199 C198 C197 120.0
C199 C198 H198 120.0
C197 C198 H198 120.0
C198 C199 C200 120.0
C198 C199 H199 120.0
C200 C199 H199 120.0
C199 C200 C195 120.0
C199 C200 H200 120.0
C195 C200 H200 120.0
C193 O49 In35 88.0(10)
C193 O50 In35 92.2(10)
C203 C202 C201 113.4(18)
C203 C202 H20D 108.9
C201 C202 H20D 108.9
C203 C202 H20B 108.9
C201 C202 H20B 108.9
H20D C202 H20B 107.7
C204 C203 C208 120.0
C204 C203 C202 119.7(15)
C208 C203 C202 120.3(15)
C203 C204 C205 120.0
C203 C204 H204 120.0
C205 C204 H204 120.0
C204 C205 C206 120.0
C204 C205 H205 120.0
C206 C205 H205 120.0
C207 C206 C205 120.0
C207 C206 H206 120.0
C205 C206 H206 120.0
C206 C207 C208 120.0
C206 C207 H207 120.0
C208 C207 H207 120.0
C207 C208 C203 120.0
C207 C208 H208 120.0
C203 C208 H208 120.0
O51 C201 O52 122.0(13)
O51 C201 C2C 118(2)
O52 C201 C2C 119(2)
O51 C201 C202 118.3(15)
O52 C201 C202 117.1(16)
C201 O51 In34 110.2(9)
C201 O52 In33 136.8(10)
C201 C2C C3C 103(3)
C201 C2C H2C1 111.2
C3C C2C H2C1 111.2
C201 C2C H2C2 111.2
C3C C2C H2C2 111.2
H2C1 C2C H2C2 109.1
C4C C3C C8C 120.0
C4C C3C C2C 123(3)
C8C C3C C2C 117(3)
C5C C4C C3C 120.0
C5C C4C H4C 120.0
C3C C4C H4C 120.0
C4C C5C C6C 120.0
C4C C5C H5C 120.0
C6C C5C H5C 120.0
C5C C6C C7C 120.0
C5C C6C H6C 120.0
C7C C6C H6C 120.0
C8C C7C C6C 120.0
C8C C7C H7C 120.0
C6C C7C H7C 120.0
C7C C8C C3C 120.0
C7C C8C H8C 120.0
C3C C8C H8C 120.0
O54 C209 O53 122.5(10)
O54 C209 C210 120.4(11)
O53 C209 C210 117.1(10)
C211 C210 C209 111.8(11)
C211 C210 H21D 109.3
C209 C210 H21D 109.3
C211 C210 H21B 109.3
C209 C210 H21B 109.3
H21D C210 H21B 107.9
C212 C211 C216 120.0
C212 C211 C210 117.5(9)
C216 C211 C210 122.5(9)
C213 C212 C211 120.0
C213 C212 H212 120.0
C211 C212 H212 120.0
C214 C213 C212 120.0
C214 C213 H213 120.0
C212 C213 H213 120.0
C213 C214 C215 120.0
C213 C214 H214 120.0
C215 C214 H214 120.0
C216 C215 C214 120.0
C216 C215 H215 120.0
C214 C215 H215 120.0
C215 C216 C211 120.0
C215 C216 H216 120.0
C211 C216 H216 120.0
C209 O53 In3 112.4(7)
C209 O54 In33 134.1(9)
O55 C217 O56 123.1(18)
O55 C217 C218 117.4(18)
O56 C217 C218 118.7(18)
O55 C217 In23 62.3(14)
O56 C217 In23 63.1(12)
C218 C217 In23 173(3)
C219 C218 C217 109.8(17)
C219 C218 H21F 109.7
C217 C218 H21F 109.7
C219 C218 H21E 109.7
C217 C218 H21E 109.7
H21F C218 H21E 108.2
C220 C219 C224 120.0
C220 C219 C218 120.1(14)
C224 C219 C218 119.9(14)
C219 C220 C221 120.0
C219 C220 H220 120.0
C221 C220 H220 120.0
C222 C221 C220 120.0
C222 C221 H221 120.0
C220 C221 H221 120.0
C223 C222 C221 120.0
C223 C222 H222 120.0
C221 C222 H222 120.0
C222 C223 C224 120.0
C222 C223 H223 120.0
C224 C223 H223 120.0
C223 C224 C219 120.0
C223 C224 H224 120.0
C219 C224 H224 120.0
C217 O55 In23 87.1(16)
C217 O56 In23 86.1(14)
O55A C17C O56A 122(2)
O55A C17C C18C 119.8(19)
O56A C17C C18C 116.7(19)
C19C C18C C17C 110.0(18)
C19C C18C H18E 109.7
C17C C18C H18E 109.7
C19C C18C H18F 109.7
C17C C18C H18F 109.7
H18E C18C H18F 108.2
C20C C19C C24C 120.0
C20C C19C C18C 114.4(15)
C24C C19C C18C 124.4(15)
C21C C20C C19C 120.0
C21C C20C H20C 120.0
C19C C20C H20C 120.0
C20C C21C C22C 120.0
C20C C21C H21C 120.0
C22C C21C H21C 120.0
C21C C22C C23C 120.0
C21C C22C H22C 120.0
C23C C22C H22C 120.0
C24C C23C C22C 120.0
C24C C23C H23C 120.0
C22C C23C H23C 120.0
C23C C24C C19C 120.0
C23C C24C H24C 120.0
C19C C24C H24C 120.0
C17C O55A In23 88.4(16)
C17C O56A In23 94.2(16)
C227 C226 C225 117.2(16)
C227 C226 H22G 108.0
C225 C226 H22G 108.0
C227 C226 H22B 108.0
C225 C226 H22B 108.0
H22G C226 H22B 107.2
C228 C227 C232 120.0
C228 C227 C226 117.9(14)
C232 C227 C226 121.8(13)
C229 C228 C227 120.0
C229 C228 H228 120.0
C227 C228 H228 120.0
C228 C229 C230 120.0
C228 C229 H229 120.0
C230 C229 H229 120.0
C229 C230 C231 120.0
C229 C230 H230 120.0
C231 C230 H230 120.0
C232 C231 C230 120.0
C232 C231 H231 120.0
C230 C231 H231 120.0
C231 C232 C227 120.0
C231 C232 H232 120.0
C227 C232 H232 120.0
O58 C225 O57 119.7(11)
O58 C225 C226 118.7(14)
O57 C225 C226 120.9(14)
O58 C225 C26C 122.8(14)
O57 C225 C26C 115.9(15)
C225 O58 In25 136.7(9)
C225 O57 In23 114.3(9)
C27C C26C C225 112.3(17)
C27C C26C H26C 109.1
C225 C26C H26C 109.1
C27C C26C H26D 109.1
C225 C26C H26D 109.1
H26C C26C H26D 107.9
C28C C27C C32C 120.0
C28C C27C C26C 119.9(14)
C32C C27C C26C 120.1(14)
C29C C28C C27C 120.0
C29C C28C H28C 120.0
C27C C28C H28C 120.0
C30C C29C C28C 120.0
C30C C29C H29C 120.0
C28C C29C H29C 120.0
C31C C30C C29C 120.0
C31C C30C H30C 120.0
C29C C30C H30C 120.0
C30C C31C C32C 120.0
C30C C31C H31C 120.0
C32C C31C H31C 120.0
C31C C32C C27C 120.0
C31C C32C H32C 120.0
C27C C32C H32C 120.0
C236 C235 C240 120.0
C236 C235 C234 122.3(14)
C240 C235 C234 117.3(14)
C235 C236 C237 120.0
C235 C236 H236 120.0
C237 C236 H236 120.0
C236 C237 C238 120.0
C236 C237 H237 120.0
C238 C237 H237 120.0
C237 C238 C239 120.0
C237 C238 H238 120.0
C239 C238 H238 120.0
C240 C239 C238 120.0
C240 C239 H239 120.0
C238 C239 H239 120.0
C239 C240 C235 120.0
C239 C240 H240 120.0
C235 C240 H240 120.0
O60 C233 O59 120.5(13)
O60 C233 C234 122.3(13)
O59 C233 C234 117.2(13)
C235 C234 C233 120.2(15)
C35C C234 C233 109.0(15)
C235 C234 H23D 107.3
C233 C234 H23D 107.3
C235 C234 H23B 107.3
C233 C234 H23B 107.3
H23D C234 H23B 106.9
C233 O59 In14 111.8(9)
C233 O60 In23 137.3(12)
C36C C35C C40C 120.0
C36C C35C C234 120.7(14)
C40C C35C C234 119.0(14)
C37C C36C C35C 120.0
C37C C36C H36C 120.0
C35C C36C H36C 120.0
C36C C37C C38C 120.0
C36C C37C H37C 120.0
C38C C37C H37C 120.0
C39C C38C C37C 120.0
C39C C38C H38C 120.0
C37C C38C H38C 120.0
C38C C39C C40C 120.0
C38C C39C H39C 120.0
C40C C39C H39C 120.0
C39C C40C C35C 120.0
C39C C40C H40C 120.0
C35C C40C H40C 120.0
O62 C241 O61 122.8(13)
O62 C241 C242 122.8(13)
O61 C241 C242 114.4(12)
C243 C242 C241 110.1(13)
C243 C242 H24E 109.6
C241 C242 H24E 109.6
C243 C242 H24B 109.6
C241 C242 H24B 109.6
H24E C242 H24B 108.2
C244 C243 C248 120.0
C244 C243 C242 121.5(12)
C248 C243 C242 118.4(12)
C245 C244 C243 120.0
C245 C244 H244 120.0
C243 C244 H244 120.0
C246 C245 C244 120.0
C246 C245 H245 120.0
C244 C245 H245 120.0
C247 C246 C245 120.0
C247 C246 H246 120.0
C245 C246 H246 120.0
C248 C247 C246 120.0
C248 C247 H247 120.0
C246 C247 H247 120.0
C247 C248 C243 120.0
C247 C248 H248 120.0
C243 C248 H248 120.0
C241 O61 In19 116.1(9)
C241 O62 In31 148.6(11)
O64 C249 O63 123.3(14)
O64 C249 C250 120.7(14)
O63 C249 C250 115.8(14)
C251 C250 C249 112.3(15)
C251 C250 H25A 109.1
C249 C250 H25A 109.1
C251 C250 H25B 109.1
C249 C250 H25B 109.1
H25A C250 H25B 107.9
C252 C251 C256 120.0
C252 C251 C250 119.5(14)
C256 C251 C250 120.5(14)
C253 C252 C251 120.0
C253 C252 H252 120.0
C251 C252 H252 120.0
C252 C253 C254 120.0
C252 C253 H253 120.0
C254 C253 H253 120.0
C255 C254 C253 120.0
C255 C254 H254 120.0
C253 C254 H254 120.0
C254 C255 C256 120.0
C254 C255 H255 120.0
C256 C255 H255 120.0
C255 C256 C251 120.0
C255 C256 H256 120.0
C251 C256 H256 120.0
C249 O63 In30 119.4(10)
C249 O64 In36 139.8(15)
C259 C258 C257 112.7(17)
C259 C258 H25C 109.0
C257 C258 H25C 109.0
C259 C258 H25D 109.0
C257 C258 H25D 109.0
H25C C258 H25D 107.8
C260 C259 C264 120.0
C260 C259 C258 120.3(14)
C264 C259 C258 119.6(14)
C259 C260 C261 120.0
C259 C260 H260 120.0
C261 C260 H260 120.0
C260 C261 C262 120.0
C260 C261 H261 120.0
C262 C261 H261 120.0
C263 C262 C261 120.0
C263 C262 H262 120.0
C261 C262 H262 120.0
C262 C263 C264 120.0
C262 C263 H263 120.0
C264 C263 H263 120.0
C263 C264 C259 120.0
C263 C264 H264 120.0
C259 C264 H264 120.0
O66 C257 O65 122.8(13)
O66 C257 C58C 120.0(16)
O65 C257 C58C 116.6(17)
O66 C257 C258 115.8(16)
O65 C257 C258 117.4(16)
C257 O65 In35 140.4(11)
C257 O66 In20 126.9(10)
C59C C58C C257 115(2)
C59C C58C H58D 108.4
C257 C58C H58D 108.4
C59C C58C H58E 108.4
C257 C58C H58E 108.4
H58D C58C H58E 107.5
C60C C59C C64C 120.0
C60C C59C C58C 118.2(16)
C64C C59C C58C 119.9(16)
C59C C60C C61C 120.0
C59C C60C H60C 120.0
C61C C60C H60C 120.0
C62C C61C C60C 120.0
C62C C61C H61C 120.0
C60C C61C H61C 120.0
C63C C62C C61C 120.0
C63C C62C H62C 120.0
C61C C62C H62C 120.0
C64C C63C C62C 120.0
C64C C63C H63C 120.0
C62C C63C H63C 120.0
C63C C64C C59C 120.0
C63C C64C H64C 120.0
C59C C64C H64C 120.0
C268 C267 C272 120.0
C268 C267 C266 121.5(14)
C272 C267 C266 118.4(14)
C267 C268 C269 120.0
C267 C268 H268 120.0
C269 C268 H268 120.0
C270 C269 C268 120.0
C270 C269 H269 120.0
C268 C269 H269 120.0
C269 C270 C271 120.0
C269 C270 H270 120.0
C271 C270 H270 120.0
C272 C271 C270 120.0
C272 C271 H271 120.0
C270 C271 H271 120.0
C271 C272 C267 120.0
C271 C272 H272 120.0
C267 C272 H272 120.0
O68 C265 O67 120.9(14)
O68 C265 C266 116.6(13)
O67 C265 C266 122.5(14)
C267 C266 C265 114.3(15)
C267 C266 H26F 108.7
C265 C266 H26F 108.7
C267 C266 H26G 108.7
C265 C266 H26G 108.7
H26F C266 H26G 107.6
C265 O67 In37 141.0(14)
C265 O68 In31 106.9(10)
O69 C273 O70 120.5(10)
O69 C273 C274 122.6(11)
O70 C273 C274 116.7(10)
C275 C274 C273 115.9(11)
C275 C274 H27A 108.3
C273 C274 H27A 108.3
C275 C274 H27B 108.3
C273 C274 H27B 108.3
H27A C274 H27B 107.4
C276 C275 C280 120.0
C276 C275 C274 121.5(9)
C280 C275 C274 118.3(9)
C277 C276 C275 120.0
C277 C276 H276 120.0
C275 C276 H276 120.0
C276 C277 C278 120.0
C276 C277 H277 120.0
C278 C277 H277 120.0
C279 C278 C277 120.0
C279 C278 H278 120.0
C277 C278 H278 120.0
C278 C279 C280 120.0
C278 C279 H279 120.0
C280 C279 H279 120.0
C279 C280 C275 120.0
C279 C280 H280 120.0
C275 C280 H280 120.0
C273 O69 In19 135.3(9)
C273 O70 In8 111.3(7)
O72 C281 O71 120.4(11)
O72 C281 C282 123.8(12)
O71 C281 C282 115.5(11)
C281 C282 C283 113.8(11)
C281 C282 H28A 108.8
C283 C282 H28A 108.8
C281 C282 H28B 108.8
C283 C282 H28B 108.8
H28A C282 H28B 107.7
C284 C283 C288 120.0
C284 C283 C282 120.2(8)
C288 C283 C282 119.8(8)
C285 C284 C283 120.0
C285 C284 H284 120.0
C283 C284 H284 120.0
C284 C285 C286 120.0
C284 C285 H285 120.0
C286 C285 H285 120.0
C287 C286 C285 120.0
C287 C286 H286 120.0
C285 C286 H286 120.0
C286 C287 C288 120.0
C286 C287 H287 120.0
C288 C287 H287 120.0
C287 C288 C283 120.0
C287 C288 H288 120.0
C283 C288 H288 120.0
C281 O71 In2 122.1(8)
C281 O72 In27 133.0(11)
O74 C289 O73 122.6(12)
O74 C289 C290 118.0(11)
O73 C289 C290 119.3(12)
C291 C290 C289 110.5(12)
C291 C290 H29A 109.6
C289 C290 H29A 109.6
C291 C290 H29B 109.6
C289 C290 H29B 109.6
H29A C290 H29B 108.1
C292 C291 C296 120.0
C292 C291 C290 119.8(10)
C296 C291 C290 120.2(9)
C293 C292 C291 120.0
C293 C292 H292 120.0
C291 C292 H292 120.0
C292 C293 C294 120.0
C292 C293 H293 120.0
C294 C293 H293 120.0
C295 C294 C293 120.0
C295 C294 H294 120.0
C293 C294 H294 120.0
C294 C295 C296 120.0
C294 C295 H295 120.0
C296 C295 H295 120.0
C295 C296 C291 120.0
C295 C296 H296 120.0
C291 C296 H296 120.0
C289 O73 In10 137.8(10)
C289 O74 In25 107.0(8)
C300 C299 C304 120.0
C300 C299 C298 122.4(13)
C304 C299 C298 117.4(13)
C299 C300 C301 120.0
C299 C300 H300 120.0
C301 C300 H300 120.0
C300 C301 C302 120.0
C300 C301 H301 120.0
C302 C301 H301 120.0
C301 C302 C303 120.0
C301 C302 H302 120.0
C303 C302 H302 120.0
C304 C303 C302 120.0
C304 C303 H303 120.0
C302 C303 H303 120.0
C303 C304 C299 120.0
C303 C304 H304 120.0
C299 C304 H304 120.0
O75 C297 O76 122.2(13)
O75 C297 C298 120.4(14)
O76 C297 C298 117.3(13)
C299 C298 C297 111.0(14)
C299 C298 H29D 109.4
C297 C298 H29D 109.4
C299 C298 H29E 109.4
C297 C298 H29E 109.4
H29D C298 H29E 108.0
C297 O75 In20 139.4(11)
C297 O76 In31 114.0(10)
O78 C305 O77 119.1(13)
O78 C305 C306 116.8(13)
O77 C305 C306 123.5(14)
O78 C305 In10 53.4(7)
O77 C305 In10 65.7(8)
C306 C305 In10 168.8(11)
C305 C306 C307 112.6(13)
C305 C306 H30E 109.1
C307 C306 H30E 109.1
C305 C306 H30D 109.1
C307 C306 H30D 109.1
H30E C306 H30D 107.8
C308 C307 C312 120.0
C308 C307 C306 119.3(11)
C312 C307 C306 120.5(11)
C307 C308 C309 120.0
C307 C308 H308 120.0
C309 C308 H308 120.0
C310 C309 C308 120.0
C310 C309 H309 120.0
C308 C309 H309 120.0
C311 C310 C309 120.0
C311 C310 H310 120.0
C309 C310 H310 120.0
C310 C311 C312 120.0
C310 C311 H311 120.0
C312 C311 H311 120.0
C311 C312 C307 120.0
C311 C312 H312 120.0
C307 C312 H312 120.0
C305 O77 In26 134.1(11)
C305 O77 In10 86.5(9)
In26 O77 In10 135.5(5)
C305 O78 In10 99.6(9)
O79 C313 O80 122.4(14)
O79 C313 C314 115.9(14)
O80 C313 C314 121.1(14)
O79 C313 In26 60.9(8)
O80 C313 In26 61.6(8)
C314 C313 In26 175.6(15)
C315 C314 C313 112.2(15)
C315 C314 H31A 109.2
C313 C314 H31A 109.2
C315 C314 H31B 109.2
C313 C314 H31B 109.2
H31A C314 H31B 107.9
C316 C315 C320 120.0
C316 C315 C314 118.1(13)
C320 C315 C314 121.8(13)
C315 C316 C317 120.0
C315 C316 H316 120.0
C317 C316 H316 120.0
C318 C317 C316 120.0
C318 C317 H317 120.0
C316 C317 H317 120.0
C317 C318 C319 120.0
C317 C318 H318 120.0
C319 C318 H318 120.0
C318 C319 C320 120.0
C318 C319 H319 120.0
C320 C319 H319 120.0
C319 C320 C315 120.0
C319 C320 H320 120.0
C315 C320 H320 120.0
C313 O79 In26 89.9(9)
C313 O80 In26 88.8(9)
C323 C322 C321 117.5(15)
C323 C322 H32A 107.9
C321 C322 H32A 107.9
C323 C322 H32D 107.9
C321 C322 H32D 107.9
H32A C322 H32D 107.2
C324 C323 C328 120.0
C324 C323 C322 120.1(14)
C328 C323 C322 119.9(14)
C323 C324 C325 120.0
C323 C324 H324 120.0
C325 C324 H324 120.0
C326 C325 C324 120.0
C326 C325 H325 120.0
C324 C325 H325 120.0
C327 C326 C325 120.0
C327 C326 H326 120.0
C325 C326 H326 120.0
C326 C327 C328 120.0
C326 C327 H327 120.0
C328 C327 H327 120.0
C327 C328 C323 120.0
C327 C328 H328 120.0
C323 C328 H328 120.0
O81 C321 O82 121.5(11)
O81 C321 C22D 117.9(13)
O82 C321 C22D 120.2(12)
O81 C321 C322 115.2(12)
O82 C321 C322 122.8(12)
O81 C321 In19 60.6(6)
O82 C321 In19 61.0(7)
C22D C321 In19 172(2)
C322 C321 In19 173.6(15)
C321 O81 In19 90.4(8)
C321 O82 In19 89.9(8)
C23D C22D C321 111.5(16)
C23D C22D H22D 109.3
C321 C22D H22D 109.3
C23D C22D H22E 109.3
C321 C22D H22E 109.3
H22D C22D H22E 108.0
C24D C23D C28D 120.0
C24D C23D C22D 120.6(14)
C28D C23D C22D 118.6(15)
C23D C24D C25D 120.0
C23D C24D H24D 120.0
C25D C24D H24D 120.0
C24D C25D C26D 120.0
C24D C25D H25E 120.0
C26D C25D H25E 120.0
C27D C26D C25D 120.0
C27D C26D H26H 120.0
C25D C26D H26H 120.0
C26D C27D C28D 120.0
C26D C27D H27D 120.0
C28D C27D H27D 120.0
C27D C28D C23D 120.0
C27D C28D H28D 120.0
C23D C28D H28D 120.0
O83 C329 O84 124.5(13)
O83 C329 C330 119.5(12)
O84 C329 C330 115.7(12)
C331 C330 C329 114.9(12)
C331 C330 H33C 108.5
C329 C330 H33C 108.5
C331 C330 H33D 108.5
C329 C330 H33D 108.5
H33C C330 H33D 107.5
C332 C331 C336 120.0
C332 C331 C330 120.2(11)
C336 C331 C330 119.2(12)
C331 C332 C333 120.0
C331 C332 H332 120.0
C333 C332 H332 120.0
C334 C333 C332 120.0
C334 C333 H333 120.0
C332 C333 H333 120.0
C335 C334 C333 120.0
C335 C334 H334 120.0
C333 C334 H334 120.0
C336 C335 C334 120.0
C336 C335 H335 120.0
C334 C335 H335 120.0
C335 C336 C331 120.0
C335 C336 H336 120.0
C331 C336 H336 120.0
C329 O83 In25 112.7(9)
C329 O84 In22 140.7(10)
C339 C338 C337 112.3(17)
C339 C338 H33A 109.1
C337 C338 H33A 109.1
C339 C338 H33B 109.1
C337 C338 H33B 109.1
H33A C338 H33B 107.9
C340 C339 C344 120.0
C340 C339 C338 120.9(15)
C344 C339 C338 118.4(15)
C339 C340 C341 120.0
C339 C340 H340 120.0
C341 C340 H340 120.0
C340 C341 C342 120.0
C340 C341 H341 120.0
C342 C341 H341 120.0
C343 C342 C341 120.0
C343 C342 H342 120.0
C341 C342 H342 120.0
C342 C343 C344 120.0
C342 C343 H343 120.0
C344 C343 H343 120.0
C343 C344 C339 120.0
C343 C344 H344 120.0
C339 C344 H344 120.0
O85 C337 O86 122.2(13)
O85 C337 C38D 118.1(16)
O86 C337 C38D 119.6(16)
O85 C337 C338 114.4(15)
O86 C337 C338 123.4(16)
C337 O85 In22 112.6(10)
C337 O86 In23 139.3(11)
C39D C38D C337 115.2(18)
C39D C38D H38B 108.5
C337 C38D H38B 108.5
C39D C38D H38F 108.5
C337 C38D H38F 108.5
H38B C38D H38F 107.5
C40D C39D C44D 120.0
C40D C39D C38D 118.6(14)
C44D C39D C38D 121.2(14)
C41D C40D C39D 120.0
C41D C40D H40D 120.0
C39D C40D H40D 120.0
C42D C41D C40D 120.0
C42D C41D H41D 120.0
C40D C41D H41D 120.0
C41D C42D C43D 120.0
C41D C42D H42E 120.0
C43D C42D H42E 120.0
C42D C43D C44D 120.0
C42D C43D H43D 120.0
C44D C43D H43D 120.0
C43D C44D C39D 120.0
C43D C44D H44D 120.0
C39D C44D H44D 120.0
O87 C345 O88 118.1(14)
O87 C345 C346 116.8(16)
O88 C345 C346 124.9(17)
C347 C346 C345 116.0(17)
C347 C346 H34G 108.3
C345 C346 H34G 108.3
C347 C346 H34F 108.3
C345 C346 H34F 108.3
H34G C346 H34F 107.4
C348 C347 C352 120.0
C348 C347 C346 120.9(11)
C352 C347 C346 118.9(11)
C349 C348 C347 120.0
C349 C348 H348 120.0
C347 C348 H348 120.0
C348 C349 C350 120.0
C348 C349 H349 120.0
C350 C349 H349 120.0
C351 C350 C349 120.0
C351 C350 H350 120.0
C349 C350 H350 120.0
C350 C351 C352 120.0
C350 C351 H351 120.0
C352 C351 H351 120.0
C351 C352 C347 120.0
C351 C352 H352 120.0
C347 C352 H352 120.0
C45D O87 In22 106.7(10)
C345 O87 In22 107.6(9)
C45D O88 In4 136.9(11)
C345 O88 In4 134.2(10)
O87 C45D O88 121.7(15)
O87 C45D C46D 120.5(17)
O88 C45D C46D 117.7(17)
C47D C46D C45D 117(2)
C47D C46D H46B 108.2
C45D C46D H46B 108.2
C47D C46D H46C 108.2
C45D C46D H46C 108.2
H46B C46D H46C 107.3
C48D C47D C52D 120.0
C48D C47D C46D 121.9(13)
C52D C47D C46D 117.7(13)
C47D C48D C49D 120.0
C47D C48D H48D 120.0
C49D C48D H48D 120.0
C50D C49D C48D 120.0
C50D C49D H49D 120.0
C48D C49D H49D 120.0
C49D C50D C51D 120.0
C49D C50D H50D 120.0
C51D C50D H50D 120.0
C50D C51D C52D 120.0
C50D C51D H51D 120.0
C52D C51D H51D 120.0
C51D C52D C47D 120.0
C51D C52D H52D 120.0
C47D C52D H52D 120.0
O89 C353 O90 123.5(14)
O89 C353 C354 119.3(14)
O90 C353 C354 117.1(13)
C355 C354 C353 112.2(15)
C355 C354 H35A 109.2
C353 C354 H35A 109.2
C355 C354 H35C 109.2
C353 C354 H35C 109.2
H35A C354 H35C 107.9
C356 C355 C360 120.0
C356 C355 C354 119.6(14)
C360 C355 C354 120.1(14)
C357 C356 C355 120.0
C357 C356 H356 120.0
C355 C356 H356 120.0
C358 C357 C356 120.0
C358 C357 H357 120.0
C356 C357 H357 120.0
C357 C358 C359 120.0
C357 C358 H358 120.0
C359 C358 H358 120.0
C360 C359 C358 120.0
C360 C359 H359 120.0
C358 C359 H359 120.0
C359 C360 C355 120.0
C359 C360 H360 120.0
C355 C360 H360 120.0
C353 O89 In10 151.7(12)
C353 O90 In22 123.2(10)
O91 C361 O92 121.7(13)
O91 C361 C362 115.1(13)
O92 C361 C362 123.0(13)
C363 C362 C361 113.8(14)
C363 C362 H36D 108.8
C361 C362 H36D 108.8
C363 C362 H36E 108.8
C361 C362 H36E 108.8
H36D C362 H36E 107.7
C364 C363 C368 120.0
C364 C363 C362 119.6(12)
C368 C363 C362 119.6(11)
C363 C364 C365 120.0
C363 C364 H364 120.0
C365 C364 H364 120.0
C366 C365 C364 120.0
C366 C365 H365 120.0
C364 C365 H365 120.0
C365 C366 C367 120.0
C365 C366 H366 120.0
C367 C366 H366 120.0
C366 C367 C368 120.0
C366 C367 H367 120.0
C368 C367 H367 120.0
C367 C368 C363 120.0
C367 C368 H368 120.0
C363 C368 H368 120.0
C361 O91 In26 124.7(11)
C361 O92 In19 140.4(10)
O94 C369 O93 123.0(17)
O94 C369 C370 118.3(16)
O93 C369 C370 118.6(16)
O94 C369 In4 64.7(11)
O93 C369 In4 58.7(11)
C370 C369 In4 176.2(19)
C371 C370 C369 112.5(17)
C371 C370 H37B 109.1
C369 C370 H37B 109.1
C371 C370 H37F 109.1
C369 C370 H37F 109.1
H37B C370 H37F 107.8
C372 C371 C376 120.0
C372 C371 C370 121.3(14)
C376 C371 C370 118.6(14)
C371 C372 C373 120.0
C371 C372 H372 120.0
C373 C372 H372 120.0
C372 C373 C374 120.0
C372 C373 H373 120.0
C374 C373 H373 120.0
C375 C374 C373 120.0
C375 C374 H374 120.0
C373 C374 H374 120.0
C376 C375 C374 120.0
C376 C375 H375 120.0
C374 C375 H375 120.0
C375 C376 C371 120.0
C375 C376 H376 120.0
C371 C376 H376 120.0
C369 O93 In4 91.6(13)
C369 O94 In4 85.8(12)
O93A C69D O94A 122.8(19)
O93A C69D C70D 119.8(18)
O94A C69D C70D 117.0(18)
O93A C69D In4 65.2(14)
O94A C69D In4 57.8(13)
C70D C69D In4 169(2)
C71D C70D C69D 116(2)
C71D C70D H70A 108.4
C69D C70D H70A 108.4
C71D C70D H70B 108.4
C69D C70D H70B 108.4
H70A C70D H70B 107.4
C72D C71D C76D 120.0
C72D C71D C70D 117.8(15)
C76D C71D C70D 121.9(15)
C73D C72D C71D 120.0
C73D C72D H72D 120.0
C71D C72D H72D 120.0
C72D C73D C74D 120.0
C72D C73D H73D 120.0
C74D C73D H73D 120.0
C73D C74D C75D 120.0
C73D C74D H74D 120.0
C75D C74D H74D 120.0
C76D C75D C74D 120.0
C76D C75D H75D 120.0
C74D C75D H75D 120.0
C75D C76D C71D 120.0
C75D C76D H76D 120.0
C71D C76D H76D 120.0
C69D O93A In4 86.7(15)
C69D O94A In4 94.0(15)
O96 C377 O95 120.4(18)
O96 C377 C378 121.5(19)
O95 C377 C378 116.7(18)
C379 C378 C377 117.0(18)
C379 C378 H37D 108.0
C377 C378 H37D 108.0
C379 C378 H37E 108.0
C377 C378 H37E 108.0
H37D C378 H37E 107.3
C380 C379 C384 120.0
C380 C379 C378 119.0(15)
C384 C379 C378 121.0(15)
C379 C380 C381 120.0
C379 C380 H380 120.0
C381 C380 H380 120.0
C380 C381 C382 120.0
C380 C381 H381 120.0
C382 C381 H381 120.0
C383 C382 C381 120.0
C383 C382 H382 120.0
C381 C382 H382 120.0
C384 C383 C382 120.0
C384 C383 H383 120.0
C382 C383 H383 120.0
C383 C384 C379 120.0
C383 C384 H384 120.0
C379 C384 H384 120.0
C377 O95 In37 137.9(13)
C77D O95 In37 137(2)
C77D O96 In34 112(2)
C377 O96 In34 108.3(12)
O96 C77D O95 115(4)
O96 C77D C78D 122(4)
O95 C77D C78D 123(4)
C77D C78D C79D 113(5)
C77D C78D H78A 109.0
C79D C78D H78A 109.0
C77D C78D H78B 109.0
C79D C78D H78B 109.0
H78A C78D H78B 107.8
C80D C79D C84D 120.0
C80D C79D C78D 108(3)
C84D C79D C78D 132(3)
C79D C80D C81D 120.0
C79D C80D H80D 120.0
C81D C80D H80D 120.0
C82D C81D C80D 120.0
C82D C81D H81D 120.0
C80D C81D H81D 120.0
C83D C82D C81D 120.0
C83D C82D H82E 120.0
C81D C82D H82E 120.0
C84D C83D C82D 120.0
C84D C83D H83D 120.0
C82D C83D H83D 120.0
C83D C84D C79D 120.0
C83D C84D H84D 120.0
C79D C84D H84D 120.0
O97 C385 O98 125.9(15)
O97 C385 C386 115.0(14)
O98 C385 C386 118.6(14)
C387 C386 C385 113.8(14)
C387 C386 H38D 108.8
C385 C386 H38D 108.8
C387 C386 H38E 108.8
C385 C386 H38E 108.8
H38D C386 H38E 107.7
C388 C387 C392 120.0
C388 C387 C386 117.1(13)
C392 C387 C386 122.4(12)
C387 C388 C389 120.0
C387 C388 H388 120.0
C389 C388 H388 120.0
C388 C389 C390 120.0
C388 C389 H389 120.0
C390 C389 H389 120.0
C391 C390 C389 120.0
C391 C390 H390 120.0
C389 C390 H390 120.0
C392 C391 C390 120.0
C392 C391 H391 120.0
C390 C391 H391 120.0
C391 C392 C387 120.0
C391 C392 H392 120.0
C387 C392 H392 120.0
C385 O97 In16 128.5(13)
C385 O98 In27 121.6(12)
O99 C393 O100 121.1(19)
O99 C393 C394 116.0(17)
O100 C393 C394 122.2(18)
C395 C394 C393 113.1(18)
C395 C394 H39B 109.0
C393 C394 H39B 109.0
C395 C394 H39D 109.0
C393 C394 H39D 109.0
H39B C394 H39D 107.8
C396 C395 C400 120.0
C396 C395 C394 118.1(14)
C400 C395 C394 121.0(15)
C395 C396 C397 120.0
C395 C396 H396 120.0
C397 C396 H396 120.0
C398 C397 C396 120.0
C398 C397 H397 120.0
C396 C397 H397 120.0
C397 C398 C399 120.0
C397 C398 H398 120.0
C399 C398 H398 120.0
C400 C399 C398 120.0
C400 C399 H399 120.0
C398 C399 H399 120.0
C399 C400 C395 120.0
C399 C400 H400 120.0
C395 C400 H400 120.0
C393 O99 In25 126.4(18)
C393 O100 In27 144(2)
O99A C93D O00B 121(2)
O99A C93D C94D 116.7(19)
O00B C93D C94D 118(2)
C95D C94D C93D 111.9(18)
C95D C94D H94A 109.2
C93D C94D H94A 109.2
C95D C94D H94B 109.2
C93D C94D H94B 109.2
H94A C94D H94B 107.9
C96D C95D C00E 120.0
C96D C95D C94D 115.2(17)
C00E C95D C94D 119.1(16)
C95D C96D C97D 120.0
C95D C96D H96D 120.0
C97D C96D H96D 120.0
C96D C97D C98D 120.0
C96D C97D H97D 120.0
C98D C97D H97D 120.0
C99D C98D C97D 120.0
C99D C98D H98D 120.0
C97D C98D H98D 120.0
C98D C99D C00E 120.0
C98D C99D H99D 120.0
C00E C99D H99D 120.0
C99D C00E C95D 120.0
C99D C00E H00E 120.0
C95D C00E H00E 120.0
C93D O99A In25 129(2)
C93D O00B In27 143(3)
C403 C402 C401 114.3(19)
C403 C402 H40F 108.7
C401 C402 H40F 108.7
C403 C402 H40E 108.7
C401 C402 H40E 108.7
H40F C402 H40E 107.6
C404 C403 C408 120.0
C404 C403 C402 121.1(15)
C408 C403 C402 118.8(15)
C405 C404 C403 120.0
C405 C404 H404 120.0
C403 C404 H404 120.0
C404 C405 C406 120.0
C404 C405 H405 120.0
C406 C405 H405 120.0
C407 C406 C405 120.0
C407 C406 H406 120.0
C405 C406 H406 120.0
C406 C407 C408 120.0
C406 C407 H407 120.0
C408 C407 H407 120.0
C407 C408 C403 120.0
C407 C408 H408 120.0
C403 C408 H408 120.0
O101 C401 O102 119.7(19)
O101 C401 C402 116.8(18)
O102 C401 C402 120.9(18)
O101 C401 In37 57.6(12)
O102 C401 In37 64.6(11)
C402 C401 In37 174.3(16)
C401 O101 In37 93.4(14)
C401 O102 In37 85.9(12)
O2B C1D O1B 122(2)
O2B C1D C2D 117(2)
O1B C1D C2D 116.0(18)
O2B C1D In37 51.0(13)
O1B C1D In37 71.2(15)
C2D C1D In37 160(3)
C1D O1B In37 81.4(15)
C1D O2B In37 102.0(16)
C3D C2D C1D 116.2(19)
C3D C2D H2D1 108.2
C1D C2D H2D1 108.2
C3D C2D H2D2 108.2
C1D C2D H2D2 108.2
H2D1 C2D H2D2 107.4
C4D C3D C8D 120.0
C4D C3D C2D 118.4(15)
C8D C3D C2D 121.1(16)
C3D C4D C5D 120.0
C3D C4D H4D 120.0
C5D C4D H4D 120.0
C6D C5D C4D 120.0
C6D C5D H5D 120.0
C4D C5D H5D 120.0
C5D C6D C7D 120.0
C5D C6D H6D 120.0
C7D C6D H6D 120.0
C8D C7D C6D 120.0
C8D C7D H7D 120.0
C6D C7D H7D 120.0
C7D C8D C3D 120.0
C7D C8D H8D 120.0
C3D C8D H8D 120.0
In12 P1 In14 122.89(16)
In12 P1 In11 115.88(14)
In14 P1 In11 115.48(16)
In12 P1 In6 97.71(14)
In14 P1 In6 95.44(13)
In11 P1 In6 101.07(15)
In25 P2 In14 115.90(18)
In25 P2 In1 107.80(15)
In14 P2 In1 106.52(14)
In25 P2 In2 114.14(15)
In14 P2 In2 107.58(14)
In1 P2 In2 103.98(16)
In23 P3 In1 106.39(16)
In23 P3 In11 114.1(2)
In1 P3 In11 101.86(14)
In23 P3 In4 114.20(15)
In1 P3 In4 108.98(19)
In11 P3 In4 110.35(16)
In7 P4 In15 102.58(14)
In7 P4 In29 105.13(17)
In15 P4 In29 106.21(16)
In7 P4 In20 108.04(16)
In15 P4 In20 105.85(16)
In29 P4 In20 126.64(17)
In9 P5 In24 108.1(2)
In9 P5 In7 95.00(14)
In24 P5 In7 107.8(2)
In9 P5 In4 108.51(19)
In24 P5 In4 123.60(17)
In7 P5 In4 110.0(2)
In9 P6 In26 97.97(17)
In9 P6 In5 98.76(19)
In26 P6 In5 112.77(18)
In9 P6 In20 112.32(18)
In26 P6 In20 123.9(2)
In5 P6 In20 107.97(17)
In2 P7 In8 115.62(16)
In2 P7 In3 121.59(15)
In8 P7 In3 116.33(14)
In2 P7 In6 97.82(12)
In8 P7 In6 101.30(13)
In3 P7 In6 96.55(13)
In6 P8 In1 103.49(16)
In6 P8 In5 108.37(13)
In1 P8 In5 111.33(14)
In6 P8 In7 106.53(14)
In1 P8 In7 113.22(14)
In5 P8 In7 113.19(17)
In19 P9 In5 101.28(16)
In19 P9 In2 111.75(14)
In5 P9 In2 100.99(14)
In19 P9 In10 120.80(17)
In5 P9 In10 104.90(13)
In2 P9 In10 113.85(18)
In16 P10 In27 105.91(16)
In16 P10 In14 112.01(18)
In27 P10 In14 109.87(17)
In16 P10 In3 108.83(17)
In27 P10 In3 114.74(18)
In14 P10 In3 105.60(16)
In21 P11 In3 114.08(15)
In21 P11 In18 109.32(16)
In3 P11 In18 108.03(17)
In21 P11 In12 112.64(17)
In3 P11 In12 109.08(15)
In18 P11 In12 103.02(14)
In17 P12 In7 107.67(16)
In17 P12 In13 116.44(15)
In7 P12 In13 105.24(16)
In17 P12 In11 111.02(17)
In7 P12 In11 102.47(14)
In13 P12 In11 112.73(15)
In22 P13 In10 106.12(17)
In22 P13 In1 108.6(2)
In10 P13 In1 106.07(15)
In22 P13 In9 119.37(16)
In10 P13 In9 116.3(2)
In1 P13 In9 99.26(16)
In32 P14 In13 102.80(15)
In32 P14 In12 113.73(18)
In13 P14 In12 101.45(15)
In32 P14 In28 119.19(16)
In13 P14 In28 105.78(17)
In12 P14 In28 111.46(15)
In30 P15 In36 97.29(15)
In30 P15 In13 100.24(14)
In36 P15 In13 112.5(2)
In30 P15 In29 113.49(19)
In36 P15 In29 123.37(15)
In13 P15 In29 107.38(15)
In31 P16 In15 109.02(16)
In31 P16 In8 109.08(15)
In15 P16 In8 101.89(15)
In31 P16 In5 118.40(17)
In15 P16 In5 104.59(14)
In8 P16 In5 112.42(16)
In6 P17 In18 103.47(13)
In6 P17 In13 108.24(15)
In18 P17 In13 111.46(15)
In6 P17 In15 106.29(15)
In18 P17 In15 113.41(15)
In13 P17 In15 113.23(14)
In33 P18 In8 112.71(14)
In33 P18 In18 105.95(17)
In8 P18 In18 102.03(13)
In33 P18 In37 114.74(15)
In8 P18 In37 110.95(17)
In18 P18 In37 109.51(14)
In34 P19 In18 108.36(15)
In34 P19 In28 105.08(17)
In18 P19 In28 105.23(17)
In34 P19 In30 119.80(19)
In18 P19 In30 99.78(16)
In28 P19 In30 117.30(16)
In35 P20 In30 109.70(16)
In35 P20 In15 108.19(18)
In30 P20 In15 96.43(16)
In35 P20 In37 122.19(19)
In30 P20 In37 107.18(19)
In15 P20 In37 110.08(16)
P8 In1 P13 98.11(16)
P8 In1 P3 104.54(13)
P13 In1 P3 112.55(14)
P8 In1 P2 103.71(12)
P13 In1 P2 116.99(14)
P3 In1 P2 117.48(16)
O71 In2 P7 118.1(3)
O71 In2 P9 100.9(3)
P7 In2 P9 116.49(13)
O71 In2 P2 106.1(3)
P7 In2 P2 106.96(13)
P9 In2 P2 107.50(14)
O53 In3 P10 101.0(3)
O53 In3 P7 114.0(3)
P10 In3 P7 105.20(14)
O53 In3 P11 115.1(3)
P10 In3 P11 114.02(15)
P7 In3 P11 107.12(13)
O93 In4 O88 76.6(8)
O88 In4 O94A 95.8(10)
O93 In4 O15 93.9(8)
O88 In4 O15 170.3(4)
O94A In4 O15 78.9(10)
O93 In4 O94 59.0(5)
O88 In4 O94 92.9(8)
O15 In4 O94 83.9(8)
O88 In4 O93A 82.4(9)
O94A In4 O93A 56.3(6)
O15 In4 O93A 87.9(9)
O93 In4 C369 29.6(4)
O88 In4 C369 82.0(8)
O15 In4 C369 90.8(8)
O94 In4 C369 29.5(4)
O93 In4 P3 106.2(5)
O88 In4 P3 95.2(3)
O94A In4 P3 147.4(7)
O15 In4 P3 85.3(3)
O94 In4 P3 160.9(6)
O93A In4 P3 95.1(5)
C369 In4 P3 135.4(5)
O93 In4 P5 147.9(5)
O88 In4 P5 92.0(4)
O94A In4 P5 105.5(6)
O15 In4 P5 97.2(3)
O94 In4 P5 92.3(5)
O93A In4 P5 159.9(6)
C369 In4 P5 120.0(5)
P3 In4 P5 104.63(14)
O88 In4 C69D 87.8(10)
O94A In4 C69D 28.2(4)
O15 In4 C69D 83.7(10)
O93A In4 C69D 28.1(4)
P3 In4 C69D 122.2(6)
P5 In4 C69D 133.0(6)
P9 In5 P6 119.45(14)
P9 In5 P8 103.97(14)
P6 In5 P8 98.64(15)
P9 In5 P16 115.09(12)
P6 In5 P16 113.12(15)
P8 In5 P16 102.92(13)
P17 In6 P8 102.74(13)
P17 In6 P1 109.68(13)
P8 In6 P1 109.34(14)
P17 In6 P7 108.78(12)
P8 In6 P7 109.47(12)
P1 In6 P7 116.01(13)
P12 In7 P5 111.96(16)
P12 In7 P4 114.27(15)
P5 In7 P4 116.64(17)
P12 In7 P8 105.44(14)
P5 In7 P8 101.94(13)
P4 In7 P8 104.82(13)
O70 In8 P7 103.4(3)
O70 In8 P18 104.3(3)
P7 In8 P18 111.87(14)
O70 In8 P16 118.2(3)
P7 In8 P16 106.44(13)
P18 In8 P16 112.39(13)
O46 In9 P5 101.8(4)
O46 In9 P6 108.0(4)
P5 In9 P6 116.75(17)
O46 In9 P13 103.1(4)
P5 In9 P13 114.85(19)
P6 In9 P13 110.73(15)
O73 In10 O78 100.8(4)
O73 In10 O89 84.9(5)
O78 In10 O89 77.4(5)
O73 In10 O77 155.5(4)
O78 In10 O77 54.8(4)
O89 In10 O77 87.6(5)
O73 In10 P13 103.1(3)
O78 In10 P13 150.4(3)
O89 In10 P13 87.7(3)
O77 In10 P13 99.8(3)
O73 In10 P9 90.8(3)
O78 In10 P9 91.6(3)
O89 In10 P9 167.1(3)
O77 In10 P9 91.5(3)
P13 In10 P9 105.10(13)
O73 In10 C305 127.8(4)
O78 In10 C305 27.0(3)
O89 In10 C305 82.1(6)
O77 In10 C305 27.8(3)
P13 In10 C305 126.4(3)
P9 In10 C305 91.1(4)
O13 In11 P1 109.1(3)
O13 In11 P3 104.3(3)
P1 In11 P3 111.67(13)
O13 In11 P12 113.1(3)
P1 In11 P12 106.05(13)
P3 In11 P12 112.77(16)
O38 In12 P14 94.9(3)
O38 In12 P1 111.7(4)
P14 In12 P1 115.53(13)
O38 In12 P11 119.3(4)
P14 In12 P11 109.51(14)
P1 In12 P11 106.06(13)
P15 In13 P14 119.88(15)
P15 In13 P12 113.83(14)
P14 In13 P12 114.77(16)
P15 In13 P17 97.73(14)
P14 In13 P17 104.02(13)
P12 In13 P17 102.57(13)
O59 In14 P10 96.8(3)
O59 In14 P2 119.1(4)
P10 In14 P2 114.81(14)
O59 In14 P1 110.5(3)
P10 In14 P1 104.93(14)
P2 In14 P1 109.38(14)
P16 In15 P20 111.67(14)
P16 In15 P17 106.25(13)
P20 In15 P17 101.85(15)
P16 In15 P4 113.45(14)
P20 In15 P4 116.65(14)
P17 In15 P4 105.50(14)
O33 In16 O36 89.9(5)
O33 In16 O37 82.7(5)
O36 In16 O37 90.7(5)
O33 In16 O97 99.6(5)
O36 In16 O97 81.5(6)
O37 In16 O97 171.8(5)
O33 In16 O35 149.8(5)
O36 In16 O35 60.5(4)
O37 In16 O35 91.0(6)
O97 In16 O35 83.0(6)
O33 In16 P10 95.6(4)
O36 In16 P10 173.5(4)
O37 In16 P10 93.5(3)
O97 In16 P10 94.1(4)
O35 In16 P10 114.3(4)
O33 In16 C137 120.5(5)
O36 In16 C137 30.7(4)
O37 In16 C137 92.6(7)
O97 In16 C137 79.4(7)
O35 In16 C137 30.0(3)
P10 In16 C137 143.9(4)
O21 In17 O16 108.5(4)
O21 In17 O24 85.4(5)
O16 In17 O24 91.1(5)
O21 In17 O18 84.9(5)
O16 In17 O18 79.6(5)
O24 In17 O18 163.7(4)
O21 In17 P12 126.4(3)
O16 In17 P12 123.0(3)
O24 In17 P12 105.8(3)
O18 In17 P12 90.5(3)
P17 In18 P19 98.40(13)
P17 In18 P18 103.83(13)
P19 In18 P18 111.91(14)
P17 In18 P11 103.76(13)
P19 In18 P11 117.89(16)
P18 In18 P11 117.48(13)
O61 In19 O92 93.5(5)
O61 In19 O81 87.9(4)
O92 In19 O81 143.1(4)
O61 In19 O82 87.0(4)
O92 In19 O82 85.2(4)
O81 In19 O82 58.0(3)
O61 In19 O69 83.0(4)
O92 In19 O69 127.4(4)
O81 In19 O69 89.3(4)
O82 In19 O69 146.2(4)
O61 In19 P9 160.5(3)
O92 In19 P9 83.9(3)
O81 In19 P9 105.8(3)
O82 In19 P9 112.0(3)
O69 In19 P9 83.3(3)
O61 In19 C321 86.4(5)
O92 In19 C321 114.3(4)
O81 In19 C321 29.0(3)
O82 In19 C321 29.1(3)
O69 In19 C321 117.8(4)
P9 In19 C321 112.3(4)
O66 In20 O31 77.0(5)
O66 In20 O75 88.7(5)
O31 In20 O75 101.4(5)
O66 In20 P4 94.6(4)
O31 In20 P4 148.0(4)
O75 In20 P4 109.4(3)
O66 In20 P6 161.4(4)
O31 In20 P6 87.4(4)
O75 In20 P6 84.5(4)
P4 In20 P6 103.96(15)
O20 In21 O34 93.4(4)
O20 In21 O11 84.3(5)
O34 In21 O11 89.7(5)
O20 In21 O26 87.4(5)
O34 In21 O26 89.0(5)
O11 In21 O26 171.5(4)
O20 In21 P11 148.7(3)
O34 In21 P11 117.2(3)
O11 In21 P11 101.3(3)
O26 In21 P11 86.8(3)
O85 In22 O90 99.1(6)
O85 In22 O87 85.9(5)
O90 In22 O87 85.5(5)
O85 In22 O84 83.9(5)
O90 In22 O84 92.1(5)
O87 In22 O84 169.0(5)
O85 In22 P13 152.6(4)
O90 In22 P13 107.5(4)
O87 In22 P13 102.4(4)
O84 In22 P13 88.5(3)
O57 In23 O55 95.5(8)
O57 In23 O56 93.0(9)
O55 In23 O56 60.7(6)
O57 In23 O56A 86.5(10)
O57 In23 O86 84.4(6)
O55 In23 O86 136.3(7)
O56 In23 O86 75.6(6)
O56A In23 O86 89.1(8)
O57 In23 O60 83.4(5)
O55 In23 O60 87.9(7)
O56 In23 O60 148.0(7)
O56A In23 O60 132.9(8)
O86 In23 O60 135.1(5)
O57 In23 O55A 86.5(10)
O56A In23 O55A 54.9(6)
O86 In23 O55A 143.4(7)
O60 In23 O55A 78.5(7)
O57 In23 C217 90.0(11)
O55 In23 C217 30.6(4)
O56 In23 C217 30.8(4)
O86 In23 C217 105.9(6)
O60 In23 C217 117.2(7)
O57 In23 P3 153.6(3)
O55 In23 P3 108.0(8)
O56 In23 P3 108.8(8)
O56A In23 P3 118.2(10)
O86 In23 P3 86.7(4)
O60 In23 P3 85.5(4)
O55A In23 P3 114.7(9)
C217 In23 P3 116.4(10)
O30 In24 O23 87.8(5)
O30 In24 O28 98.3(5)
O23 In24 O28 81.5(5)
O30 In24 O27 156.3(5)
O23 In24 O27 86.2(6)
O28 In24 O27 58.2(4)
O30 In24 O32 79.6(5)
O23 In24 O32 160.8(5)
O28 In24 O32 85.9(5)
O27 In24 O32 99.6(6)
O30 In24 P5 103.0(3)
O23 In24 P5 105.8(4)
O28 In24 P5 157.7(4)
O27 In24 P5 100.7(3)
O32 In24 P5 91.3(3)
O30 In24 C105 127.3(5)
O23 In24 C105 82.2(7)
O28 In24 C105 29.1(3)
O27 In24 C105 29.1(3)
O32 In24 C105 93.9(7)
P5 In24 C105 129.6(4)
O99A In25 O83 89.7(11)
O99A In25 O74 82.1(10)
O83 In25 O74 84.5(4)
O83 In25 O99 93.4(8)
O74 In25 O99 90.8(7)
O99A In25 O58 94.8(10)
O83 In25 O58 86.1(5)
O74 In25 O58 170.1(4)
O99 In25 O58 86.7(7)
O99A In25 P2 119.0(11)
O83 In25 P2 151.0(3)
O74 In25 P2 102.2(3)
O99 In25 P2 114.4(7)
O58 In25 P2 87.5(3)
O91 In26 O79 89.2(5)
O91 In26 O77 94.7(5)
O79 In26 O77 149.8(5)
O91 In26 O45 159.2(5)
O79 In26 O45 88.7(6)
O77 In26 O45 77.2(5)
O91 In26 O80 81.6(5)
O79 In26 O80 58.6(4)
O77 In26 O80 92.3(5)
O45 In26 O80 79.6(6)
O91 In26 P6 103.5(4)
O79 In26 P6 105.9(3)
O77 In26 P6 102.3(3)
O45 In26 P6 97.0(4)
O80 In26 P6 164.0(4)
O91 In26 C313 83.5(6)
O79 In26 C313 29.1(3)
O77 In26 C313 121.7(5)
O45 In26 C313 84.7(7)
O80 In26 C313 29.6(3)
P6 In26 C313 135.0(4)
O100 In27 O72 85.4(10)
O100 In27 O43 155.1(11)
O72 In27 O43 93.0(5)
O100 In27 O98 89.3(10)
O72 In27 O98 170.4(4)
O43 In27 O98 88.4(5)
O100 In27 O44 97.5(10)
O72 In27 O44 91.7(5)
O43 In27 O44 57.7(4)
O98 In27 O44 81.0(5)
O72 In27 O00B 78.2(12)
O43 In27 O00B 151.8(13)
O98 In27 O00B 96.2(11)
O44 In27 O00B 95.4(13)
O100 In27 P10 97.6(10)
O72 In27 P10 90.7(3)
O43 In27 P10 107.2(4)
O98 In27 P10 98.0(4)
O44 In27 P10 164.9(4)
O00B In27 P10 99.7(12)
O100 In27 C169 126.4(10)
O72 In27 C169 94.4(6)
O43 In27 C169 28.9(3)
O98 In27 C169 82.2(7)
O44 In27 C169 28.9(3)
O00B In27 C169 124.1(13)
P10 In27 C169 136.0(4)
O12 In28 O1 105.4(4)
O12 In28 O10 76.5(7)
O1 In28 O10 77.5(8)
O12 In28 O10A 86.2(8)
O1 In28 O10A 81.7(8)
O12 In28 P19 103.1(3)
O1 In28 P19 146.5(3)
O10 In28 P19 92.5(7)
O10A In28 P19 82.9(7)
O12 In28 O2 159.2(4)
O1 In28 O2 53.7(3)
O10 In28 O2 96.4(7)
O10A In28 O2 89.9(8)
P19 In28 O2 96.8(3)
O12 In28 P14 90.5(3)
O1 In28 P14 92.2(3)
O10 In28 P14 160.3(6)
O10A In28 P14 172.0(7)
P19 In28 P14 104.93(14)
O2 In28 P14 90.7(3)
O48 In29 O29 76.0(5)
O48 In29 O22 102.9(5)
O29 In29 O22 89.3(5)
O48 In29 P4 147.2(4)
O29 In29 P4 94.3(3)
O22 In29 P4 108.3(3)
O48 In29 P15 87.1(4)
O29 In29 P15 160.4(3)
O22 In29 P15 85.0(3)
P4 In29 P15 105.26(13)
O63 In30 P15 108.4(4)
O63 In30 P20 99.7(4)
P15 In30 P20 113.89(15)
O63 In30 P19 108.0(4)
P15 In30 P19 110.64(16)
P20 In30 P19 115.31(14)
O76 In31 O68 108.8(5)
O76 In31 O40A 92.5(9)
O68 In31 O40A 85.1(9)
O76 In31 O40 85.4(12)
O68 In31 O40 93.3(11)
O76 In31 O62 84.0(5)
O68 In31 O62 80.8(5)
O40A In31 O62 163.5(9)
O40 In31 O62 165.5(11)
O76 In31 P16 119.6(4)
O68 In31 P16 129.3(4)
O40A In31 P16 105.7(8)
O40 In31 P16 103.9(10)
O62 In31 P16 90.0(4)
O17 In32 O3 87.3(4)
O17 In32 O5 87.4(5)
O3 In32 O5 83.9(5)
O17 In32 O6 84.1(5)
O3 In32 O6 140.5(4)
O5 In32 O6 57.3(4)
O17 In32 O14 83.5(4)
O3 In32 O14 126.9(4)
O5 In32 O14 147.1(5)
O6 In32 O14 90.3(4)
O17 In32 P14 157.0(3)
O3 In32 P14 84.9(3)
O5 In32 P14 113.1(4)
O6 In32 P14 115.2(4)
O14 In32 P14 84.1(3)
O17 In32 C17 86.0(6)
O3 In32 C17 112.0(5)
O5 In32 C17 28.2(3)
O6 In32 C17 29.1(3)
O14 In32 C17 119.3(5)
P14 In32 C17 117.0(5)
O25 In33 O41 91.9(5)
O25 In33 O42 90.8(5)
O41 In33 O42 57.8(4)
O25 In33 O54 86.6(4)
O41 In33 O54 139.6(4)
O42 In33 O54 81.8(4)
O25 In33 O52 81.8(4)
O41 In33 O52 82.7(5)
O42 In33 O52 139.7(4)
O54 In33 O52 136.6(4)
O25 In33 P18 153.1(3)
O41 In33 P18 110.1(4)
O42 In33 P18 113.7(4)
O54 In33 P18 86.2(2)
O52 In33 P18 85.8(3)
O25 In33 C161 91.3(5)
O41 In33 C161 29.3(3)
O42 In33 C161 28.5(3)
O54 In33 C161 110.3(4)
O52 In33 C161 111.7(4)
P18 In33 C161 115.5(4)
O9A In34 O51 98.5(9)
O51 In34 O9 100.5(8)
O9A In34 O96 78.9(9)
O51 In34 O96 83.9(5)
O9 In34 O96 90.4(7)
O9A In34 O19 100.3(10)
O51 In34 O19 84.4(5)
O9 In34 O19 89.2(7)
O96 In34 O19 167.9(5)
O9A In34 P19 108.1(9)
O51 In34 P19 153.3(3)
O9 In34 P19 105.0(7)
O96 In34 P19 103.3(4)
O19 In34 P19 88.4(3)
O39A In35 O65 80.5(9)
O39A In35 O50 80.2(9)
O65 In35 O50 98.6(5)
O65 In35 O39 90.0(10)
O50 In35 O39 82.6(10)
O39A In35 O47 153.6(9)
O65 In35 O47 79.7(6)
O50 In35 O47 85.6(5)
O39 In35 O47 163.0(11)
O39A In35 O49 89.8(9)
O65 In35 O49 155.7(5)
O50 In35 O49 57.5(4)
O39 In35 O49 82.5(10)
O47 In35 O49 101.3(6)
O39A In35 P20 111.5(8)
O65 In35 P20 104.2(4)
O50 In35 P20 155.7(4)
O39 In35 P20 105.4(10)
O47 In35 P20 90.3(4)
O49 In35 P20 100.1(4)
O39A In35 C193 83.3(9)
O65 In35 C193 127.0(5)
O50 In35 C193 28.6(3)
O39 In35 C193 80.4(10)
O47 In35 C193 94.9(7)
O49 In35 C193 28.9(3)
P20 In35 C193 128.7(4)
O4 In36 O2 96.7(4)
O4 In36 O7 86.6(5)
O2 In36 O7 150.1(4)
O4 In36 O8 81.2(5)
O2 In36 O8 92.7(4)
O7 In36 O8 58.3(4)
O4 In36 O64 160.2(5)
O2 In36 O64 77.9(5)
O7 In36 O64 89.0(6)
O8 In36 O64 80.1(5)
O4 In36 P15 104.4(3)
O2 In36 P15 102.1(3)
O7 In36 P15 105.9(3)
O8 In36 P15 163.3(4)
O64 In36 P15 95.4(4)
O4 In36 C25 80.9(6)
O2 In36 C25 121.6(5)
O7 In36 C25 29.4(3)
O8 In36 C25 29.0(3)
O64 In36 C25 85.9(6)
P15 In36 C25 135.3(4)
O2B In37 O95 90.1(10)
O101 In37 O95 95.3(8)
O101 In37 O102 57.7(6)
O95 In37 O102 77.0(7)
O2B In37 O67 80.0(10)
O101 In37 O67 80.6(9)
O95 In37 O67 168.0(5)
O102 In37 O67 91.3(7)
O2B In37 P18 114.7(7)
O101 In37 P18 148.1(7)
O95 In37 P18 95.7(4)
O102 In37 P18 96.1(5)
O67 In37 P18 82.4(4)
O2B In37 P20 140.4(7)
O101 In37 P20 105.0(6)
O95 In37 P20 91.5(3)
O102 In37 P20 157.4(5)
O67 In37 P20 100.4(4)
P18 In37 P20 104.51(14)
O101 In37 C401 29.1(4)
O95 In37 C401 81.0(9)
O102 In37 C401 29.5(4)
O67 In37 C401 90.3(9)
P18 In37 C401 125.1(6)
P20 In37 C401 130.2(6)
O2B In37 O1B 54.2(7)
O95 In37 O1B 103.5(9)
O67 In37 O1B 76.3(9)
P18 In37 O1B 157.4(8)
P20 In37 O1B 87.0(6)
O2B In37 C1D 27.0(5)
O95 In37 C1D 99.6(10)
O67 In37 C1D 74.6(11)
P18 In37 C1D 137.5(7)
P20 In37 C1D 114.3(6)
O1B In37 C1D 27.4(4)

loop_
_geom_bond_atom_site_label_1
_geom_bond_atom_site_label_2
_geom_bond_distance
C1 O2 1.240(11)
C1 O1 1.270(12)
C1 C2 1.518(12)
C2 C3 1.511(11)
C2 H2A1 0.9900
C2 H2A2 0.9900
C3 C4 1.3900
C3 C8 1.3900
C4 C5 1.3900
C4 H4A 0.9500
C5 C6 1.3900
C5 H5A 0.9500
C6 C7 1.3900
C6 H6A 0.9500
C7 C8 1.3900
C7 H7A 0.9500
C8 H8A 0.9500
O1 In28 2.185(11)
O2 In36 2.218(12)
O2 In28 2.561(11)
C10 C11 1.501(12)
C10 C9 1.533(13)
C10 H10A 0.9900
C10 H10B 0.9900
C11 C12 1.3900
C11 C16 1.3900
C12 C13 1.3900
C12 H12 0.9500
C13 C14 1.3900
C13 H13 0.9500
C14 C15 1.3900
C14 H14 0.9500
C15 C16 1.3900
C15 H15 0.9500
C16 H16 0.9500
C9 O3 1.248(11)
C9 O4 1.260(11)
C9 C10A 1.529(13)
O3 In32 2.267(11)
O4 In36 2.167(11)
C10A C11A 1.509(12)
C10A H10C 0.9900
C10A H10D 0.9900
C11A C12A 1.3900
C11A C16A 1.3900
C12A C13A 1.3900
C12A H12A 0.9500
C13A C14A 1.3900
C13A H13A 0.9500
C14A C15A 1.3900
C14A H14A 0.9500
C15A C16A 1.3900
C15A H15A 0.9500
C16A H16A 0.9500
C18 C19 1.501(13)
C18 C17 1.524(13)
C18 H18A 0.9900
C18 H18B 0.9900
C19 C20 1.3900
C19 C24 1.3900
C20 C21 1.3900
C20 H20 0.9500
C21 C22 1.3900
C21 H21 0.9500
C22 C23 1.3900
C22 H22 0.9500
C23 C24 1.3900
C23 H23 0.9500
C24 H24 0.9500
C17 O5 1.242(12)
C17 O6 1.275(12)
C17 C18A 1.533(13)
C17 In32 2.623(14)
O5 In32 2.271(12)
O6 In32 2.278(14)
C18A C19A 1.507(13)
C18A H18C 0.9900
C18A H18D 0.9900
C19A C20A 1.3900
C19A C24A 1.3900
C20A C21A 1.3900
C20A H20A 0.9500
C21A C22A 1.3900
C21A H21A 0.9500
C22A C23A 1.3900
C22A H22A 0.9500
C23A C24A 1.3900
C23A H23A 0.9500
C24A H24A 0.9500
C25 O8 1.245(12)
C25 O7 1.262(12)
C25 C26 1.528(13)
C25 In36 2.567(14)
C26 C27 1.503(12)
C26 H26A 0.9900
C26 H26B 0.9900
C27 C28 1.3900
C27 C32 1.3900
C28 C29 1.3900
C28 H28 0.9500
C29 C30 1.3900
C29 H29 0.9500
C30 C31 1.3900
C30 H30 0.9500
C31 C32 1.3900
C31 H31 0.9500
C32 H32 0.9500
O7 In36 2.233(13)
O8 In36 2.252(12)
C33 O9 1.252(13)
C33 O10 1.268(13)
C33 C34 1.519(13)
C34 C35 1.503(13)
C34 H34A 0.9900
C34 H34B 0.9900
C35 C36 1.3900
C35 C40 1.3900
C36 C37 1.3900
C36 H36 0.9500
C37 C38 1.3900
C37 H37 0.9500
C38 C39 1.3900
C38 H38 0.9500
C39 C40 1.3900
C39 H39 0.9500
C40 H40 0.9500
O9 In34 2.17(3)
O10 In28 2.27(2)
C33A O9A 1.254(14)
C33A O10A 1.258(14)
C33A C34A 1.532(14)
C34A C35A 1.511(13)
C34A H34C 0.9900
C34A H34D 0.9900
C35A C36A 1.3900
C35A C40A 1.3900
C36A C37A 1.3900
C36A H36A 0.9500
C37A C38A 1.3900
C37A H37A 0.9500
C38A C39A 1.3900
C38A H38A 0.9500
C39A C40A 1.3900
C39A H39A 0.9500
C40A H40A 0.9500
O9A In34 2.02(3)
O10A In28 2.30(2)
C42 C43 1.497(13)
C42 C41 1.531(13)
C42 H42A 0.9900
C42 H42B 0.9900
C43 C44 1.3900
C43 C48 1.3900
C44 C45 1.3900
C44 H44 0.9500
C45 C46 1.3900
C45 H45 0.9500
C46 C47 1.3900
C46 H46 0.9500
C47 C48 1.3900
C47 H47 0.9500
C48 H48 0.9500
C41 O11 1.243(12)
C41 O12 1.260(12)
C41 C42A 1.534(13)
O11 In21 2.237(11)
O12 In28 2.181(11)
C42A C43A 1.503(13)
C42A H42C 0.9900
C42A H42D 0.9900
C43A C44A 1.3900
C43A C48A 1.3900
C44A C45A 1.3900
C44A H44A 0.9500
C45A C46A 1.3900
C45A H45A 0.9500
C46A C47A 1.3900
C46A H46A 0.9500
C47A C48A 1.3900
C47A H47A 0.9500
C48A H48A 0.9500
C49 O14 1.261(11)
C49 O13 1.262(11)
C49 C50 1.526(12)
C50 C51 1.503(12)
C50 H50A 0.9900
C50 H50B 0.9900
C51 C52 1.3900
C51 C56 1.3900
C52 C53 1.3900
C52 H52 0.9500
C53 C54 1.3900
C53 H53 0.9500
C54 C55 1.3900
C54 H54 0.9500
C55 C56 1.3900
C55 H55 0.9500
C56 H56 0.9500
O13 In11 2.140(10)
O14 In32 2.292(10)
C57 O15 1.261(11)
C57 O16 1.262(12)
C57 C58 1.519(12)
C58 C59 1.499(13)
C58 H58A 0.9900
C58 H58B 0.9900
C59 C64 1.386(12)
C59 C60 1.397(12)
C60 C61 1.399(13)
C60 H60 0.9500
C61 C62 1.381(13)
C61 H61 0.9500
C62 C63 1.391(13)
C62 H62 0.9500
C63 C64 1.390(13)
C63 H63 0.9500
C64 H64 0.9500
O16 In17 2.136(11)
O15 In4 2.292(11)
C65 O17 1.243(12)
C65 O18 1.262(12)
C65 C66 1.519(12)
C66 C67 1.510(11)
C66 H66A 0.9900
C66 H66B 0.9900
C67 C68 1.3900
C67 C72 1.3900
C68 C69 1.3900
C68 H68 0.9500
C69 C70 1.3900
C69 H69 0.9500
C70 C71 1.3900
C70 H70 0.9500
C71 C72 1.3900
C71 H71 0.9500
C72 H72 0.9500
O17 In32 2.130(11)
O18 In17 2.262(12)
C73 O19 1.244(11)
C73 O20 1.260(12)
C73 C74 1.526(12)
C74 C75 1.504(11)
C74 H74A 0.9900
C74 H74B 0.9900
C75 C76 1.3900
C75 C80 1.3900
C76 C77 1.3900
C76 H76 0.9500
C77 C78 1.3900
C77 H77 0.9500
C78 C79 1.3900
C78 H78 0.9500
C79 C80 1.3900
C79 H79 0.9500
C80 H80 0.9500
O19 In34 2.318(12)
O20 In21 2.095(11)
C82 C83 1.492(12)
C82 C81 1.516(13)
C82 H82A 0.9900
C82 H82B 0.9900
C83 C84 1.3900
C83 C88 1.3900
C84 C85 1.3900
C84 H84 0.9500
C85 C86 1.3900
C85 H85 0.9500
C86 C87 1.3900
C86 H86 0.9500
C87 C88 1.3900
C87 H87 0.9500
C88 H88 0.9500
C81 O21 1.250(12)
C81 O22 1.274(11)
C81 C82A 1.523(13)
O21 In17 2.127(11)
O22 In29 2.206(12)
C82A C83A 1.502(13)
C82A H82C 0.9900
C82A H82D 0.9900
C83A C84A 1.3900
C83A C88A 1.3900
C84A C85A 1.3900
C84A H84A 0.9500
C85A C86A 1.3900
C85A H85A 0.9500
C86A C87A 1.3900
C86A H86A 0.9500
C87A C88A 1.3900
C87A H87A 0.9500
C88A H88A 0.9500
C89 O23 1.240(12)
C89 O24 1.265(12)
C89 C90 1.540(13)
C90 C91 1.515(12)
C90 H90A 0.9900
C90 H90B 0.9900
C91 C92 1.3900
C91 C96 1.3900
C92 C93 1.3900
C92 H92 0.9500
C93 C94 1.3900
C93 H93 0.9500
C94 C95 1.3900
C94 H94 0.9500
C95 C96 1.3900
C95 H95 0.9500
C96 H96 0.9500
O23 In24 2.178(13)
O24 In17 2.179(13)
C97 O25 1.247(12)
C97 O26 1.256(11)
C97 C98 1.524(12)
C98 C99 1.499(11)
C98 H98A 0.9900
C98 H98B 0.9900
C99 C100 1.3900
C99 C104 1.3900
C100 C101 1.3900
C100 H100 0.9500
C101 C102 1.3900
C101 H101 0.9500
C102 C103 1.3900
C102 H102 0.9500
C103 C104 1.3900
C103 H103 0.9500
C104 H104 0.9500
O25 In33 2.107(11)
O26 In21 2.272(11)
C105 O27 1.257(12)
C105 O28 1.258(12)
C105 C106 1.523(13)
C105 In24 2.586(14)
C106 C107 1.493(12)
C106 H10E 0.9900
C106 H10F 0.9900
C107 C108 1.3900
C107 C112 1.3900
C108 C109 1.3900
C108 H108 0.9500
C109 C110 1.3900
C109 H109 0.9500
C110 C111 1.3900
C110 H110 0.9500
C111 C112 1.3900
C111 H111 0.9500
C112 H112 0.9500
O27 In24 2.274(13)
O28 In24 2.230(13)
C113 O30 1.241(12)
C113 O29 1.255(12)
C113 C114 1.538(13)
C114 C115 1.501(12)
C114 H11A 0.9900
C114 H11B 0.9900
C115 C116 1.3900
C115 C120 1.3900
C116 C117 1.3900
C116 H116 0.9500
C117 C118 1.3900
C117 H117 0.9500
C118 C119 1.3900
C118 H118 0.9500
C119 C120 1.3900
C119 H119 0.9500
C120 H120 0.9500
O29 In29 2.188(12)
O30 In24 2.172(13)
C121 O31 1.249(12)
C121 O32 1.256(12)
C121 C122 1.535(13)
C122 C123 1.499(12)
C122 H12B 0.9900
C122 H12C 0.9900
C123 C124 1.3900
C123 C128 1.3900
C124 C125 1.3900
C124 H124 0.9500
C125 C126 1.3900
C125 H125 0.9500
C126 C127 1.3900
C126 H126 0.9500
C127 C128 1.3900
C127 H127 0.9500
C128 H128 0.9500
O31 In20 2.187(13)
O32 In24 2.282(14)
C130 C131 1.496(13)
C130 C129 1.530(13)
C130 H13B 0.9900
C130 H13C 0.9900
C131 C132 1.3900
C131 C136 1.3900
C132 C133 1.3900
C132 H132 0.9500
C133 C134 1.3900
C133 H133 0.9500
C134 C135 1.3900
C134 H134 0.9500
C135 C136 1.3900
C135 H135 0.9500
C136 H136 0.9500
C129 O33 1.249(11)
C129 O34 1.259(12)
C129 C30B 1.532(13)
O33 In16 2.169(13)
O34 In21 2.133(11)
C30B C31B 1.504(13)
C30B H30A 0.9900
C30B H30B 0.9900
C31B C32B 1.3900
C31B C36B 1.3900
C32B C33B 1.3900
C32B H32B 0.9500
C33B C34B 1.3900
C33B H33E 0.9500
C34B C35B 1.3900
C34B H34E 0.9500
C35B C36B 1.3900
C35B H35B 0.9500
C36B H36B 0.9500
C137 O35 1.263(13)
C137 O36 1.287(12)
C137 C138 1.522(13)
C137 In16 2.524(16)
C138 C139 1.509(12)
C138 H13D 0.9900
C138 H13E 0.9900
C139 C140 1.3900
C139 C144 1.3900
C140 C141 1.3900
C140 H140 0.9500
C141 C142 1.3900
C141 H141 0.9500
C142 C143 1.3900
C142 H142 0.9500
C143 C144 1.3900
C143 H143 0.9500
C144 H144 0.9500
O35 In16 2.256(15)
O36 In16 2.190(14)
C145 O37 1.244(12)
C145 O38 1.250(12)
C145 C146 1.523(13)
C146 C147 1.507(12)
C146 H14B 0.9900
C146 H14C 0.9900
C147 C148 1.3900
C147 C152 1.3900
C148 C149 1.3900
C148 H148 0.9500
C149 C150 1.3900
C149 H149 0.9500
C150 C151 1.3900
C150 H150 0.9500
C151 C152 1.3900
C151 H151 0.9500
C152 H152 0.9500
O37 In16 2.197(12)
O38 In12 2.113(11)
C153 O39 1.261(14)
C153 O40 1.261(14)
C153 C154 1.528(14)
C154 C155 1.503(13)
C154 H15B 0.9900
C154 H15C 0.9900
C155 C156 1.3900
C155 C160 1.3900
C156 C157 1.3900
C156 H156 0.9500
C157 C158 1.3900
C157 H157 0.9500
C158 C159 1.3900
C158 H158 0.9500
C159 C160 1.3900
C159 H159 0.9500
C160 H160 0.9500
O39 In35 2.23(4)
O40 In31 2.21(4)
C53B O39A 1.266(14)
C53B O40A 1.271(13)
C53B C54B 1.518(14)
C54B C55B 1.499(13)
C54B H54A 0.9900
C54B H54B 0.9900
C55B C56B 1.3900
C55B C60B 1.3900
C56B C57B 1.3900
C56B H56B 0.9500
C57B C58B 1.3900
C57B H57B 0.9500
C58B C59B 1.3900
C58B H58C 0.9500
C59B C60B 1.3900
C59B H59B 0.9500
C60B H60B 0.9500
O39A In35 2.14(3)
O40A In31 2.19(3)
C162 C163 1.512(13)
C162 C161 1.545(13)
C162 H16B 0.9900
C162 H16C 0.9900
C163 C164 1.3900
C163 C168 1.3900
C164 C165 1.3900
C164 H164 0.9500
C165 C166 1.3900
C165 H165 0.9500
C166 C167 1.3900
C166 H166 0.9500
C167 C168 1.3900
C167 H167 0.9500
C168 H168 0.9500
C161 O42 1.217(12)
C161 O41 1.249(12)
C161 C62B 1.544(13)
C161 In33 2.549(13)
O41 In33 2.259(13)
O42 In33 2.264(12)
C62B C63B 1.503(12)
C62B H62A 0.9900
C62B H62B 0.9900
C63B C64B 1.3900
C63B C68B 1.3900
C64B C65B 1.3900
C64B H64B 0.9500
C65B C66B 1.3900
C65B H65B 0.9500
C66B C67B 1.3900
C66B H66C 0.9500
C67B C68B 1.3900
C67B H67B 0.9500
C68B H68B 0.9500
C170 C171 1.503(13)
C170 C169 1.525(13)
C170 H17A 0.9900
C170 H17C 0.9900
C171 C172 1.3900
C171 C176 1.3900
C172 C173 1.3900
C172 H172 0.9500
C173 C174 1.3900
C173 H173 0.9500
C174 C175 1.3900
C174 H174 0.9500
C175 C176 1.3900
C175 H175 0.9500
C176 H176 0.9500
C169 O44 1.254(12)
C169 O43 1.257(12)
C169 C70B 1.527(13)
C169 In27 2.595(13)
O43 In27 2.220(13)
O44 In27 2.250(12)
C70B C71B 1.494(13)
C70B H17K 0.9900
C70B H17L 0.9900
C71B C72B 1.3900
C71B C76B 1.3900
C72B C73B 1.3900
C72B H17F 0.9500
C73B C74B 1.3900
C73B H17G 0.9500
C74B C75B 1.3900
C74B H17H 0.9500
C75B C76B 1.3900
C75B H17I 0.9500
C76B H17J 0.9500
C178 C179 1.496(12)
C178 C177 1.532(13)
C178 H17E 0.9900
C178 H17D 0.9900
C179 C180 1.3900
C179 C184 1.3900
C180 C181 1.3900
C180 H180 0.9500
C181 C182 1.3900
C181 H181 0.9500
C182 C183 1.3900
C182 H182 0.9500
C183 C184 1.3900
C183 H183 0.9500
C184 H184 0.9500
C177 O45 1.239(12)
C177 O46 1.251(12)
O45 In26 2.247(15)
O46 In9 2.131(12)
C186 C187 1.499(13)
C186 C185 1.522(13)
C186 H18G 0.9900
C186 H18H 0.9900
C187 C188 1.3900
C187 C192 1.3900
C188 C189 1.3900
C188 H188 0.9500
C189 C190 1.3900
C189 H189 0.9500
C190 C191 1.3900
C190 H190 0.9500
C191 C192 1.3900
C191 H191 0.9500
C192 H192 0.9500
C185 O48 1.253(12)
C185 O47 1.264(12)
C185 C86B 1.522(13)
O47 In35 2.276(14)
O48 In29 2.144(12)
C86B C87B 1.509(13)
C86B H86B 0.9900
C86B H86C 0.9900
C87B C88B 1.3900
C87B C92B 1.3900
C88B C89B 1.3900
C88B H88B 0.9500
C89B C90B 1.3900
C89B H89B 0.9500
C90B C91B 1.3900
C90B H90C 0.9500
C91B C92B 1.3900
C91B H91B 0.9500
C92B H92B 0.9500
C193 O50 1.237(12)
C193 O49 1.249(12)
C193 C194 1.520(13)
C193 In35 2.580(15)
C194 C195 1.497(12)
C194 H19A 0.9900
C194 H19B 0.9900
C195 C196 1.3900
C195 C200 1.3900
C196 C197 1.3900
C196 H196 0.9500
C197 C198 1.3900
C197 H197 0.9500
C198 C199 1.3900
C198 H198 0.9500
C199 C200 1.3900
C199 H199 0.9500
C200 H200 0.9500
O49 In35 2.302(14)
O50 In35 2.217(13)
C202 C203 1.505(13)
C202 C201 1.536(13)
C202 H20D 0.9900
C202 H20B 0.9900
C203 C204 1.3900
C203 C208 1.3900
C204 C205 1.3900
C204 H204 0.9500
C205 C206 1.3900
C205 H205 0.9500
C206 C207 1.3900
C206 H206 0.9500
C207 C208 1.3900
C207 H207 0.9500
C208 H208 0.9500
C201 O51 1.246(11)
C201 O52 1.258(12)
C201 C2C 1.52(4)
O51 In34 2.119(11)
O52 In33 2.346(11)
C2C C3C 1.60(5)
C2C H2C1 0.9900
C2C H2C2 0.9900
C3C C4C 1.3900
C3C C8C 1.3900
C4C C5C 1.3900
C4C H4C 0.9500
C5C C6C 1.3900
C5C H5C 0.9500
C6C C7C 1.3900
C6C H6C 0.9500
C7C C8C 1.3900
C7C H7C 0.9500
C8C H8C 0.9500
C209 O54 1.240(11)
C209 O53 1.265(11)
C209 C210 1.528(11)
C210 C211 1.507(11)
C210 H21D 0.9900
C210 H21B 0.9900
C211 C212 1.3900
C211 C216 1.3900
C212 C213 1.3900
C212 H212 0.9500
C213 C214 1.3900
C213 H213 0.9500
C214 C215 1.3900
C214 H214 0.9500
C215 C216 1.3900
C215 H215 0.9500
C216 H216 0.9500
O53 In3 2.136(9)
O54 In33 2.292(10)
C217 O55 1.253(13)
C217 O56 1.264(13)
C217 C218 1.529(14)
C217 In23 2.46(2)
C218 C219 1.492(13)
C218 H21F 0.9900
C218 H21E 0.9900
C219 C220 1.3900
C219 C224 1.3900
C220 C221 1.3900
C220 H220 0.9500
C221 C222 1.3900
C221 H221 0.9500
C222 C223 1.3900
C222 H222 0.9500
C223 C224 1.3900
C223 H223 0.9500
C224 H224 0.9500
O55 In23 2.18(3)
O56 In23 2.20(2)
C17C O55A 1.254(14)
C17C O56A 1.261(14)
C17C C18C 1.532(14)
C18C C19C 1.498(13)
C18C H18E 0.9900
C18C H18F 0.9900
C19C C20C 1.3900
C19C C24C 1.3900
C20C C21C 1.3900
C20C H20C 0.9500
C21C C22C 1.3900
C21C H21C 0.9500
C22C C23C 1.3900
C22C H22C 0.9500
C23C C24C 1.3900
C23C H23C 0.9500
C24C H24C 0.9500
O55A In23 2.45(3)
O56A In23 2.32(3)
C226 C227 1.500(12)
C226 C225 1.516(13)
C226 H22G 0.9900
C226 H22B 0.9900
C227 C228 1.3900
C227 C232 1.3900
C228 C229 1.3900
C228 H228 0.9500
C229 C230 1.3900
C229 H229 0.9500
C230 C231 1.3900
C230 H230 0.9500
C231 C232 1.3900
C231 H231 0.9500
C232 H232 0.9500
C225 O58 1.246(11)
C225 O57 1.261(11)
C225 C26C 1.526(13)
O58 In25 2.268(10)
O57 In23 2.112(12)
C26C C27C 1.512(13)
C26C H26C 0.9900
C26C H26D 0.9900
C27C C28C 1.3900
C27C C32C 1.3900
C28C C29C 1.3900
C28C H28C 0.9500
C29C C30C 1.3900
C29C H29C 0.9500
C30C C31C 1.3900
C30C H30C 0.9500
C31C C32C 1.3900
C31C H31C 0.9500
C32C H32C 0.9500
C235 C236 1.3900
C235 C240 1.3900
C235 C234 1.487(12)
C236 C237 1.3900
C236 H236 0.9500
C237 C238 1.3900
C237 H237 0.9500
C238 C239 1.3900
C238 H238 0.9500
C239 C240 1.3900
C239 H239 0.9500
C240 H240 0.9500
C233 O60 1.246(12)
C233 O59 1.267(12)
C233 C234 1.523(12)
C234 C35C 1.509(12)
C234 H23D 0.9900
C234 H23B 0.9900
O59 In14 2.137(12)
O60 In23 2.328(13)
C35C C36C 1.3900
C35C C40C 1.3900
C36C C37C 1.3900
C36C H36C 0.9500
C37C C38C 1.3900
C37C H37C 0.9500
C38C C39C 1.3900
C38C H38C 0.9500
C39C C40C 1.3900
C39C H39C 0.9500
C40C H40C 0.9500
C241 O62 1.246(11)
C241 O61 1.255(12)
C241 C242 1.525(13)
C242 C243 1.498(12)
C242 H24E 0.9900
C242 H24B 0.9900
C243 C244 1.3900
C243 C248 1.3900
C244 C245 1.3900
C244 H244 0.9500
C245 C246 1.3900
C245 H245 0.9500
C246 C247 1.3900
C246 H246 0.9500
C247 C248 1.3900
C247 H247 0.9500
C248 H248 0.9500
O61 In19 2.130(11)
O62 In31 2.241(12)
C249 O64 1.241(12)
C249 O63 1.247(12)
C249 C250 1.545(13)
C250 C251 1.495(12)
C250 H25A 0.9900
C250 H25B 0.9900
C251 C252 1.3900
C251 C256 1.3900
C252 C253 1.3900
C252 H252 0.9500
C253 C254 1.3900
C253 H253 0.9500
C254 C255 1.3900
C254 H254 0.9500
C255 C256 1.3900
C255 H255 0.9500
C256 H256 0.9500
O63 In30 2.150(12)
O64 In36 2.258(14)
C258 C259 1.501(13)
C258 C257 1.538(13)
C258 H25C 0.9900
C258 H25D 0.9900
C259 C260 1.3900
C259 C264 1.3900
C260 C261 1.3900
C260 H260 0.9500
C261 C262 1.3900
C261 H261 0.9500
C262 C263 1.3900
C262 H262 0.9500
C263 C264 1.3900
C263 H263 0.9500
C264 H264 0.9500
C257 O66 1.248(12)
C257 O65 1.259(12)
C257 C58C 1.530(13)
O65 In35 2.164(14)
O66 In20 2.142(12)
C58C C59C 1.499(13)
C58C H58D 0.9900
C58C H58E 0.9900
C59C C60C 1.3900
C59C C64C 1.3900
C60C C61C 1.3900
C60C H60C 0.9500
C61C C62C 1.3900
C61C H61C 0.9500
C62C C63C 1.3900
C62C H62C 0.9500
C63C C64C 1.3900
C63C H63C 0.9500
C64C H64C 0.9500
C267 C268 1.3900
C267 C272 1.3900
C267 C266 1.519(12)
C268 C269 1.3900
C268 H268 0.9500
C269 C270 1.3900
C269 H269 0.9500
C270 C271 1.3900
C270 H270 0.9500
C271 C272 1.3900
C271 H271 0.9500
C272 H272 0.9500
C265 O68 1.260(12)
C265 O67 1.261(12)
C265 C266 1.525(13)
C266 H26F 0.9900
C266 H26G 0.9900
O67 In37 2.346(14)
O68 In31 2.135(13)
C273 O69 1.242(11)
C273 O70 1.278(11)
C273 C274 1.526(11)
C274 C275 1.489(11)
C274 H27A 0.9900
C274 H27B 0.9900
C275 C276 1.3900
C275 C280 1.3900
C276 C277 1.3900
C276 H276 0.9500
C277 C278 1.3900
C277 H277 0.9500
C278 C279 1.3900
C278 H278 0.9500
C279 C280 1.3900
C279 H279 0.9500
C280 H280 0.9500
O69 In19 2.331(10)
O70 In8 2.147(9)
C281 O72 1.239(11)
C281 O71 1.263(11)
C281 C282 1.502(12)
C282 C283 1.515(11)
C282 H28A 0.9900
C282 H28B 0.9900
C283 C284 1.3900
C283 C288 1.3900
C284 C285 1.3900
C284 H284 0.9500
C285 C286 1.3900
C285 H285 0.9500
C286 C287 1.3900
C286 H286 0.9500
C287 C288 1.3900
C287 H287 0.9500
C288 H288 0.9500
O71 In2 2.135(8)
O72 In27 2.218(11)
C289 O74 1.240(11)
C289 O73 1.255(11)
C289 C290 1.537(12)
C290 C291 1.504(11)
C290 H29A 0.9900
C290 H29B 0.9900
C291 C292 1.3900
C291 C296 1.3900
C292 C293 1.3900
C292 H292 0.9500
C293 C294 1.3900
C293 H293 0.9500
C294 C295 1.3900
C294 H294 0.9500
C295 C296 1.3900
C295 H295 0.9500
C296 H296 0.9500
O73 In10 2.163(11)
O74 In25 2.208(9)
C299 C300 1.3900
C299 C304 1.3900
C299 C298 1.506(12)
C300 C301 1.3900
C300 H300 0.9500
C301 C302 1.3900
C301 H301 0.9500
C302 C303 1.3900
C302 H302 0.9500
C303 C304 1.3900
C303 H303 0.9500
C304 H304 0.9500
C297 O75 1.255(12)
C297 O76 1.258(12)
C297 C298 1.522(13)
C298 H29D 0.9900
C298 H29E 0.9900
O75 In20 2.201(12)
O76 In31 2.126(12)
C305 O78 1.246(12)
C305 O77 1.263(12)
C305 C306 1.521(13)
C305 In10 2.706(15)
C306 C307 1.521(12)
C306 H30E 0.9900
C306 H30D 0.9900
C307 C308 1.3900
C307 C312 1.3900
C308 C309 1.3900
C308 H308 0.9500
C309 C310 1.3900
C309 H309 0.9500
C310 C311 1.3900
C310 H310 0.9500
C311 C312 1.3900
C311 H311 0.9500
C312 H312 0.9500
O77 In26 2.240(12)
O77 In10 2.472(13)
O78 In10 2.203(12)
C313 O79 1.247(12)
C313 O80 1.265(12)
C313 C314 1.530(13)
C313 In26 2.562(14)
C314 C315 1.500(12)
C314 H31A 0.9900
C314 H31B 0.9900
C315 C316 1.3900
C315 C320 1.3900
C316 C317 1.3900
C316 H316 0.9500
C317 C318 1.3900
C317 H317 0.9500
C318 C319 1.3900
C318 H318 0.9500
C319 C320 1.3900
C319 H319 0.9500
C320 H320 0.9500
O79 In26 2.239(13)
O80 In26 2.255(13)
C322 C323 1.495(12)
C322 C321 1.522(13)
C322 H32A 0.9900
C322 H32D 0.9900
C323 C324 1.3900
C323 C328 1.3900
C324 C325 1.3900
C324 H324 0.9500
C325 C326 1.3900
C325 H325 0.9500
C326 C327 1.3900
C326 H326 0.9500
C327 C328 1.3900
C327 H327 0.9500
C328 H328 0.9500
C321 O81 1.255(11)
C321 O82 1.260(11)
C321 C22D 1.519(13)
C321 In19 2.592(11)
O81 In19 2.258(10)
O82 In19 2.266(11)
C22D C23D 1.501(12)
C22D H22D 0.9900
C22D H22E 0.9900
C23D C24D 1.3900
C23D C28D 1.3900
C24D C25D 1.3900
C24D H24D 0.9500
C25D C26D 1.3900
C25D H25E 0.9500
C26D C27D 1.3900
C26D H26H 0.9500
C27D C28D 1.3900
C27D H27D 0.9500
C28D H28D 0.9500
C329 O83 1.235(12)
C329 O84 1.260(12)
C329 C330 1.528(13)
C330 C331 1.488(12)
C330 H33C 0.9900
C330 H33D 0.9900
C331 C332 1.3900
C331 C336 1.3900
C332 C333 1.3900
C332 H332 0.9500
C333 C334 1.3900
C333 H333 0.9500
C334 C335 1.3900
C334 H334 0.9500
C335 C336 1.3900
C335 H335 0.9500
C336 H336 0.9500
O83 In25 2.131(11)
O84 In22 2.284(12)
C338 C339 1.504(13)
C338 C337 1.527(13)
C338 H33A 0.9900
C338 H33B 0.9900
C339 C340 1.3900
C339 C344 1.3900
C340 C341 1.3900
C340 H340 0.9500
C341 C342 1.3900
C341 H341 0.9500
C342 C343 1.3900
C342 H342 0.9500
C343 C344 1.3900
C343 H343 0.9500
C344 H344 0.9500
C337 O85 1.234(12)
C337 O86 1.255(12)
C337 C38D 1.523(13)
O85 In22 2.084(14)
O86 In23 2.321(14)
C38D C39D 1.495(13)
C38D H38B 0.9900
C38D H38F 0.9900
C39D C40D 1.3900
C39D C44D 1.3900
C40D C41D 1.3900
C40D H40D 0.9500
C41D C42D 1.3900
C41D H41D 0.9500
C42D C43D 1.3900
C42D H42E 0.9500
C43D C44D 1.3900
C43D H43D 0.9500
C44D H44D 0.9500
C345 O87 1.261(13)
C345 O88 1.271(13)
C345 C346 1.521(13)
C346 C347 1.512(12)
C346 H34G 0.9900
C346 H34F 0.9900
C347 C348 1.3900
C347 C352 1.3900
C348 C349 1.3900
C348 H348 0.9500
C349 C350 1.3900
C349 H349 0.9500
C350 C351 1.3900
C350 H350 0.9500
C351 C352 1.3900
C351 H351 0.9500
C352 H352 0.9500
O87 C45D 1.242(13)
O87 In22 2.195(12)
O88 C45D 1.245(13)
O88 In4 2.239(11)
C45D C46D 1.509(14)
C46D C47D 1.501(13)
C46D H46B 0.9900
C46D H46C 0.9900
C47D C48D 1.3900
C47D C52D 1.3900
C48D C49D 1.3900
C48D H48D 0.9500
C49D C50D 1.3900
C49D H49D 0.9500
C50D C51D 1.3900
C50D H50D 0.9500
C51D C52D 1.3900
C51D H51D 0.9500
C52D H52D 0.9500
C353 O89 1.254(12)
C353 O90 1.261(12)
C353 C354 1.520(13)
C354 C355 1.513(12)
C354 H35A 0.9900
C354 H35C 0.9900
C355 C356 1.3900
C355 C360 1.3900
C356 C357 1.3900
C356 H356 0.9500
C357 C358 1.3900
C357 H357 0.9500
C358 C359 1.3900
C358 H358 0.9500
C359 C360 1.3900
C359 H359 0.9500
C360 H360 0.9500
O89 In10 2.271(11)
O90 In22 2.118(13)
C361 O91 1.252(12)
C361 O92 1.253(11)
C361 C362 1.520(13)
C362 C363 1.514(12)
C362 H36D 0.9900
C362 H36E 0.9900
C363 C364 1.3900
C363 C368 1.3900
C364 C365 1.3900
C364 H364 0.9500
C365 C366 1.3900
C365 H365 0.9500
C366 C367 1.3900
C366 H366 0.9500
C367 C368 1.3900
C367 H367 0.9500
C368 H368 0.9500
O91 In26 2.181(14)
O92 In19 2.248(11)
C369 O94 1.253(13)
C369 O93 1.253(13)
C369 C370 1.530(13)
C369 In4 2.534(18)
C370 C371 1.498(13)
C370 H37B 0.9900
C370 H37F 0.9900
C371 C372 1.3900
C371 C376 1.3900
C372 C373 1.3900
C372 H372 0.9500
C373 C374 1.3900
C373 H373 0.9500
C374 C375 1.3900
C374 H374 0.9500
C375 C376 1.3900
C375 H375 0.9500
C376 H376 0.9500
O93 In4 2.17(2)
O94 In4 2.30(2)
C69D O93A 1.248(13)
C69D O94A 1.255(13)
C69D C70D 1.530(14)
C69D In4 2.65(2)
C70D C71D 1.487(13)
C70D H70A 0.9900
C70D H70B 0.9900
C71D C72D 1.3900
C71D C76D 1.3900
C72D C73D 1.3900
C72D H72D 0.9500
C73D C74D 1.3900
C73D H73D 0.9500
C74D C75D 1.3900
C74D H74D 0.9500
C75D C76D 1.3900
C75D H75D 0.9500
C76D H76D 0.9500
O93A In4 2.41(3)
O94A In4 2.25(3)
C377 O96 1.259(14)
C377 O95 1.259(14)
C377 C378 1.521(14)
C378 C379 1.501(13)
C378 H37D 0.9900
C378 H37E 0.9900
C379 C380 1.3900
C379 C384 1.3900
C380 C381 1.3900
C380 H380 0.9500
C381 C382 1.3900
C381 H381 0.9500
C382 C383 1.3900
C382 H382 0.9500
C383 C384 1.3900
C383 H383 0.9500
C384 H384 0.9500
O95 C77D 1.34(5)
O95 In37 2.232(13)
O96 C77D 1.24(5)
O96 In34 2.246(13)
C77D C78D 1.42(6)
C78D C79D 1.43(5)
C78D H78A 0.9900
C78D H78B 0.9900
C79D C80D 1.3900
C79D C84D 1.3900
C80D C81D 1.3900
C80D H80D 0.9500
C81D C82D 1.3900
C81D H81D 0.9500
C82D C83D 1.3900
C82D H82E 0.9500
C83D C84D 1.3900
C83D H83D 0.9500
C84D H84D 0.9500
C385 O97 1.240(12)
C385 O98 1.244(12)
C385 C386 1.537(13)
C386 C387 1.502(12)
C386 H38D 0.9900
C386 H38E 0.9900
C387 C388 1.3900
C387 C392 1.3900
C388 C389 1.3900
C388 H388 0.9500
C389 C390 1.3900
C389 H389 0.9500
C390 C391 1.3900
C390 H390 0.9500
C391 C392 1.3900
C391 H391 0.9500
C392 H392 0.9500
O97 In16 2.210(13)
O98 In27 2.231(13)
C393 O99 1.250(13)
C393 O100 1.258(13)
C393 C394 1.532(14)
C394 C395 1.523(13)
C394 H39B 0.9900
C394 H39D 0.9900
C395 C396 1.3900
C395 C400 1.3900
C396 C397 1.3900
C396 H396 0.9500
C397 C398 1.3900
C397 H397 0.9500
C398 C399 1.3900
C398 H398 0.9500
C399 C400 1.3900
C399 H399 0.9500
C400 H400 0.9500
O99 In25 2.23(2)
O100 In27 2.19(3)
C93D O99A 1.253(14)
C93D O00B 1.263(14)
C93D C94D 1.537(14)
C94D C95D 1.520(13)
C94D H94A 0.9900
C94D H94B 0.9900
C95D C96D 1.3900
C95D C00E 1.3900
C96D C97D 1.3900
C96D H96D 0.9500
C97D C98D 1.3900
C97D H97D 0.9500
C98D C99D 1.3900
C98D H98D 0.9500
C99D C00E 1.3900
C99D H99D 0.9500
C00E H00E 0.9500
O99A In25 1.93(3)
O00B In27 2.28(4)
C402 C403 1.509(13)
C402 C401 1.527(14)
C402 H40F 0.9900
C402 H40E 0.9900
C403 C404 1.3900
C403 C408 1.3900
C404 C405 1.3900
C404 H404 0.9500
C405 C406 1.3900
C405 H405 0.9500
C406 C407 1.3900
C406 H406 0.9500
C407 C408 1.3900
C407 H407 0.9500
C408 H408 0.9500
C401 O101 1.245(14)
C401 O102 1.262(14)
C401 In37 2.56(2)
O101 In37 2.16(2)
O102 In37 2.32(2)
C1D O2B 1.251(14)
C1D O1B 1.255(14)
C1D C2D 1.531(14)
C1D In37 2.70(3)
O1B In37 2.58(3)
O2B In37 2.14(3)
C2D C3D 1.498(13)
C2D H2D1 0.9900
C2D H2D2 0.9900
C3D C4D 1.3900
C3D C8D 1.3900
C4D C5D 1.3900
C4D H4D 0.9500
C5D C6D 1.3900
C5D H5D 0.9500
C6D C7D 1.3900
C6D H6D 0.9500
C7D C8D 1.3900
C7D H7D 0.9500
C8D H8D 0.9500
P1 In12 2.517(4)
P1 In14 2.521(4)
P1 In11 2.524(4)
P1 In6 2.549(4)
P2 In25 2.487(4)
P2 In14 2.521(5)
P2 In1 2.529(4)
P2 In2 2.579(4)
P3 In23 2.470(5)
P3 In1 2.527(4)
P3 In11 2.535(4)
P3 In4 2.540(5)
P4 In7 2.532(5)
P4 In15 2.543(4)
P4 In29 2.544(4)
P4 In20 2.554(5)
P5 In9 2.495(5)
P5 In24 2.503(5)
P5 In7 2.527(4)
P5 In4 2.575(6)
P6 In9 2.506(5)
P6 In26 2.515(5)
P6 In5 2.516(4)
P6 In20 2.621(5)
P7 In2 2.503(4)
P7 In8 2.521(4)
P7 In3 2.531(4)
P7 In6 2.559(3)
P8 In6 2.479(4)
P8 In1 2.506(4)
P8 In5 2.540(4)
P8 In7 2.541(3)
P9 In19 2.488(4)
P9 In5 2.513(4)
P9 In2 2.514(5)
P9 In10 2.587(4)
P10 In16 2.474(5)
P10 In27 2.487(4)
P10 In14 2.518(4)
P10 In3 2.519(5)
P11 In21 2.476(4)
P11 In3 2.532(4)
P11 In18 2.535(5)
P11 In12 2.573(4)
P12 In17 2.465(3)
P12 In7 2.523(5)
P12 In13 2.534(4)
P12 In11 2.536(5)
P13 In22 2.466(5)
P13 In10 2.507(4)
P13 In1 2.509(5)
P13 In9 2.540(5)
P14 In32 2.494(4)
P14 In13 2.511(5)
P14 In12 2.515(4)
P14 In28 2.596(4)
P15 In30 2.505(4)
P15 In36 2.508(4)
P15 In13 2.511(5)
P15 In29 2.624(5)
P16 In31 2.450(5)
P16 In15 2.523(4)
P16 In8 2.532(4)
P16 In5 2.543(4)
P17 In6 2.479(4)
P17 In18 2.507(4)
P17 In13 2.536(4)
P17 In15 2.538(4)
P18 In33 2.475(4)
P18 In8 2.526(4)
P18 In18 2.526(4)
P18 In37 2.534(4)
P19 In34 2.460(4)
P19 In18 2.509(4)
P19 In28 2.521(5)
P19 In30 2.537(5)
P20 In35 2.493(5)
P20 In30 2.510(5)
P20 In15 2.529(5)
P20 In37 2.549(4)

loop_
_platon_squeeze_void_nr
_platon_squeeze_void_average_x
_platon_squeeze_void_average_y
_platon_squeeze_void_average_z
_platon_squeeze_void_volume
_platon_squeeze_void_count_electrons
_platon_squeeze_void_content
1 0.012 0.500 0.000 1790 539 ' '
2 0.000 0.500 0.500 1675 449 ' '
3 0.142 0.550 0.778 7 2 ' '
4 0.858 0.450 0.222 7 2 ' '
